data_4022906
loop_
_publ_author_name
'Rita De Zorzi'
'B\'eatrice Dubessy'
'Jean-Christophe Mulatier'
'Silvano Geremia'
'Lucio Randaccio'
'Jean-Pierre Dutasta'

_publ_contact_author 'Geremia, Silvano'
_publ_contact_author_email geremia@units.it
_publ_section_title
;
 Structure of a 4:1:4 Supramolecular Assembly of Neutral TiiiiPO
 Cavitands and Tetrakis(N-methylpyridinium)porphyrin Iodide
;
_journal_name_full 'Journal of Organic Chemistry'
_journal_page_first 4528
_journal_page_last 4531
_journal_paper_doi 10.1021/jo070109q
_journal_volume 72
_journal_year 2007
_chemical_absolute_configuration unk
_chemical_compound_source 'synthesis as described'
_chemical_formula_moiety 'C400 H330 Cl60 I4 N8 O48 P16'
_chemical_formula_sum 'C266.67 H220 Cl40 I2.67 N5.33 O32 P10.67'
_chemical_formula_weight 6097.89
_chemical_name_systematic
;
 ?
;
_space_group_IT_number 29
_symmetry_cell_setting orthorhombic
_symmetry_Int_Tables_number 29
_symmetry_space_group_name_Hall 'P 2c -2ac'
_symmetry_space_group_name_H-M 'P c a 21'
_atom_sites_solution_hydrogens geom
_atom_sites_solution_primary direct
_atom_sites_solution_secondary difmap
_audit_creation_date 2006-02-17T15:35:32-00:00
_audit_creation_method 'WinGX routine CIF_UPDATE'
_cell_angle_alpha 90
_cell_angle_beta 90
_cell_angle_gamma 90
_cell_formula_units_Z 6
_cell_length_a 28.2853(12)
_cell_length_b 32.5755(8)
_cell_length_c 51.646(2)
_cell_measurement_reflns_used 0
_cell_measurement_temperature 100(2)
_cell_measurement_theta_max 0
_cell_measurement_theta_min 0
_cell_measurement_wavelength 0.9
_cell_volume 47587(3)
_computing_cell_refinement Mosflm
_computing_data_reduction Mosflm
_computing_molecular_graphics O
_computing_publication_material WinGX
_computing_structure_refinement 'SHELXL-97 (Sheldrick, 1997)'
_computing_structure_solution SHELXS
_diffrn_ambient_temperature 100(2)
_diffrn_detector CCD
_diffrn_measured_fraction_theta_full 0.892
_diffrn_measured_fraction_theta_max 0.892
_diffrn_measurement_device 'MAR CCD'
_diffrn_measurement_device_type CCD
_diffrn_measurement_method rotating
_diffrn_radiation_monochromator Si111
_diffrn_radiation_type synchrotron
_diffrn_radiation_wavelength 0.9
_diffrn_reflns_av_R_equivalents 0
_diffrn_reflns_av_unetI/netI 0.077
_diffrn_reflns_limit_h_max 28
_diffrn_reflns_limit_h_min 0
_diffrn_reflns_limit_k_max 33
_diffrn_reflns_limit_k_min 0
_diffrn_reflns_limit_l_max 52
_diffrn_reflns_limit_l_min 0
_diffrn_reflns_number 24074
_diffrn_reflns_theta_full 27.39
_diffrn_reflns_theta_max 27.39
_diffrn_reflns_theta_min 1.83
_exptl_absorpt_coefficient_mu 1.292
_exptl_absorpt_correction_type none
_exptl_crystal_colour red
_exptl_crystal_density_diffrn 1.277
_exptl_crystal_density_method 'not measured'
_exptl_crystal_description prism
_exptl_crystal_F_000 18568
_exptl_crystal_size_max 0.1
_exptl_crystal_size_mid 0.1
_exptl_crystal_size_min 0.1
_refine_diff_density_max 1.705
_refine_diff_density_min -0.696
_refine_diff_density_rms 0.165
_refine_ls_abs_structure_details 'Flack H D (1983), Acta Cryst. A39, 876-881'
_refine_ls_abs_structure_Flack 0.01(2)
_refine_ls_extinction_coef 0.00291(15)
_refine_ls_extinction_expression Fc^*^=kFc[1+0.001xFc^2^\l^3^/sin(2\q)]^-1/4^
_refine_ls_extinction_method SHELXL
_refine_ls_goodness_of_fit_ref 1.446
_refine_ls_hydrogen_treatment mixed
_refine_ls_matrix_type full
_refine_ls_number_parameters 4577
_refine_ls_number_reflns 24074
_refine_ls_number_restraints 6442
_refine_ls_restrained_S_all 1.307
_refine_ls_R_factor_all 0.1574
_refine_ls_R_factor_gt 0.1302
_refine_ls_shift/su_max 1.421
_refine_ls_shift/su_mean 0.037
_refine_ls_structure_factor_coef Fsqd
_refine_ls_weighting_details 'calc w=1/[\s^2^(Fo^2^)+(0.2000P)^2^+0.0000P] where P=(Fo^2^+2Fc^2^)/3'
_refine_ls_weighting_scheme calc
_refine_ls_wR_factor_gt 0.3195
_refine_ls_wR_factor_ref 0.3519
_reflns_number_gt 16316
_reflns_number_total 24074
_reflns_threshold_expression >2sigma(I)
_cod_data_source_file jo070109qrom20070125_035352.cif
_cod_data_source_block finale
_cod_database_code 4022906

loop_
_symmetry_equiv_pos_as_xyz
'x, y, z'
'-x, -y, z+1/2'
'-x+1/2, y, z+1/2'
'x+1/2, -y, z'

loop_
_atom_site_label
_atom_site_type_symbol
_atom_site_fract_x
_atom_site_fract_y
_atom_site_fract_z
_atom_site_U_iso_or_equiv
_atom_site_adp_type
_atom_site_occupancy
_atom_site_symmetry_multiplicity
_atom_site_calc_flag
_atom_site_refinement_flags
_atom_site_disorder_assembly
_atom_site_disorder_group
N1_1 N 0.4642(7) 0.2354(5) -0.1142(4) 0.074(5) Uani 1 1 d U . .
C01_1 C 0.4363(9) 0.2008(6) -0.1182(6) 0.084(6) Uani 1 1 d U . .
C02_1 C 0.4107(8) 0.2082(8) -0.1419(5) 0.090(7) Uani 1 1 d U . .
H02_1 H 0.384 0.1931 -0.1476 0.108 Uiso 1 1 calc R . .
C03_1 C 0.4300(7) 0.2391(5) -0.1543(5) 0.073(6) Uani 1 1 d U . .
H03_1 H 0.4228 0.2487 -0.1712 0.088 Uiso 1 1 calc R . .
C04_1 C 0.4644(7) 0.2549(6) -0.1366(5) 0.071(5) Uani 1 1 d U . .
C05_1 C 0.4903(8) 0.2908(6) -0.1443(4) 0.069(5) Uani 1 1 d U . .
N2_1 N 0.4705(7) 0.1994(5) -0.0615(4) 0.067(4) Uani 1 1 d U . .
C21_1 C 0.4776(9) 0.1905(5) -0.0363(5) 0.070(5) Uani 1 1 d U . .
C22_1 C 0.4481(9) 0.1547(5) -0.0319(5) 0.073(6) Uani 1 1 d U . .
H22_1 H 0.4467 0.1404 -0.0159 0.087 Uiso 1 1 calc R . .
C23_1 C 0.4240(10) 0.1446(6) -0.0521(5) 0.080(6) Uani 1 1 d U . .
H23_1 H 0.4011 0.1235 -0.0539 0.096 Uiso 1 1 calc R . .
C24_1 C 0.4414(9) 0.1747(7) -0.0719(4) 0.074(5) Uani 1 1 d U . .
C25_1 C 0.4173(8) 0.1767(7) -0.0998(4) 0.072(5) Uani 1 1 d U . .
N3_1 N 0.5314(8) 0.2631(5) -0.0501(3) 0.078(5) Uani 1 1 d U . .
C41_1 C 0.5708(9) 0.2927(6) -0.0466(4) 0.071(5) Uani 1 1 d U . .
C42_1 C 0.5900(10) 0.2947(6) -0.0209(4) 0.086(7) Uani 1 1 d U . .
H42_1 H 0.6096 0.3155 -0.0138 0.103 Uiso 1 1 calc R . .
C43_1 C 0.5737(10) 0.2599(7) -0.0091(5) 0.091(7) Uani 1 1 d U . .
H43_1 H 0.5853 0.2497 0.0069 0.109 Uiso 1 1 calc R . .
C44_1 C 0.5361(10) 0.2404(6) -0.0244(4) 0.078(6) Uani 1 1 d U . .
C45_1 C 0.5084(10) 0.2078(7) -0.0217(5) 0.086(6) Uani 1 1 d U . .
N4_1 N 0.5296(8) 0.2983(5) -0.1015(4) 0.083(6) Uani 1 1 d U . .
C61_1 C 0.5234(9) 0.3120(7) -0.1260(5) 0.080(6) Uani 1 1 d U . .
C62_1 C 0.5490(9) 0.3493(8) -0.1324(5) 0.091(7) Uani 1 1 d U . .
H62_1 H 0.5491 0.3644 -0.1482 0.109 Uiso 1 1 calc R . .
C63_1 C 0.5745(9) 0.3578(8) -0.1083(5) 0.092(7) Uani 1 1 d U . .
H63_1 H 0.5951 0.3804 -0.1054 0.11 Uiso 1 1 calc R . .
C64_1 C 0.5636(10) 0.3267(7) -0.0897(6) 0.082(6) Uani 1 1 d U . .
C65_1 C 0.5748(8) 0.3275(5) -0.0661(5) 0.068(5) Uani 1 1 d U . .
C06_1 C 0.4846(5) 0.3088(4) -0.1700(2) 0.070(5) Uani 1 1 d GU . .
C07_1 C 0.4681(5) 0.3490(4) -0.1711(2) 0.084(6) Uani 1 1 d GU . .
H07_1 H 0.4638 0.3641 -0.1556 0.101 Uiso 1 1 calc R . .
C08_1 C 0.4581(5) 0.3669(3) -0.1949(3) 0.089(7) Uani 1 1 d GU . .
H08_1 H 0.4468 0.3943 -0.1957 0.107 Uiso 1 1 calc R . .
N5_1 N 0.4645(5) 0.3446(4) -0.2176(2) 0.089(5) Uani 1 1 d GU . .
C09_1 C 0.4810(5) 0.3045(4) -0.2165(2) 0.072(5) Uani 1 1 d GU . .
H09_1 H 0.4854 0.2893 -0.232 0.087 Uiso 1 1 calc R . .
C10_1 C 0.4911(5) 0.2866(3) -0.1927(3) 0.056(4) Uani 1 1 d GU . .
H10_1 H 0.5023 0.2591 -0.192 0.067 Uiso 1 1 calc R . .
C11_1 C 0.4455(10) 0.3583(7) -0.2415(5) 0.093(8) Uani 1 1 d U . .
H11A_1 H 0.4111 0.361 -0.24 0.139 Uiso 1 1 calc R . .
H11B_1 H 0.453 0.3384 -0.2551 0.139 Uiso 1 1 calc R . .
H11C_1 H 0.4593 0.385 -0.246 0.139 Uiso 1 1 calc R . .
C26_1 C 0.3922(4) 0.1380(4) -0.1053(3) 0.078(6) Uani 1 1 d GU . .
C27_1 C 0.3436(5) 0.1399(3) -0.1015(3) 0.095(7) Uani 1 1 d GU . .
H27_1 H 0.33 0.163 -0.0931 0.114 Uiso 1 1 calc R . .
C28_1 C 0.3149(3) 0.1080(4) -0.1099(3) 0.076(6) Uani 1 1 d GU . .
H28_1 H 0.2817 0.1092 -0.1073 0.091 Uiso 1 1 calc R . .
N6_1 N 0.3349(4) 0.0741(3) -0.1222(3) 0.084(5) Uani 1 1 d GU . .
C29_1 C 0.3835(4) 0.0723(4) -0.1260(3) 0.086(6) Uani 1 1 d GU . .
H29_1 H 0.3971 0.0491 -0.1344 0.104 Uiso 1 1 calc R . .
C30_1 C 0.4121(3) 0.1042(4) -0.1175(3) 0.091(6) Uani 1 1 d GU . .
H30_1 H 0.4454 0.1029 -0.1201 0.109 Uiso 1 1 calc R . .
C31_1 C 0.3090(10) 0.0402(8) -0.1303(5) 0.098(8) Uani 1 1 d U . .
H31A_1 H 0.2768 0.0488 -0.1349 0.147 Uiso 1 1 calc R . .
H31B_1 H 0.3076 0.02 -0.1163 0.147 Uiso 1 1 calc R . .
H31C_1 H 0.3242 0.0279 -0.1455 0.147 Uiso 1 1 calc R . .
C46_1 C 0.5149(7) 0.1898(4) 0.0059(2) 0.089(7) Uani 1 1 d GU . .
C47_1 C 0.5325(6) 0.1502(3) 0.0083(2) 0.074(6) Uani 1 1 d GU . .
H47_1 H 0.5363 0.1335 -0.0067 0.089 Uiso 1 1 calc R . .
C48_1 C 0.5446(6) 0.1349(3) 0.0325(2) 0.077(6) Uani 1 1 d GU . .
H48_1 H 0.5566 0.1078 0.0342 0.093 Uiso 1 1 calc R . .
N7_1 N 0.5391(6) 0.1594(4) 0.05437(19) 0.077(5) Uani 1 1 d GU . .
C49_1 C 0.5215(7) 0.1990(4) 0.0520(2) 0.116(9) Uani 1 1 d GU . .
H49_1 H 0.5177 0.2157 0.0669 0.14 Uiso 1 1 calc R . .
C50_1 C 0.5094(8) 0.2142(4) 0.0277(3) 0.119(9) Uani 1 1 d GU . .
H50_1 H 0.4973 0.2413 0.0261 0.143 Uiso 1 1 calc R . .
C51_1 C 0.5509(9) 0.1402(9) 0.0797(4) 0.091(8) Uani 1 1 d U . .
H51A_1 H 0.5821 0.1498 0.0854 0.137 Uiso 1 1 calc R . .
H51B_1 H 0.5514 0.1103 0.0778 0.137 Uiso 1 1 calc R . .
H51C_1 H 0.5271 0.148 0.0926 0.137 Uiso 1 1 calc R . .
C66_1 C 0.6081(5) 0.3587(3) -0.0554(3) 0.064(5) Uani 1 1 d GU . .
C67_1 C 0.6556(6) 0.3608(4) -0.0621(3) 0.089(7) Uani 1 1 d GU . .
H67_1 H 0.6697 0.3394 -0.0719 0.107 Uiso 1 1 calc R . .
C68_1 C 0.6826(4) 0.3944(5) -0.0544(3) 0.106(8) Uani 1 1 d GU . .
H68_1 H 0.715 0.3959 -0.059 0.127 Uiso 1 1 calc R . .
N8_1 N 0.6620(5) 0.4258(4) -0.0401(3) 0.073(5) Uani 1 1 d GU . .
C69_1 C 0.6145(5) 0.4236(3) -0.0334(3) 0.102(7) Uani 1 1 d GU . .
H69_1 H 0.6004 0.4451 -0.0236 0.123 Uiso 1 1 calc R . .
C70_1 C 0.5875(4) 0.3901(4) -0.0411(3) 0.087(6) Uani 1 1 d GU . .
H70_1 H 0.555 0.3886 -0.0365 0.104 Uiso 1 1 calc R . .
C71_1 C 0.6941(11) 0.4626(7) -0.0343(5) 0.102(8) Uani 1 1 d U . .
H71A_1 H 0.7043 0.4615 -0.0162 0.154 Uiso 1 1 calc R . .
H71B_1 H 0.6767 0.4881 -0.0374 0.154 Uiso 1 1 calc R . .
H71C_1 H 0.7219 0.4616 -0.0457 0.154 Uiso 1 1 calc R . .
P1_2 P 0.6148(3) 0.0193(2) 0.04156(16) 0.095(2) Uani 1 1 d U . .
O11_2 O 0.5883(6) -0.0018(5) 0.0656(4) 0.092(5) Uani 1 1 d U . .
O12_2 O 0.5841(6) 0.0485(5) 0.0280(3) 0.092(5) Uani 1 1 d U . .
O13_2 O 0.6653(6) 0.0352(4) 0.0508(3) 0.083(4) Uani 1 1 d U . .
C1_2 C 0.5684(10) 0.0199(8) 0.0844(6) 0.090(6) Uani 1 1 d U . .
C2_2 C 0.5200(10) 0.0244(9) 0.0858(6) 0.101(7) Uani 1 1 d U . .
H2_2 H 0.5016 0.009 0.0739 0.121 Uiso 1 1 calc R . .
C3_2 C 0.4970(12) 0.0478(8) 0.1019(6) 0.097(7) Uani 1 1 d U . .
C4_2 C 0.5219(11) 0.0679(8) 0.1280(5) 0.092(7) Uani 1 1 d U . .
C5_2 C 0.5748(10) 0.0624(8) 0.1265(6) 0.096(7) Uani 1 1 d U . .
H5_2 H 0.5936 0.0729 0.1403 0.115 Uiso 1 1 calc R . .
C6_2 C 0.5967(8) 0.0436(7) 0.1068(5) 0.077(6) Uani 1 1 d U . .
C7_2 C 0.6541(9) 0.0358(7) 0.1042(5) 0.080(6) Uani 1 1 d U . .
H7_2 H 0.6609 0.0114 0.093 0.096 Uiso 1 1 calc R . .
C8_2 C 0.6769(9) 0.0309(8) 0.1308(5) 0.088(7) Uani 1 1 d U A .
H8A_2 H 0.6679 0.0541 0.1422 0.106 Uiso 1 1 calc R . .
H8B_2 H 0.7117 0.0303 0.1292 0.106 Uiso 1 1 calc R . .
C9_2 C 0.6573(10) -0.0127(7) 0.1429(5) 0.092(6) Uani 1 1 d U . .
C10_2 C 0.6862(10) -0.0242(8) 0.1646(4) 0.113(10) Uiso 0.7 1 d PGU A 1
C11_2 C 0.7192(11) -0.0557(8) 0.1665(5) 0.107(10) Uiso 0.7 1 d PGU A 1
H11_2 H 0.7286 -0.0703 0.1515 0.129 Uiso 0.7 1 calc PR A 1
C12_2 C 0.7386(10) -0.0656(8) 0.1905(6) 0.137(14) Uiso 0.7 1 d PGU A 1
H12_2 H 0.7612 -0.0871 0.1918 0.164 Uiso 0.7 1 calc PR A 1
C13_2 C 0.7249(12) -0.0442(10) 0.2125(4) 0.153(16) Uiso 0.7 1 d PGU A 1
H13_2 H 0.7381 -0.051 0.2288 0.184 Uiso 0.7 1 calc PR A 1
C14_2 C 0.6918(12) -0.0127(9) 0.2106(4) 0.153(16) Uiso 0.7 1 d PGU A 1
H14_2 H 0.6824 0.002 0.2256 0.184 Uiso 0.7 1 calc PR A 1
C15_2 C 0.6725(9) -0.0027(7) 0.1866(5) 0.091(9) Uiso 0.7 1 d PGU A 1
H15_2 H 0.6499 0.0187 0.1853 0.109 Uiso 0.7 1 calc PR A 1
C10_2 C 0.673(2) -0.0483(15) 0.1313(10) 0.106(15) Uiso 0.3 1 d PGU A 2
C11_2 C 0.6425(17) -0.0664(18) 0.1133(11) 0.11(2) Uiso 0.3 1 d PGU A 2
C12_2 C 0.657(2) -0.1012(18) 0.0999(10) 0.112(16) Uiso 0.3 1 d PGU A 2
C13_2 C 0.701(2) -0.1178(15) 0.1045(11) 0.108(19) Uiso 0.3 1 d PGU A 2
C14_2 C 0.7315(17) -0.0997(18) 0.1224(12) 0.11(2) Uiso 0.3 1 d PGU A 2
C15_2 C 0.7170(19) -0.0649(17) 0.1359(10) 0.095(16) Uiso 0.3 1 d PGU A 2
C16_2 C 0.6324(6) -0.0214(4) 0.0234(3) 0.086(6) Uani 1 1 d GU . .
C17_2 C 0.6672(7) -0.0485(5) 0.0317(3) 0.118(8) Uani 1 1 d GU . .
H17_2 H 0.684 -0.0431 0.0473 0.141 Uiso 1 1 calc R . .
C18_2 C 0.6774(6) -0.0834(5) 0.0173(4) 0.132(9) Uani 1 1 d GU . .
H18_2 H 0.7012 -0.1019 0.023 0.158 Uiso 1 1 calc R . .
C19_2 C 0.6528(7) -0.0913(4) -0.0054(3) 0.104(7) Uani 1 1 d GU . .
H19_2 H 0.6598 -0.1152 -0.0153 0.124 Uiso 1 1 calc R . .
C20_2 C 0.6180(6) -0.0642(5) -0.0138(3) 0.108(8) Uani 1 1 d GU . .
H20_2 H 0.6012 -0.0696 -0.0293 0.129 Uiso 1 1 calc R . .
C21_2 C 0.6078(5) -0.0293(4) 0.0006(3) 0.081(6) Uani 1 1 d GU . .
H21_2 H 0.584 -0.0108 -0.0051 0.097 Uiso 1 1 calc R . .
P2_2 P 0.4222(3) 0.0885(2) 0.09580(16) 0.095(2) Uani 1 1 d U . .
O21_2 O 0.4124(6) 0.1180(4) 0.1208(3) 0.080(4) Uani 1 1 d U . .
O22_2 O 0.4423(7) 0.1104(5) 0.0735(4) 0.103(6) Uani 1 1 d U . .
O23_2 O 0.4499(7) 0.0502(5) 0.1048(4) 0.101(5) Uani 1 1 d U . .
C31_2 C 0.4521(10) 0.1432(7) 0.1273(5) 0.091(7) Uani 1 1 d U . .
C32_2 C 0.4432(9) 0.1857(7) 0.1264(5) 0.085(7) Uani 1 1 d U . .
H32_2 H 0.4131 0.1944 0.1203 0.102 Uiso 1 1 calc R . .
C33_2 C 0.4754(10) 0.2162(8) 0.1340(5) 0.085(6) Uani 1 1 d U . .
C34_2 C 0.5169(11) 0.2033(9) 0.1466(5) 0.095(7) Uani 1 1 d U . .
C35_2 C 0.5178(10) 0.1613(9) 0.1518(5) 0.096(7) Uani 1 1 d U . .
H35_2 H 0.5411 0.1527 0.1639 0.116 Uiso 1 1 calc R . .
C36_2 C 0.4881(10) 0.1289(8) 0.1415(5) 0.091(7) Uani 1 1 d U . .
C37_2 C 0.4987(9) 0.0823(6) 0.1489(4) 0.073(5) Uani 1 1 d U . .
H37_2 H 0.467 0.069 0.1475 0.088 Uiso 1 1 calc R . .
C38_2 C 0.5099(12) 0.0781(8) 0.1759(5) 0.110(8) Uani 1 1 d U B .
H38A_2 H 0.5435 0.0863 0.1768 0.132 Uiso 1 1 calc R . .
H38B_2 H 0.5099 0.048 0.1785 0.132 Uiso 1 1 calc R . .
C39_2 C 0.4899(10) 0.0941(9) 0.2006(5) 0.108(7) Uani 1 1 d U . .
C40_2 C 0.4436(9) 0.0746(8) 0.2063(5) 0.117(9) Uiso 0.8 1 d PGU B 1
C41_2 C 0.4429(11) 0.0447(9) 0.2255(5) 0.162(14) Uiso 0.8 1 d PGU B 1
H41_2 H 0.4707 0.0389 0.2351 0.195 Uiso 0.8 1 calc PR B 1
C42_2 C 0.4015(14) 0.0232(9) 0.2306(5) 0.188(18) Uiso 0.8 1 d PGU B 1
H42_2 H 0.401 0.0028 0.2437 0.226 Uiso 0.8 1 calc PR B 1
C43_2 C 0.3607(11) 0.0317(10) 0.2165(7) 0.165(15) Uiso 0.8 1 d PGU B 1
H43_2 H 0.3324 0.017 0.22 0.198 Uiso 0.8 1 calc PR B 1
C44_2 C 0.3615(9) 0.0616(10) 0.1973(6) 0.164(15) Uiso 0.8 1 d PGU B 1
H44_2 H 0.3336 0.0673 0.1876 0.196 Uiso 0.8 1 calc PR B 1
C45_2 C 0.4029(11) 0.0830(7) 0.1922(4) 0.124(10) Uiso 0.8 1 d PGU B 1
H45_2 H 0.4034 0.1035 0.1791 0.149 Uiso 0.8 1 calc PR B 1
C40_2 C 0.459(3) 0.132(3) 0.2072(17) 0.124(18) Uiso 0.2 1 d PGU B 2
C41_2 C 0.420(3) 0.1173(17) 0.1937(16) 0.123(19) Uiso 0.2 1 d PGU B 2
H41A_2 H 0.4148 0.0887 0.1916 0.147 Uiso 0.2 1 calc PR B 2
C42_2 C 0.387(2) 0.145(2) 0.1833(13) 0.075(19) Uiso 0.2 1 d PGU B 2
H42A_2 H 0.3605 0.1351 0.1741 0.09 Uiso 0.2 1 calc PR B 2
C43_2 C 0.394(3) 0.1869(19) 0.1863(14) 0.10(2) Uiso 0.2 1 d PGU B 2
H43A_2 H 0.3721 0.2058 0.1792 0.118 Uiso 0.2 1 calc PR B 2
C44_2 C 0.433(3) 0.2013(19) 0.1998(16) 0.11(3) Uiso 0.2 1 d PGU B 2
H44A_2 H 0.4381 0.23 0.2019 0.133 Uiso 0.2 1 calc PR B 2
C45_2 C 0.466(3) 0.174(3) 0.2102(16) 0.12(3) Uiso 0.2 1 d PGU B 2
H45A_2 H 0.4924 0.1835 0.2194 0.149 Uiso 0.2 1 calc PR B 2
C46_2 C 0.3638(4) 0.0711(4) 0.0918(3) 0.075(5) Uani 1 1 d GU . .
C47_2 C 0.3441(6) 0.0442(5) 0.1096(3) 0.120(8) Uani 1 1 d GU . .
H47_2 H 0.3619 0.0357 0.1243 0.143 Uiso 1 1 calc R . .
C48_2 C 0.2982(6) 0.0299(5) 0.1061(4) 0.137(9) Uani 1 1 d GU . .
H48_2 H 0.2847 0.0115 0.1183 0.164 Uiso 1 1 calc R . .
C49_2 C 0.2722(4) 0.0424(5) 0.0847(4) 0.106(7) Uani 1 1 d GU . .
H49_2 H 0.2409 0.0326 0.0823 0.127 Uiso 1 1 calc R . .
C50_2 C 0.2920(5) 0.0692(5) 0.0668(3) 0.096(6) Uani 1 1 d GU . .
H50_2 H 0.2742 0.0778 0.0522 0.115 Uiso 1 1 calc R . .
C51_2 C 0.3378(5) 0.0836(4) 0.0703(3) 0.074(5) Uani 1 1 d GU . .
H51_2 H 0.3513 0.102 0.0581 0.088 Uiso 1 1 calc R . .
P3_2 P 0.4868(3) 0.2816(2) 0.10736(15) 0.091(2) Uani 1 1 d U . .
O31_2 O 0.5427(6) 0.2951(5) 0.1141(3) 0.087(4) Uani 1 1 d U . .
O32_2 O 0.4778(7) 0.2637(5) 0.0827(3) 0.090(5) Uani 1 1 d U . .
O33_2 O 0.4670(7) 0.2558(5) 0.1310(3) 0.100(5) Uani 1 1 d U . .
C61_2 C 0.5756(10) 0.2640(8) 0.1124(5) 0.094(7) Uani 1 1 d U . .
C62_2 C 0.6081(9) 0.2691(8) 0.0876(5) 0.087(7) Uani 1 1 d U . .
H62_2 H 0.6041 0.2895 0.0746 0.104 Uiso 1 1 calc R . .
C63_2 C 0.6413(9) 0.2411(8) 0.0877(4) 0.081(6) Uani 1 1 d U . .
C64_2 C 0.6554(9) 0.2123(6) 0.1049(5) 0.074(5) Uani 1 1 d U . .
C65_2 C 0.6286(7) 0.2092(5) 0.1261(5) 0.072(6) Uani 1 1 d U . .
H65_2 H 0.6386 0.1905 0.1392 0.087 Uiso 1 1 calc R . .
C66_2 C 0.5853(9) 0.2320(7) 0.1310(5) 0.078(6) Uani 1 1 d U . .
C67_2 C 0.5517(12) 0.2304(11) 0.1533(6) 0.114(8) Uani 1 1 d U . .
H67_2 H 0.5368 0.2581 0.155 0.137 Uiso 1 1 calc R . .
C68_2 C 0.5821(13) 0.2214(11) 0.1807(4) 0.126(9) Uani 1 1 d U . .
H68A_2 H 0.6 0.1955 0.179 0.151 Uiso 1 1 calc R . .
H68B_2 H 0.605 0.2439 0.1836 0.151 Uiso 1 1 calc R . .
C69_2 C 0.5471(15) 0.2182(12) 0.2048(6) 0.152(10) Uani 1 1 d U . .
C70_2 C 0.5177(15) 0.2606(9) 0.2078(6) 0.199(12) Uani 1 1 d GU B .
C71_2 C 0.4701(15) 0.2544(9) 0.2025(7) 0.245(16) Uani 1 1 d GU . .
H71_2 H 0.4579 0.2273 0.2012 0.294 Uiso 1 1 calc R B 2
C72_2 C 0.4403(12) 0.2879(14) 0.1991(7) 0.236(16) Uani 1 1 d GU B .
H72_2 H 0.4077 0.2837 0.1955 0.283 Uiso 1 1 calc R . .
C73_2 C 0.4582(16) 0.3276(11) 0.2009(8) 0.240(16) Uani 1 1 d GU . .
H73_2 H 0.4378 0.3505 0.1986 0.288 Uiso 1 1 calc R B .
C74_2 C 0.5058(17) 0.3337(8) 0.2062(8) 0.256(17) Uani 1 1 d GU B .
H74_2 H 0.518 0.3608 0.2074 0.307 Uiso 1 1 calc R . .
C75_2 C 0.5356(12) 0.3002(12) 0.2096(7) 0.243(16) Uani 1 1 d GU . .
H75_2 H 0.5682 0.3044 0.2132 0.291 Uiso 1 1 calc R B .
C76_2 C 0.4583(7) 0.3293(4) 0.1137(4) 0.093(7) Uani 1 1 d GU . .
C77_2 C 0.4743(8) 0.3543(6) 0.1337(4) 0.152(11) Uani 1 1 d GU . .
H77_2 H 0.4983 0.3448 0.1451 0.183 Uiso 1 1 calc R . .
C78_2 C 0.4550(9) 0.3932(6) 0.1371(4) 0.178(12) Uani 1 1 d GU . .
H78_2 H 0.4659 0.4103 0.1508 0.214 Uiso 1 1 calc R . .
C79_2 C 0.4199(8) 0.4071(5) 0.1205(5) 0.150(11) Uani 1 1 d GU . .
H79_2 H 0.4067 0.4337 0.1228 0.18 Uiso 1 1 calc R . .
C80_2 C 0.4039(7) 0.3822(5) 0.1005(4) 0.130(9) Uani 1 1 d GU . .
H80_2 H 0.3799 0.3917 0.0891 0.156 Uiso 1 1 calc R . .
C81_2 C 0.4232(7) 0.3433(4) 0.0971(3) 0.112(8) Uani 1 1 d GU . .
H81_2 H 0.4123 0.3262 0.0834 0.134 Uiso 1 1 calc R . .
P4_2 P 0.6697(3) 0.2137(2) 0.04146(13) 0.0831(18) Uani 1 1 d U . .
O41_2 O 0.7070(5) 0.1773(4) 0.0473(3) 0.074(4) Uani 1 1 d U . .
O42_2 O 0.6214(5) 0.1977(4) 0.0378(3) 0.076(4) Uani 1 1 d U . .
O43_2 O 0.6758(6) 0.2476(4) 0.0643(3) 0.079(4) Uani 1 1 d U . .
C91_2 C 0.6904(8) 0.1445(7) 0.0638(5) 0.075(6) Uani 1 1 d U . .
C92_2 C 0.6811(8) 0.1129(7) 0.0511(5) 0.074(6) Uani 1 1 d U . .
H92_2 H 0.6794 0.1143 0.0327 0.089 Uiso 1 1 calc R . .
C93_2 C 0.6729(8) 0.0739(7) 0.0642(5) 0.075(6) Uani 1 1 d U . .
C94_2 C 0.6692(7) 0.0744(6) 0.0913(4) 0.062(5) Uani 1 1 d U . .
C95_2 C 0.6788(8) 0.1100(6) 0.1046(4) 0.070(5) Uani 1 1 d U . .
H95_2 H 0.6791 0.1105 0.123 0.084 Uiso 1 1 calc R . .
C96_2 C 0.6889(8) 0.1486(6) 0.0889(5) 0.070(5) Uani 1 1 d U . .
C97_2 C 0.7046(8) 0.1883(6) 0.1033(4) 0.072(5) Uani 1 1 d U . .
H97_2 H 0.7258 0.204 0.0914 0.086 Uiso 1 1 calc R . .
C98_2 C 0.7287(9) 0.1850(7) 0.1282(4) 0.083(6) Uani 1 1 d U . .
H98A_2 H 0.7064 0.1747 0.1415 0.099 Uiso 1 1 calc R . .
H98B_2 H 0.7552 0.1653 0.1268 0.099 Uiso 1 1 calc R . .
C99_2 C 0.7464(12) 0.2247(7) 0.1358(5) 0.103(7) Uani 1 1 d U . .
H99A_2 H 0.7196 0.243 0.1401 0.124 Uiso 1 1 calc R . .
H99B_2 H 0.7642 0.2371 0.1213 0.124 Uiso 1 1 calc R . .
C01_2 C 0.7800(8) 0.2205(6) 0.1603(4) 0.101(7) Uani 1 1 d GU . .
C02_2 C 0.8260(8) 0.2337(7) 0.1560(4) 0.146(10) Uani 1 1 d GU . .
H02_2 H 0.8353 0.2425 0.1392 0.175 Uiso 1 1 calc R . .
C03_2 C 0.8585(6) 0.2339(8) 0.1762(5) 0.159(11) Uani 1 1 d GU . .
H03_2 H 0.89 0.2429 0.1732 0.191 Uiso 1 1 calc R . .
C04_2 C 0.8449(8) 0.2210(7) 0.2007(4) 0.125(9) Uani 1 1 d GU . .
H04_2 H 0.8671 0.2211 0.2145 0.15 Uiso 1 1 calc R . .
C05_2 C 0.7989(8) 0.2078(7) 0.2051(3) 0.138(9) Uani 1 1 d GU . .
H05_2 H 0.7896 0.1989 0.2218 0.166 Uiso 1 1 calc R . .
C06_2 C 0.7664(6) 0.2075(6) 0.1849(5) 0.134(9) Uani 1 1 d GU . .
H06_2 H 0.7349 0.1985 0.1878 0.161 Uiso 1 1 calc R . .
C1S_2 C 0.6983(7) 0.2414(4) 0.0171(3) 0.084(6) Uani 1 1 d GU . .
C2S_2 C 0.6993(7) 0.2840(4) 0.0160(3) 0.102(7) Uani 1 1 d GU . .
H2S_2 H 0.6841 0.2998 0.029 0.123 Uiso 1 1 calc R . .
C3S_2 C 0.7227(7) 0.3036(3) -0.0042(4) 0.109(8) Uani 1 1 d GU . .
H3S_2 H 0.7234 0.3328 -0.005 0.131 Uiso 1 1 calc R . .
C4S_2 C 0.7450(8) 0.2806(4) -0.0233(3) 0.126(9) Uani 1 1 d GU . .
H4S_2 H 0.7609 0.294 -0.0371 0.151 Uiso 1 1 calc R . .
C5S_2 C 0.7439(9) 0.2380(4) -0.0222(4) 0.157(10) Uani 1 1 d GU . .
H5S_2 H 0.7591 0.2223 -0.0353 0.188 Uiso 1 1 calc R . .
C6S_2 C 0.7205(8) 0.2184(3) -0.0020(3) 0.148(10) Uani 1 1 d GU . .
H6S_2 H 0.7198 0.1893 -0.0013 0.177 Uiso 1 1 calc R . .
P1_3 P 0.1825(2) 0.1288(2) -0.08385(15) 0.0836(18) Uani 1 1 d U . .
O11_3 O 0.1875(6) 0.0931(4) -0.0636(3) 0.079(4) Uani 1 1 d U . .
O12_3 O 0.2284(7) 0.1458(6) -0.0922(4) 0.113(6) Uani 1 1 d U . .
O13_3 O 0.1476(5) 0.1127(3) -0.1072(3) 0.066(4) Uani 1 1 d U . .
C1_3 C 0.2103(8) 0.0548(7) -0.0631(5) 0.079(6) Uani 1 1 d U . .
C2_3 C 0.2503(9) 0.0540(6) -0.0502(4) 0.075(6) Uani 1 1 d U . .
H2_3 H 0.2598 0.0775 -0.0406 0.09 Uiso 1 1 calc R . .
C3_3 C 0.2750(8) 0.0241(8) -0.0504(5) 0.080(6) Uani 1 1 d U . .
C4_3 C 0.2634(9) -0.0135(7) -0.0638(5) 0.085(6) Uani 1 1 d U . .
C5_3 C 0.2150(8) -0.0128(7) -0.0765(5) 0.079(6) Uani 1 1 d U . .
H5_3 H 0.2013 -0.0375 -0.0828 0.095 Uiso 1 1 calc R . .
C6_3 C 0.1931(8) 0.0206(6) -0.0786(5) 0.075(5) Uani 1 1 d U . .
C7_3 C 0.1460(7) 0.0281(6) -0.0938(4) 0.062(5) Uani 1 1 d U . .
H7_3 H 0.1292 0.0508 -0.0846 0.075 Uiso 1 1 calc R . .
C8_3 C 0.1147(9) -0.0081(8) -0.0925(5) 0.093(7) Uani 1 1 d U . .
H8A_3 H 0.1079 -0.0144 -0.0741 0.112 Uiso 1 1 calc R . .
H8B_3 H 0.1313 -0.032 -0.1001 0.112 Uiso 1 1 calc R . .
C9_3 C 0.0669(8) -0.0013(7) -0.1073(5) 0.088(7) Uani 1 1 d U . .
H9A_3 H 0.0493 -0.0275 -0.1086 0.106 Uiso 1 1 calc R . .
H9B_3 H 0.073 0.0091 -0.125 0.106 Uiso 1 1 calc R . .
C10_3 C 0.0371(5) 0.0311(4) -0.0914(3) 0.070(5) Uani 1 1 d GU . .
C11_3 C 0.0237(6) 0.0678(5) -0.1029(3) 0.089(6) Uani 1 1 d GU . .
H11_3 H 0.0309 0.0728 -0.1206 0.107 Uiso 1 1 calc R . .
C12_3 C -0.0003(6) 0.0973(4) -0.0885(4) 0.106(7) Uani 1 1 d GU . .
H12_3 H -0.0095 0.1224 -0.0964 0.127 Uiso 1 1 calc R . .
C13_3 C -0.0109(6) 0.0900(4) -0.0627(4) 0.100(7) Uani 1 1 d GU . .
H13_3 H -0.0273 0.1101 -0.0528 0.12 Uiso 1 1 calc R . .
C14_3 C 0.0026(6) 0.0532(5) -0.0512(3) 0.107(8) Uani 1 1 d GU . .
H14_3 H -0.0047 0.0482 -0.0335 0.129 Uiso 1 1 calc R . .
C15_3 C 0.0266(5) 0.0238(4) -0.0655(3) 0.080(6) Uani 1 1 d GU . .
H15_3 H 0.0357 -0.0014 -0.0577 0.096 Uiso 1 1 calc R . .
C16_3 C 0.1470(6) 0.1631(5) -0.0661(3) 0.087(6) Uani 1 1 d GU . .
C17_3 C 0.0994(6) 0.1552(4) -0.0616(3) 0.097(7) Uani 1 1 d GU . .
H17_3 H 0.0851 0.1313 -0.0687 0.116 Uiso 1 1 calc R . .
C18_3 C 0.0728(5) 0.1822(5) -0.0467(4) 0.108(8) Uani 1 1 d GU . .
H18_3 H 0.0403 0.1768 -0.0437 0.13 Uiso 1 1 calc R . .
C19_3 C 0.0938(7) 0.2171(5) -0.0364(4) 0.116(8) Uani 1 1 d GU . .
H19_3 H 0.0756 0.2356 -0.0262 0.139 Uiso 1 1 calc R . .
C20_3 C 0.1414(7) 0.2250(4) -0.0409(4) 0.133(9) Uani 1 1 d GU . .
H20_3 H 0.1557 0.2489 -0.0338 0.159 Uiso 1 1 calc R . .
C21_3 C 0.1680(5) 0.1980(5) -0.0557(4) 0.119(8) Uani 1 1 d GU . .
H21_3 H 0.2005 0.2034 -0.0588 0.143 Uiso 1 1 calc R . .
P2_3 P 0.3701(3) 0.0204(2) -0.04916(14) 0.0844(19) Uani 1 1 d U . .
O21_3 O 0.3868(7) -0.0244(7) -0.0595(4) 0.113(6) Uani 1 1 d U . .
O22_3 O 0.3704(6) 0.0482(4) -0.0718(3) 0.075(4) Uani 1 1 d U . .
O23_3 O 0.3202(5) 0.0201(5) -0.0350(3) 0.081(4) Uani 1 1 d U . .
C31_3 C 0.3708(12) -0.0409(9) -0.0823(6) 0.103(7) Uani 1 1 d U . .
C32_3 C 0.4030(12) -0.0368(8) -0.0979(6) 0.103(8) Uani 1 1 d U . .
H32_3 H 0.4309 -0.0211 -0.0953 0.123 Uiso 1 1 calc R . .
C33_3 C 0.3907(10) -0.0613(8) -0.1225(6) 0.094(7) Uani 1 1 d U . .
C34_3 C 0.3427(10) -0.0794(9) -0.1287(6) 0.098(7) Uani 1 1 d U . .
C35_3 C 0.3169(10) -0.0725(7) -0.1081(6) 0.094(7) Uani 1 1 d U . .
H35_3 H 0.2852 -0.0813 -0.1107 0.112 Uiso 1 1 calc R . .
C36_3 C 0.3225(10) -0.0572(7) -0.0854(5) 0.079(6) Uani 1 1 d U . .
C37_3 C 0.2911(8) -0.0530(5) -0.0624(5) 0.068(5) Uani 1 1 d U . .
H37_3 H 0.3121 -0.0511 -0.0469 0.081 Uiso 1 1 calc R . .
C38_3 C 0.2612(8) -0.0961(6) -0.0598(5) 0.080(6) Uani 1 1 d U . .
H38A_3 H 0.2448 -0.1018 -0.0764 0.096 Uiso 1 1 calc R . .
H38B_3 H 0.2835 -0.119 -0.0565 0.096 Uiso 1 1 calc R . .
C39_3 C 0.2225(12) -0.0939(10) -0.0365(6) 0.126(9) Uani 1 1 d U . .
H39A_3 H 0.1983 -0.0732 -0.0409 0.151 Uiso 1 1 calc R . .
H39B_3 H 0.2065 -0.1208 -0.035 0.151 Uiso 1 1 calc R . .
C40_3 C 0.2458(8) -0.0823(7) -0.0090(4) 0.146(9) Uani 1 1 d GU . .
C41_3 C 0.2436(8) -0.0437(6) 0.0024(5) 0.148(10) Uani 1 1 d GU . .
H41_3 H 0.2237 -0.0231 -0.0048 0.177 Uiso 1 1 calc R . .
C42_3 C 0.2707(9) -0.0351(6) 0.0242(5) 0.152(11) Uani 1 1 d GU . .
H42_3 H 0.2693 -0.0087 0.0319 0.183 Uiso 1 1 calc R . .
C43_3 C 0.2999(8) -0.0652(8) 0.0346(4) 0.142(10) Uani 1 1 d GU . .
H43_3 H 0.3184 -0.0593 0.0495 0.17 Uiso 1 1 calc R . .
C44_3 C 0.3020(8) -0.1038(7) 0.0232(5) 0.135(9) Uani 1 1 d GU . .
H44_3 H 0.322 -0.1244 0.0303 0.163 Uiso 1 1 calc R . .
C45_3 C 0.2750(9) -0.1124(5) 0.0014(5) 0.141(10) Uani 1 1 d GU . .
H45_3 H 0.2764 -0.1388 -0.0064 0.169 Uiso 1 1 calc R . .
C46_3 C 0.4064(5) 0.0254(6) -0.0226(2) 0.090(7) Uani 1 1 d GU . .
C47_3 C 0.3904(5) 0.0181(7) 0.0024(3) 0.121(8) Uani 1 1 d GU . .
H47_3 H 0.3592 0.0083 0.0052 0.145 Uiso 1 1 calc R . .
C48_3 C 0.4201(7) 0.0251(7) 0.0234(2) 0.142(10) Uani 1 1 d GU . .
H48_3 H 0.4092 0.0201 0.0405 0.17 Uiso 1 1 calc R . .
C49_3 C 0.4658(6) 0.0394(7) 0.0193(3) 0.126(9) Uani 1 1 d GU . .
H49_3 H 0.4861 0.0442 0.0337 0.152 Uiso 1 1 calc R . .
C50_3 C 0.4818(4) 0.0467(6) -0.0057(3) 0.098(7) Uani 1 1 d GU . .
H50_3 H 0.5131 0.0565 -0.0085 0.117 Uiso 1 1 calc R . .
C51_3 C 0.4521(5) 0.0397(6) -0.0267(2) 0.085(6) Uani 1 1 d GU . .
H51_3 H 0.463 0.0447 -0.0438 0.102 Uiso 1 1 calc R . .
P3_3 P 0.4351(3) -0.0308(3) -0.16682(15) 0.097(2) Uani 1 1 d U . .
O31_3 O 0.3933(6) -0.0393(5) -0.1890(3) 0.084(4) Uani 1 1 d U . .
O32_3 O 0.4350(6) 0.0137(5) -0.1602(3) 0.092(5) Uani 1 1 d U . .
O33_3 O 0.4271(6) -0.0634(5) -0.1429(3) 0.092(5) Uani 1 1 d U . .
C61_3 C 0.3472(10) -0.0317(8) -0.1865(5) 0.089(6) Uani 1 1 d U . .
C62_3 C 0.3306(10) 0.0044(8) -0.1995(4) 0.082(6) Uani 1 1 d U . .
H62_3 H 0.3529 0.0218 -0.2078 0.099 Uiso 1 1 calc R . .
C63_3 C 0.2854(11) 0.0142(8) -0.2002(5) 0.093(7) Uani 1 1 d U . .
C64_3 C 0.2533(10) -0.0111(6) -0.1866(6) 0.089(6) Uani 1 1 d U . .
C65_3 C 0.2688(9) -0.0471(5) -0.1713(5) 0.077(6) Uani 1 1 d U . .
H65_3 H 0.2469 -0.0634 -0.1618 0.092 Uiso 1 1 calc R . .
C66_3 C 0.3169(9) -0.0560(7) -0.1714(5) 0.078(6) Uani 1 1 d U . .
C67_3 C 0.3331(9) -0.0903(8) -0.1535(5) 0.087(6) Uani 1 1 d U . .
H67_3 H 0.3645 -0.0985 -0.1607 0.104 Uiso 1 1 calc R . .
C68_3 C 0.3042(12) -0.1315(8) -0.1531(6) 0.109(8) Uani 1 1 d U . .
H68A_3 H 0.2737 -0.1272 -0.1442 0.131 Uiso 1 1 calc R . .
H68B_3 H 0.2976 -0.1406 -0.171 0.131 Uiso 1 1 calc R . .
C69_3 C 0.3307(12) -0.1616(8) -0.1401(7) 0.118(9) Uani 1 1 d U . .
H69A_3 H 0.3098 -0.1806 -0.1305 0.142 Uiso 1 1 calc R . .
H69B_3 H 0.3532 -0.1488 -0.1278 0.142 Uiso 1 1 calc R . .
C70_3 C 0.3568(13) -0.1838(9) -0.1617(6) 0.175(11) Uani 1 1 d GU . .
C71_3 C 0.4050(15) -0.1759(8) -0.1604(6) 0.204(14) Uani 1 1 d GU . .
H71_3 H 0.4165 -0.1547 -0.1494 0.245 Uiso 1 1 calc R . .
C72_3 C 0.4365(10) -0.1992(12) -0.1749(8) 0.219(15) Uani 1 1 d GU . .
H72_3 H 0.4694 -0.1938 -0.174 0.263 Uiso 1 1 calc R . .
C73_3 C 0.4197(15) -0.2303(12) -0.1909(7) 0.229(16) Uani 1 1 d GU . .
H73_3 H 0.4411 -0.2461 -0.2009 0.275 Uiso 1 1 calc R . .
C74_3 C 0.3714(16) -0.2381(10) -0.1923(6) 0.233(16) Uani 1 1 d GU . .
H74_3 H 0.3599 -0.2593 -0.2032 0.279 Uiso 1 1 calc R . .
C75_3 C 0.3400(11) -0.2149(11) -0.1777(7) 0.200(13) Uani 1 1 d GU . .
H75_3 H 0.307 -0.2202 -0.1787 0.24 Uiso 1 1 calc R . .
C76_3 C 0.4850(6) -0.0548(6) -0.1806(5) 0.150(11) Uani 1 1 d GU . .
C77_3 C 0.4857(7) -0.0959(6) -0.1878(6) 0.157(11) Uani 1 1 d GU . .
H77_3 H 0.4581 -0.1123 -0.1859 0.189 Uiso 1 1 calc R . .
C78_3 C 0.5267(8) -0.1130(5) -0.1980(6) 0.161(11) Uani 1 1 d GU . .
H78_3 H 0.5272 -0.1411 -0.203 0.194 Uiso 1 1 calc R . .
C79_3 C 0.5670(6) -0.0891(7) -0.2009(6) 0.173(12) Uani 1 1 d GU . .
H79_3 H 0.5951 -0.1008 -0.2078 0.208 Uiso 1 1 calc R . .
C80_3 C 0.5664(6) -0.0480(7) -0.1936(5) 0.152(11) Uani 1 1 d GU . .
H80_3 H 0.5939 -0.0316 -0.1956 0.182 Uiso 1 1 calc R . .
C81_3 C 0.5254(7) -0.0309(5) -0.1835(5) 0.148(10) Uani 1 1 d GU . .
H81_3 H 0.5249 -0.0028 -0.1785 0.177 Uiso 1 1 calc R . .
P4_3 P 0.2575(3) 0.0881(2) -0.20145(16) 0.099(2) Uani 1 1 d U . .
O41_3 O 0.2014(6) 0.0879(4) -0.1926(3) 0.074(4) Uani 1 1 d U . .
O42_3 O 0.2904(7) 0.0970(5) -0.1795(4) 0.113(6) Uani 1 1 d U . .
O43_3 O 0.2624(6) 0.0436(4) -0.2158(3) 0.083(4) Uani 1 1 d U . .
C91_3 C 0.1923(9) 0.0729(7) -0.1689(6) 0.086(6) Uani 1 1 d U . .
C92_3 C 0.1794(10) 0.0998(7) -0.1494(5) 0.081(6) Uani 1 1 d U . .
H92_3 H 0.1803 0.1284 -0.153 0.097 Uiso 1 1 calc R . .
C93_3 C 0.1639(9) 0.0862(6) -0.1229(5) 0.079(6) Uani 1 1 d U . .
C94_3 C 0.1590(7) 0.0441(6) -0.1195(5) 0.069(5) Uani 1 1 d U . .
C95_3 C 0.1720(7) 0.0149(7) -0.1400(5) 0.073(6) Uani 1 1 d U . .
H95_3 H 0.1706 -0.0137 -0.1366 0.087 Uiso 1 1 calc R . .
C96_3 C 0.1867(9) 0.0286(7) -0.1649(6) 0.089(6) Uani 1 1 d U . .
C1S_3 C 0.2500(8) 0.1191(5) -0.2303(3) 0.102(7) Uani 1 1 d GU . .
C2S_3 C 0.2085(7) 0.1148(5) -0.2444(4) 0.110(8) Uani 1 1 d GU . .
H2S_3 H 0.1851 0.0958 -0.239 0.132 Uiso 1 1 calc R . .
C3S_3 C 0.2014(6) 0.1383(6) -0.2666(3) 0.138(10) Uani 1 1 d GU . .
H3S_3 H 0.173 0.1353 -0.2762 0.166 Uiso 1 1 calc R . .
C4S_3 C 0.2357(8) 0.1661(6) -0.2745(3) 0.132(9) Uani 1 1 d GU . .
H4S_3 H 0.2308 0.1821 -0.2897 0.159 Uiso 1 1 calc R . .
C5S_3 C 0.2772(7) 0.1704(6) -0.2604(4) 0.132(9) Uani 1 1 d GU . .
H5S_3 H 0.3007 0.1894 -0.2658 0.159 Uiso 1 1 calc R . .
C6S_3 C 0.2844(6) 0.1469(6) -0.2383(4) 0.131(9) Uani 1 1 d GU . .
H6S_3 H 0.3127 0.1498 -0.2286 0.157 Uiso 1 1 calc R . .
C97_3 C 0.1975(8) -0.0025(5) -0.1834(4) 0.067(5) Uani 1 1 d U . .
H97_3 H 0.1917 0.0134 -0.1997 0.081 Uiso 1 1 calc R . .
C98_3 C 0.1639(9) -0.0359(6) -0.1872(5) 0.084(7) Uani 1 1 d U . .
H98A_3 H 0.1342 -0.0283 -0.1783 0.101 Uiso 1 1 calc R . .
H98B_3 H 0.1766 -0.0604 -0.1783 0.101 Uiso 1 1 calc R . .
C99_3 C 0.1505(12) -0.0493(9) -0.2156(6) 0.124(9) Uani 1 1 d U . .
C01_3 C 0.1923(9) -0.0754(6) -0.2269(4) 0.144(9) Uani 1 1 d GU . .
C02_3 C 0.2017(10) -0.1149(6) -0.2180(4) 0.154(11) Uani 1 1 d GU . .
H02_3 H 0.1895 -0.1236 -0.2018 0.184 Uiso 1 1 calc R . .
C03_3 C 0.2288(10) -0.1416(5) -0.2328(5) 0.134(9) Uani 1 1 d GU . .
H03_3 H 0.2352 -0.1685 -0.2267 0.161 Uiso 1 1 calc R . .
C04_3 C 0.2466(10) -0.1288(6) -0.2566(5) 0.203(13) Uani 1 1 d GU . .
H04_3 H 0.2652 -0.147 -0.2667 0.243 Uiso 1 1 calc R . .
C05_3 C 0.2373(10) -0.0894(7) -0.2655(4) 0.183(12) Uani 1 1 d GU . .
H05_3 H 0.2495 -0.0806 -0.2818 0.22 Uiso 1 1 calc R . .
C06_3 C 0.2102(9) -0.0627(5) -0.2507(4) 0.149(10) Uani 1 1 d GU . .
H06_3 H 0.2038 -0.0357 -0.2568 0.179 Uiso 1 1 calc R . .
P1_4 P 0.3850(3) 0.4807(2) -0.20478(15) 0.088(2) Uani 1 1 d U . .
O11_4 O 0.3354(6) 0.4636(5) -0.2142(3) 0.091(5) Uani 1 1 d U . .
O12_4 O 0.4158(6) 0.4486(4) -0.1932(4) 0.097(5) Uani 1 1 d U . .
O13_4 O 0.4056(7) 0.5008(5) -0.2305(3) 0.090(5) Uani 1 1 d U . .
C1_4 C 0.3315(10) 0.4244(9) -0.2283(6) 0.095(7) Uani 1 1 d U . .
C2_4 C 0.3146(11) 0.3944(8) -0.2104(6) 0.095(7) Uani 1 1 d U . .
H2_4 H 0.3109 0.3988 -0.1923 0.113 Uiso 1 1 calc R . .
C3_4 C 0.3031(10) 0.3539(8) -0.2246(5) 0.091(7) Uani 1 1 d U . .
C4_4 C 0.3075(11) 0.3569(9) -0.2534(5) 0.100(7) Uani 1 1 d U . .
C5_4 C 0.3255(10) 0.3870(8) -0.2655(7) 0.094(7) Uani 1 1 d U . .
H5_4 H 0.3331 0.384 -0.2833 0.112 Uiso 1 1 calc R . .
C6_4 C 0.3342(10) 0.4242(9) -0.2533(7) 0.099(7) Uani 1 1 d U . .
C7_4 C 0.3536(9) 0.4634(7) -0.2691(5) 0.082(6) Uani 1 1 d U . .
C8_4 C 0.3317(11) 0.4729(8) -0.2960(5) 0.097(7) Uani 1 1 d U C .
H8A_4 H 0.3384 0.4497 -0.3079 0.116 Uiso 1 1 calc R . .
H8B_4 H 0.297 0.4752 -0.2943 0.116 Uiso 1 1 calc R . .
C9_4 C 0.3495(13) 0.5094(11) -0.3070(6) 0.125(9) Uani 1 1 d U . .
C10_4 C 0.3463(12) 0.5514(9) -0.2925(4) 0.132(16) Uiso 0.35 1 d PGU C 1
C11_4 C 0.3118(15) 0.5760(11) -0.2813(4) 0.16(2) Uiso 0.35 1 d PGU C 1
C12_4 C 0.324(2) 0.6042(14) -0.2622(5) 0.18(3) Uiso 0.35 1 d PGU C 1
C13_4 C 0.371(2) 0.6078(15) -0.2545(6) 0.19(3) Uiso 0.35 1 d PGU C 1
C14_4 C 0.4056(18) 0.5833(16) -0.2658(7) 0.15(3) Uiso 0.35 1 d PGU C 1
C15_4 C 0.3932(14) 0.5551(14) -0.2848(6) 0.14(2) Uiso 0.35 1 d PGU C 1
C10_4 C 0.3182(8) 0.5221(6) -0.3289(4) 0.101(10) Uiso 0.65 1 d PGU C 2
C11_4 C 0.3327(10) 0.5001(8) -0.3577(5) 0.109(12) Uiso 0.65 1 d PGU . 2
C12_4 C 0.3120(10) 0.5136(9) -0.3770(4) 0.119(13) Uiso 0.65 1 d PGU . 2
C13_4 C 0.2837(11) 0.5459(9) -0.3756(4) 0.139(15) Uiso 0.65 1 d PGU C 2
C14_4 C 0.2733(10) 0.5672(8) -0.3531(5) 0.127(13) Uiso 0.65 1 d PGU C 2
C15_4 C 0.2941(8) 0.5580(7) -0.3303(4) 0.110(11) Uiso 0.65 1 d PGU C 2
C16_4 C 0.3714(7) 0.5271(4) -0.1874(3) 0.097(7) Uani 1 1 d GU . .
C17_4 C 0.3456(6) 0.5583(5) -0.1991(3) 0.102(7) Uani 1 1 d GU . .
H17_4 H 0.3331 0.5545 -0.216 0.122 Uiso 1 1 calc R . .
C18_4 C 0.3381(7) 0.5951(4) -0.1861(3) 0.106(7) Uani 1 1 d GU . .
H18_4 H 0.3204 0.6164 -0.194 0.127 Uiso 1 1 calc R . .
C19_4 C 0.3563(8) 0.6006(4) -0.1613(3) 0.109(8) Uani 1 1 d GU . .
H19_4 H 0.3512 0.6257 -0.1524 0.131 Uiso 1 1 calc R . .
C20_4 C 0.3822(8) 0.5693(6) -0.1496(3) 0.128(9) Uani 1 1 d GU . .
H20_4 H 0.3947 0.5731 -0.1327 0.154 Uiso 1 1 calc R . .
C21_4 C 0.3897(7) 0.5326(5) -0.1627(4) 0.117(9) Uani 1 1 d GU . .
H21_4 H 0.4073 0.5112 -0.1547 0.141 Uiso 1 1 calc R . .
P2_4 P 0.3306(3) 0.28577(19) -0.20426(14) 0.0828(18) Uani 1 1 d U . .
O21_4 O 0.3285(7) 0.2554(4) -0.2282(4) 0.087(5) Uani 1 1 d U . .
O22_4 O 0.3791(6) 0.3001(5) -0.1992(3) 0.086(5) Uani 1 1 d U . .
O23_4 O 0.2924(6) 0.3210(5) -0.2121(3) 0.091(5) Uani 1 1 d U . .
C31_4 C 0.3520(9) 0.2580(7) -0.2486(5) 0.071(5) Uani 1 1 d U . .
C32_4 C 0.3948(9) 0.2339(6) -0.2530(5) 0.076(6) Uani 1 1 d U . .
H32_4 H 0.4044 0.2146 -0.2402 0.091 Uiso 1 1 calc R . .
C33_4 C 0.4200(9) 0.2378(6) -0.2735(6) 0.080(6) Uani 1 1 d U . .
C34_4 C 0.4097(9) 0.2606(7) -0.2938(5) 0.076(5) Uani 1 1 d U . .
C35_4 C 0.3720(10) 0.2837(9) -0.2920(4) 0.095(7) Uani 1 1 d U . .
H35_4 H 0.3651 0.301 -0.3063 0.114 Uiso 1 1 calc R . .
C36_4 C 0.3400(10) 0.2852(8) -0.2703(5) 0.087(6) Uani 1 1 d U . .
C37_4 C 0.2980(10) 0.3131(7) -0.2654(5) 0.090(6) Uani 1 1 d U . .
H37_4 H 0.2756 0.2982 -0.2538 0.107 Uiso 1 1 calc R . .
C38_4 C 0.2721(10) 0.3204(7) -0.2924(5) 0.095(7) Uani 1 1 d U . .
H38A_4 H 0.2939 0.3337 -0.3049 0.113 Uiso 1 1 calc R . .
H38B_4 H 0.2442 0.3385 -0.29 0.113 Uiso 1 1 calc R . .
C39_4 C 0.2553(10) 0.2747(9) -0.3035(5) 0.100(7) Uani 1 1 d U . .
H39A_4 H 0.2841 0.26 -0.3092 0.119 Uiso 1 1 calc R . .
H39B_4 H 0.2422 0.2591 -0.2886 0.119 Uiso 1 1 calc R . .
C40_4 C 0.2219(7) 0.2724(7) -0.3240(4) 0.116(8) Uani 1 1 d GU . .
C41_4 C 0.2432(6) 0.2841(8) -0.3471(4) 0.153(10) Uani 1 1 d GU . .
H41_4 H 0.2763 0.2894 -0.3476 0.184 Uiso 1 1 calc R . .
C42_4 C 0.2162(9) 0.2881(8) -0.3694(3) 0.156(11) Uani 1 1 d GU . .
H42_4 H 0.2308 0.2961 -0.3852 0.187 Uiso 1 1 calc R . .
C43_4 C 0.1679(9) 0.2805(8) -0.3686(4) 0.157(11) Uani 1 1 d GU . .
H43_4 H 0.1494 0.2832 -0.3839 0.188 Uiso 1 1 calc R . .
C44_4 C 0.1466(6) 0.2688(9) -0.3455(5) 0.161(11) Uani 1 1 d GU . .
H44_4 H 0.1136 0.2635 -0.345 0.193 Uiso 1 1 calc R . .
C45_4 C 0.1736(7) 0.2648(8) -0.3232(4) 0.153(11) Uani 1 1 d GU . .
H45_4 H 0.1591 0.2568 -0.3074 0.184 Uiso 1 1 calc R . .
C46_4 C 0.3045(7) 0.2619(4) -0.1776(3) 0.094(7) Uani 1 1 d GU . .
C47_4 C 0.3048(8) 0.2829(4) -0.1542(3) 0.119(8) Uani 1 1 d GU . .
H47_4 H 0.315 0.3107 -0.1536 0.143 Uiso 1 1 calc R . .
C48_4 C 0.2902(7) 0.2633(6) -0.1317(3) 0.125(8) Uani 1 1 d GU . .
H48_4 H 0.2904 0.2777 -0.1157 0.15 Uiso 1 1 calc R . .
C49_4 C 0.2753(7) 0.2227(6) -0.1325(3) 0.108(7) Uani 1 1 d GU . .
H49_4 H 0.2653 0.2093 -0.1171 0.13 Uiso 1 1 calc R . .
C50_4 C 0.2750(6) 0.2016(4) -0.1560(3) 0.109(8) Uani 1 1 d GU . .
H50_4 H 0.2649 0.1739 -0.1566 0.131 Uiso 1 1 calc R . .
C51_4 C 0.2896(6) 0.2212(4) -0.1785(3) 0.081(6) Uani 1 1 d GU . .
H51_4 H 0.2895 0.2069 -0.1945 0.097 Uiso 1 1 calc R . .
P3_4 P 0.5116(3) 0.21672(19) -0.27063(15) 0.091(2) Uani 1 1 d U . .
O31_4 O 0.5320(6) 0.2448(4) -0.2937(3) 0.089(5) Uani 1 1 d U . .
O32_4 O 0.5192(8) 0.2373(6) -0.2442(4) 0.108(6) Uani 1 1 d U . .
O33_4 O 0.4598(6) 0.2106(4) -0.2768(3) 0.078(4) Uani 1 1 d U . .
C61_4 C 0.5226(10) 0.2908(7) -0.2966(5) 0.087(6) Uani 1 1 d U . .
C62_4 C 0.5543(11) 0.3138(10) -0.2860(6) 0.106(8) Uani 1 1 d U . .
H62_4 H 0.5772 0.3041 -0.2739 0.127 Uiso 1 1 calc R . .
C63_4 C 0.5512(9) 0.3534(8) -0.2941(5) 0.085(6) Uani 1 1 d U . .
C64_4 C 0.5045(10) 0.3693(8) -0.3074(4) 0.088(6) Uani 1 1 d U . .
C65_4 C 0.4733(8) 0.3411(6) -0.3139(4) 0.065(5) Uani 1 1 d U . .
H65_4 H 0.4449 0.3495 -0.3222 0.078 Uiso 1 1 calc R . .
C66_4 C 0.4797(8) 0.3015(6) -0.3094(4) 0.073(5) Uani 1 1 d U . .
C67_4 C 0.4419(8) 0.2682(6) -0.3173(4) 0.072(5) Uani 1 1 d U . .
H67_4 H 0.46 0.2422 -0.3198 0.086 Uiso 1 1 calc R . .
C68_4 C 0.4191(8) 0.2767(7) -0.3425(5) 0.086(6) Uani 1 1 d U . .
H68A_4 H 0.4435 0.2791 -0.3562 0.104 Uiso 1 1 calc R . .
H68B_4 H 0.4017 0.303 -0.3416 0.104 Uiso 1 1 calc R . .
C69_4 C 0.3852(10) 0.2422(8) -0.3492(6) 0.111(7) Uani 1 1 d U . .
H69A_4 H 0.3815 0.2431 -0.3683 0.133 Uiso 1 1 calc R . .
H69B_4 H 0.3543 0.2504 -0.3419 0.133 Uiso 1 1 calc R . .
C70_4 C 0.3921(9) 0.1931(7) -0.3416(5) 0.163(10) Uani 1 1 d GU . .
C71_4 C 0.3613(9) 0.1822(8) -0.3218(5) 0.158(11) Uani 1 1 d GU . .
H71_4 H 0.3371 0.2007 -0.3166 0.189 Uiso 1 1 calc R . .
C72_4 C 0.3658(12) 0.1443(10) -0.3098(5) 0.216(15) Uani 1 1 d GU . .
H72_4 H 0.3447 0.1368 -0.2962 0.259 Uiso 1 1 calc R . .
C73_4 C 0.4011(14) 0.1172(8) -0.3175(6) 0.227(15) Uani 1 1 d GU . .
H73_4 H 0.4041 0.0913 -0.3092 0.272 Uiso 1 1 calc R . .
C74_4 C 0.4319(10) 0.1281(9) -0.3373(7) 0.251(16) Uani 1 1 d GU . .
H74_4 H 0.456 0.1097 -0.3426 0.302 Uiso 1 1 calc R . .
C75_4 C 0.4274(8) 0.1661(9) -0.3494(5) 0.168(12) Uani 1 1 d GU . .
H75_4 H 0.4485 0.1735 -0.3629 0.201 Uiso 1 1 calc R . .
C76_4 C 0.5377(7) 0.1691(5) -0.2760(4) 0.113(8) Uani 1 1 d GU . .
C77_4 C 0.5230(7) 0.1426(7) -0.2954(4) 0.134(10) Uani 1 1 d GU . .
H77_4 H 0.4962 0.1493 -0.3057 0.161 Uiso 1 1 calc R . .
C78_4 C 0.5474(9) 0.1062(6) -0.2999(4) 0.163(11) Uani 1 1 d GU . .
H78_4 H 0.5373 0.0881 -0.3131 0.196 Uiso 1 1 calc R . .
C79_4 C 0.5866(9) 0.0964(5) -0.2848(4) 0.129(9) Uani 1 1 d GU . .
H79_4 H 0.6033 0.0716 -0.2879 0.155 Uiso 1 1 calc R . .
C80_4 C 0.6013(8) 0.1230(6) -0.2654(4) 0.144(10) Uani 1 1 d GU . .
H80_4 H 0.6281 0.1163 -0.2551 0.173 Uiso 1 1 calc R . .
C81_4 C 0.5769(8) 0.1593(6) -0.2609(3) 0.134(10) Uani 1 1 d GU . .
H81_4 H 0.587 0.1775 -0.2477 0.161 Uiso 1 1 calc R . .
P4_4 P 0.5780(3) 0.4100(2) -0.25899(16) 0.096(2) Uani 1 1 d U . .
O41_4 O 0.5520(7) 0.4544(5) -0.2685(3) 0.093(5) Uani 1 1 d U . .
O42_4 O 0.5533(6) 0.3898(5) -0.2377(3) 0.087(5) Uani 1 1 d U . .
O43_4 O 0.5794(7) 0.3831(6) -0.2849(4) 0.103(6) Uani 1 1 d U . .
C91_4 C 0.5014(9) 0.4543(7) -0.2702(5) 0.077(6) Uani 1 1 d U . .
C92_4 C 0.4796(13) 0.4727(8) -0.2492(6) 0.105(8) Uani 1 1 d U . .
H92_4 H 0.4972 0.4838 -0.2352 0.126 Uiso 1 1 calc R . .
C93_4 C 0.4305(13) 0.4740(8) -0.2499(6) 0.101(7) Uani 1 1 d U . .
C94_4 C 0.4022(11) 0.4643(7) -0.2683(5) 0.088(6) Uani 1 1 d U . .
C95_4 C 0.4306(11) 0.4395(7) -0.2892(5) 0.089(7) Uani 1 1 d U . .
H95_4 H 0.4143 0.4253 -0.3025 0.107 Uiso 1 1 calc R . .
C96_4 C 0.4744(9) 0.4385(7) -0.2882(5) 0.082(6) Uani 1 1 d U . .
C97_4 C 0.5055(10) 0.4135(8) -0.3114(6) 0.099(7) Uani 1 1 d U . .
H97_4 H 0.5388 0.4237 -0.312 0.119 Uiso 1 1 calc R . .
C98_4 C 0.4778(9) 0.4271(6) -0.3364(5) 0.084(6) Uani 1 1 d U . .
H98A_4 H 0.4456 0.4152 -0.3358 0.101 Uiso 1 1 calc R . .
H98B_4 H 0.494 0.4157 -0.3518 0.101 Uiso 1 1 calc R . .
C99_4 C 0.4736(10) 0.4761(6) -0.3395(5) 0.099(6) Uani 1 1 d U . .
H99A_4 H 0.4425 0.4844 -0.3325 0.119 Uiso 1 1 calc R . .
H99B_4 H 0.4733 0.4823 -0.3582 0.119 Uiso 1 1 calc R . .
C01_4 C 0.5133(7) 0.5050(6) -0.3262(4) 0.129(8) Uani 1 1 d GU . .
C02_4 C 0.5604(8) 0.5021(6) -0.3336(4) 0.130(9) Uani 1 1 d GU . .
H02_4 H 0.5693 0.4845 -0.3474 0.157 Uiso 1 1 calc R . .
C03_4 C 0.5946(6) 0.5248(7) -0.3207(5) 0.146(10) Uani 1 1 d GU . .
H03_4 H 0.6269 0.5228 -0.3257 0.175 Uiso 1 1 calc R . .
C04_4 C 0.5817(8) 0.5505(6) -0.3004(5) 0.152(10) Uani 1 1 d GU . .
H04_4 H 0.6051 0.5661 -0.2915 0.183 Uiso 1 1 calc R . .
C05_4 C 0.5346(10) 0.5535(6) -0.2930(4) 0.158(10) Uani 1 1 d GU . .
H05_4 H 0.5257 0.5711 -0.2792 0.19 Uiso 1 1 calc R . .
C06_4 C 0.5003(7) 0.5308(6) -0.3060(4) 0.130(9) Uani 1 1 d GU . .
H06_4 H 0.4681 0.5328 -0.3009 0.156 Uiso 1 1 calc R . .
C1S_4 C 0.6343(7) 0.4341(10) -0.2540(5) 0.162(12) Uani 1 1 d GU . .
C2S_4 C 0.6530(9) 0.4627(10) -0.2711(5) 0.194(13) Uani 1 1 d GU . .
H2S_4 H 0.6365 0.4695 -0.2865 0.232 Uiso 1 1 calc R . .
C3S_4 C 0.6961(10) 0.4814(10) -0.2656(6) 0.222(15) Uani 1 1 d GU . .
H3S_4 H 0.7089 0.501 -0.2773 0.267 Uiso 1 1 calc R . .
C4S_4 C 0.7203(8) 0.4715(10) -0.2431(7) 0.198(14) Uani 1 1 d GU . .
H4S_4 H 0.7497 0.4843 -0.2394 0.237 Uiso 1 1 calc R . .
C5S_4 C 0.7016(10) 0.4429(10) -0.2260(5) 0.183(13) Uani 1 1 d GU . .
H5S_4 H 0.7182 0.4362 -0.2105 0.219 Uiso 1 1 calc R . .
C6S_4 C 0.6585(10) 0.4242(10) -0.2314(5) 0.195(13) Uani 1 1 d GU . .
H6S_4 H 0.6457 0.4046 -0.2197 0.234 Uiso 1 1 calc R . .
P1_5 P 0.7425(3) 0.4099(2) 0.03765(14) 0.095(2) Uani 1 1 d U . .
O11_5 O 0.7265(7) 0.4520(4) 0.0498(3) 0.089(5) Uani 1 1 d U . .
O12_5 O 0.7095(8) 0.3979(6) 0.0175(3) 0.113(7) Uani 1 1 d U . .
O13_5 O 0.7934(8) 0.4127(6) 0.0282(3) 0.107(6) Uani 1 1 d U . .
C1_5 C 0.7171(10) 0.4907(7) 0.0347(5) 0.085(6) Uani 1 1 d U . .
C2_5 C 0.6665(11) 0.4964(8) 0.0379(6) 0.096(7) Uani 1 1 d U . .
H2_5 H 0.6466 0.4798 0.0484 0.115 Uiso 1 1 calc R . .
C3_5 C 0.6512(11) 0.5302(9) 0.0229(6) 0.102(7) Uani 1 1 d U . .
C4_5 C 0.6858(10) 0.5559(7) 0.0089(5) 0.085(6) Uani 1 1 d U . .
C5_5 C 0.7346(10) 0.5435(8) 0.0095(5) 0.089(7) Uani 1 1 d U . .
H5_5 H 0.7562 0.5593 -0.0005 0.107 Uiso 1 1 calc R . .
C6_5 C 0.7520(11) 0.5125(8) 0.0225(5) 0.087(6) Uani 1 1 d U . .
C7_5 C 0.7980(10) 0.4974(7) 0.0245(4) 0.081(6) Uani 1 1 d U . .
H7_5 H 0.8029 0.4816 0.0408 0.097 Uiso 1 1 calc R . .
C8_5 C 0.8379(10) 0.5394(7) 0.0219(5) 0.092(7) Uani 1 1 d U D .
H8A_5 H 0.8703 0.5299 0.0179 0.111 Uiso 1 1 calc R . .
H8B_5 H 0.8276 0.5589 0.0083 0.111 Uiso 1 1 calc R . .
C9_5 C 0.8354(11) 0.5587(7) 0.0483(5) 0.098(7) Uani 1 1 d U . .
C10_5 C 0.8037(12) 0.5827(10) 0.0625(7) 0.142(13) Uiso 0.65 1 d PGU D 1
C11_5 C 0.7773(15) 0.5652(8) 0.0823(7) 0.167(18) Uiso 0.65 1 d PGU D 1
H11_5 H 0.7845 0.5383 0.0882 0.2 Uiso 0.65 1 calc PR D 1
C12_5 C 0.7403(13) 0.5870(10) 0.0934(6) 0.154(16) Uiso 0.65 1 d PGU D 1
H12_5 H 0.7222 0.575 0.107 0.185 Uiso 0.65 1 calc PR D 1
C13_5 C 0.7297(10) 0.6263(9) 0.0848(5) 0.127(13) Uiso 0.65 1 d PGU D 1
H13_5 H 0.7044 0.6412 0.0924 0.152 Uiso 0.65 1 calc PR D 1
C14_5 C 0.7561(10) 0.6439(7) 0.0650(5) 0.081(8) Uiso 0.65 1 d PGU D 1
H14_5 H 0.7489 0.6707 0.059 0.097 Uiso 0.65 1 calc PR D 1
C15_5 C 0.7931(10) 0.6221(10) 0.0538(5) 0.130(14) Uiso 0.65 1 d PGU D 1
H15_5 H 0.8112 0.634 0.0403 0.156 Uiso 0.65 1 calc PR D 1
C10_5 C 0.8585(10) 0.5258(8) 0.0682(5) 0.050(9) Uiso 0.35 1 d PGU D 2
C11_5 C 0.9075(10) 0.5236(9) 0.0675(5) 0.060(11) Uiso 0.35 1 d PGU D 2
H11A_5 H 0.9248 0.5404 0.0558 0.072 Uiso 0.35 1 calc PR D 2
C12_5 C 0.9313(8) 0.4968(11) 0.0839(7) 0.094(15) Uiso 0.35 1 d PGU D 2
H12A_5 H 0.9648 0.4953 0.0834 0.113 Uiso 0.35 1 calc PR D 2
C13_5 C 0.9060(12) 0.4723(10) 0.1010(6) 0.087(15) Uiso 0.35 1 d PGU D 2
H13A_5 H 0.9222 0.4539 0.1122 0.105 Uiso 0.35 1 calc PR D 2
C14_5 C 0.8570(12) 0.4745(10) 0.1017(6) 0.085(14) Uiso 0.35 1 d PGU D 2
H14A_5 H 0.8397 0.4577 0.1134 0.102 Uiso 0.35 1 calc PR D 2
C15_5 C 0.8332(8) 0.5013(10) 0.0853(6) 0.065(11) Uiso 0.35 1 d PGU D 2
H15A_5 H 0.7997 0.5028 0.0858 0.078 Uiso 0.35 1 calc PR D 2
C16_5 C 0.7457(11) 0.3772(6) 0.0652(3) 0.140(11) Uani 1 1 d GU . .
C17_5 C 0.7876(9) 0.3694(8) 0.0784(5) 0.199(14) Uani 1 1 d GU . .
H17_5 H 0.8167 0.3795 0.0718 0.239 Uiso 1 1 calc R . .
C18_5 C 0.7869(10) 0.3470(8) 0.1013(6) 0.189(13) Uani 1 1 d GU . .
H18_5 H 0.8155 0.3416 0.1103 0.227 Uiso 1 1 calc R . .
C19_5 C 0.7443(12) 0.3323(6) 0.1110(4) 0.154(11) Uani 1 1 d GU . .
H19_5 H 0.7438 0.3169 0.1266 0.185 Uiso 1 1 calc R . .
C20_5 C 0.7024(10) 0.3401(7) 0.0978(4) 0.157(11) Uani 1 1 d GU . .
H20_5 H 0.6733 0.3301 0.1044 0.188 Uiso 1 1 calc R . .
C21_5 C 0.7031(9) 0.3625(8) 0.0749(4) 0.173(12) Uani 1 1 d GU . .
H21_5 H 0.6745 0.3679 0.0659 0.207 Uiso 1 1 calc R . .
P2_5 P 0.5671(3) 0.5310(2) 0.00368(17) 0.103(2) Uani 1 1 d U . .
O21_5 O 0.5732(6) 0.5620(4) -0.0196(3) 0.087(5) Uani 1 1 d U . .
O22_5 O 0.5638(8) 0.4906(5) -0.0065(4) 0.119(7) Uani 1 1 d U . .
O23_5 O 0.6028(7) 0.5460(5) 0.0238(4) 0.101(5) Uani 1 1 d U . .
C31_5 C 0.6088(10) 0.5571(7) -0.0382(5) 0.085(6) Uani 1 1 d U . .
C32_5 C 0.5960(8) 0.5436(6) -0.0605(4) 0.071(5) Uani 1 1 d U . .
H32_5 H 0.5641 0.5354 -0.0632 0.086 Uiso 1 1 calc R . .
C33_5 C 0.6300(9) 0.5406(6) -0.0818(5) 0.076(5) Uani 1 1 d U . .
C34_5 C 0.6723(9) 0.5557(7) -0.0794(5) 0.080(6) Uani 1 1 d U . .
C35_5 C 0.6896(9) 0.5762(6) -0.0550(5) 0.077(6) Uani 1 1 d U . .
H35_5 H 0.7197 0.5888 -0.0529 0.092 Uiso 1 1 calc R . .
C36_5 C 0.6508(9) 0.5736(6) -0.0338(5) 0.074(5) Uani 1 1 d U . .
C37_5 C 0.6668(9) 0.5945(6) -0.0057(5) 0.080(6) Uani 1 1 d U . .
H37_5 H 0.6378 0.6045 0.0034 0.096 Uiso 1 1 calc R . .
C38_5 C 0.7000(9) 0.6284(6) -0.0076(5) 0.084(6) Uani 1 1 d U . .
H38A_5 H 0.7264 0.6199 -0.019 0.101 Uiso 1 1 calc R . .
H38B_5 H 0.7134 0.6336 0.0098 0.101 Uiso 1 1 calc R . .
C39_5 C 0.6784(10) 0.6706(9) -0.0185(6) 0.107(7) Uani 1 1 d U . .
H39A_5 H 0.6985 0.6936 -0.0126 0.128 Uiso 1 1 calc R . .
H39B_5 H 0.6796 0.67 -0.0377 0.128 Uiso 1 1 calc R . .
C40_5 C 0.6265(8) 0.6786(7) -0.0099(5) 0.134(9) Uani 1 1 d GU . .
C41_5 C 0.5849(11) 0.6675(7) -0.0224(4) 0.186(12) Uani 1 1 d GU . .
H41_5 H 0.5862 0.6533 -0.0384 0.223 Uiso 1 1 calc R . .
C42_5 C 0.5415(8) 0.6771(8) -0.0114(6) 0.184(13) Uani 1 1 d GU . .
H42_5 H 0.513 0.6695 -0.0199 0.221 Uiso 1 1 calc R . .
C43_5 C 0.5396(8) 0.6979(8) 0.0121(6) 0.170(12) Uani 1 1 d GU . .
H43_5 H 0.5099 0.7044 0.0197 0.204 Uiso 1 1 calc R . .
C44_5 C 0.5812(11) 0.7090(7) 0.0246(4) 0.162(11) Uani 1 1 d GU . .
H44_5 H 0.5799 0.7232 0.0407 0.195 Uiso 1 1 calc R . .
C45_5 C 0.6247(8) 0.6994(7) 0.0136(5) 0.143(10) Uani 1 1 d GU . .
H45_5 H 0.6531 0.707 0.0222 0.172 Uiso 1 1 calc R . .
C46_5 C 0.5138(6) 0.5511(5) 0.0177(4) 0.083(6) Uani 1 1 d GU . .
C47_5 C 0.5132(7) 0.5868(6) 0.0324(4) 0.138(9) Uani 1 1 d GU . .
H47_5 H 0.542 0.6005 0.0364 0.165 Uiso 1 1 calc R . .
C48_5 C 0.4705(8) 0.6025(6) 0.0414(5) 0.165(11) Uani 1 1 d GU . .
H48_5 H 0.4702 0.6269 0.0515 0.197 Uiso 1 1 calc R . .
C49_5 C 0.4285(6) 0.5825(7) 0.0356(5) 0.148(10) Uani 1 1 d GU . .
H49_5 H 0.3993 0.5932 0.0418 0.178 Uiso 1 1 calc R . .
C50_5 C 0.4290(6) 0.5468(7) 0.0209(5) 0.174(12) Uani 1 1 d GU . .
H50_5 H 0.4003 0.5331 0.0169 0.209 Uiso 1 1 calc R . .
C51_5 C 0.4717(7) 0.5311(5) 0.0119(4) 0.135(9) Uani 1 1 d GU . .
H51_5 H 0.4721 0.5067 0.0018 0.162 Uiso 1 1 calc R . .
P3_5 P 0.6313(3) 0.4782(2) -0.11436(13) 0.0840(18) Uani 1 1 d U . .
O31_5 O 0.6816(6) 0.4856(4) -0.1269(3) 0.076(4) Uani 1 1 d U . .
O32_5 O 0.6266(8) 0.4450(5) -0.0947(4) 0.102(6) Uani 1 1 d U . .
O33_5 O 0.6167(5) 0.5248(4) -0.1072(3) 0.069(4) Uani 1 1 d U . .
C61_5 C 0.7209(8) 0.4837(6) -0.1116(5) 0.075(5) Uani 1 1 d U . .
C62_5 C 0.7432(10) 0.4428(8) -0.1132(5) 0.095(7) Uani 1 1 d U . .
H62_5 H 0.7308 0.4202 -0.1227 0.115 Uiso 1 1 calc R . .
C63_5 C 0.7883(8) 0.4419(6) -0.0979(4) 0.068(5) Uani 1 1 d U . .
C64_5 C 0.8077(9) 0.4763(7) -0.0860(5) 0.079(6) Uani 1 1 d U . .
C65_5 C 0.7783(8) 0.5139(6) -0.0865(4) 0.063(5) Uani 1 1 d U . .
H65_5 H 0.7877 0.5365 -0.0761 0.076 Uiso 1 1 calc R . .
C66_5 C 0.7404(8) 0.5175(6) -0.1004(5) 0.072(5) Uani 1 1 d U . .
C67_5 C 0.7115(9) 0.5604(8) -0.1018(5) 0.082(6) Uani 1 1 d U . .
H67_5 H 0.6945 0.561 -0.1188 0.099 Uiso 1 1 calc R . .
C68_5 C 0.7454(11) 0.5940(9) -0.1018(6) 0.105(8) Uani 1 1 d U . .
H68A_5 H 0.7283 0.6201 -0.099 0.126 Uiso 1 1 calc R . .
H68B_5 H 0.7677 0.5902 -0.0873 0.126 Uiso 1 1 calc R . .
C69_5 C 0.7703(13) 0.5966(10) -0.1245(7) 0.136(10) Uani 1 1 d U . .
H69A_5 H 0.7988 0.5792 -0.1224 0.163 Uiso 1 1 calc R . .
H69B_5 H 0.7817 0.6253 -0.1259 0.163 Uiso 1 1 calc R . .
C70_5 C 0.7490(9) 0.5856(8) -0.1509(4) 0.137(9) Uani 1 1 d GU . .
C71_5 C 0.7141(9) 0.6046(6) -0.1657(6) 0.172(12) Uani 1 1 d GU . .
H71_5 H 0.7026 0.6309 -0.1609 0.207 Uiso 1 1 calc R . .
C72_5 C 0.6962(8) 0.5850(8) -0.1875(5) 0.159(11) Uani 1 1 d GU . .
H72_5 H 0.6724 0.5979 -0.1976 0.191 Uiso 1 1 calc R . .
C73_5 C 0.7130(9) 0.5465(8) -0.1945(4) 0.139(10) Uani 1 1 d GU . .
H73_5 H 0.7007 0.5331 -0.2094 0.167 Uiso 1 1 calc R . .
C74_5 C 0.7478(9) 0.5275(6) -0.1797(5) 0.138(10) Uani 1 1 d GU . .
H74_5 H 0.7594 0.5012 -0.1845 0.166 Uiso 1 1 calc R . .
C75_5 C 0.7658(8) 0.5471(8) -0.1579(4) 0.156(11) Uani 1 1 d GU . .
H75_5 H 0.7896 0.5342 -0.1478 0.188 Uiso 1 1 calc R . .
C76_5 C 0.5940(5) 0.4661(5) -0.1406(3) 0.096(7) Uani 1 1 d GU . .
C77_5 C 0.6100(5) 0.4692(7) -0.1659(4) 0.133(9) Uani 1 1 d GU . .
H77_5 H 0.6422 0.4756 -0.1693 0.16 Uiso 1 1 calc R . .
C78_5 C 0.5789(7) 0.4631(6) -0.1864(3) 0.140(9) Uani 1 1 d GU . .
H78_5 H 0.5899 0.4652 -0.2037 0.168 Uiso 1 1 calc R . .
C79_5 C 0.5318(7) 0.4538(5) -0.1815(3) 0.107(8) Uani 1 1 d GU . .
H79_5 H 0.5106 0.4495 -0.1955 0.128 Uiso 1 1 calc R . .
C80_5 C 0.5158(4) 0.4506(4) -0.1561(4) 0.088(7) Uani 1 1 d GU . .
H80_5 H 0.4836 0.4442 -0.1528 0.106 Uiso 1 1 calc R . .
C81_5 C 0.5469(6) 0.4567(4) -0.1357(3) 0.082(6) Uani 1 1 d GU . .
H81_5 H 0.5359 0.4546 -0.1183 0.099 Uiso 1 1 calc R . .
P4_5 P 0.8186(3) 0.37054(18) -0.07962(13) 0.0788(17) Uani 1 1 d U . .
O41_5 O 0.8502(7) 0.3837(5) -0.0578(3) 0.091(5) Uani 1 1 d U . .
O42_5 O 0.7700(5) 0.3580(4) -0.0696(3) 0.073(4) Uani 1 1 d U . .
O43_5 O 0.8192(6) 0.4055(4) -0.1011(3) 0.075(4) Uani 1 1 d U . .
C91_5 C 0.8364(8) 0.4172(7) -0.0370(5) 0.076(6) Uani 1 1 d U . .
C92_5 C 0.8219(9) 0.3996(9) -0.0148(5) 0.088(7) Uani 1 1 d U . .
H92_5 H 0.8199 0.3708 -0.0121 0.106 Uiso 1 1 calc R . .
C93_5 C 0.8101(10) 0.4295(8) 0.0039(5) 0.083(6) Uani 1 1 d U . .
C94_5 C 0.8101(10) 0.4717(6) 0.0003(5) 0.082(6) Uani 1 1 d U . .
C95_5 C 0.8257(8) 0.4821(7) -0.0256(5) 0.078(6) Uani 1 1 d U . .
H95_5 H 0.8285 0.5106 -0.0292 0.094 Uiso 1 1 calc R . .
C96_5 C 0.8357(9) 0.4587(9) -0.0436(5) 0.084(6) Uani 1 1 d U . .
C97_5 C 0.8483(9) 0.4767(7) -0.0701(5) 0.084(6) Uani 1 1 d U . .
H97_5 H 0.8678 0.4542 -0.0779 0.101 Uiso 1 1 calc R . .
C98_5 C 0.8823(9) 0.5121(5) -0.0704(4) 0.071(6) Uani 1 1 d U . .
H98A_5 H 0.8864 0.5213 -0.0885 0.085 Uiso 1 1 calc R . .
H98B_5 H 0.868 0.5352 -0.0606 0.085 Uiso 1 1 calc R . .
C99_5 C 0.9293(9) 0.5036(7) -0.0594(4) 0.083(6) Uani 1 1 d U . .
H99A_5 H 0.9252 0.4973 -0.0408 0.1 Uiso 1 1 calc R . .
H99B_5 H 0.9483 0.5291 -0.0606 0.1 Uiso 1 1 calc R . .
C01_5 C 0.9579(6) 0.4687(4) -0.0717(3) 0.091(7) Uani 1 1 d GU . .
C02_5 C 0.9736(7) 0.4734(4) -0.0971(3) 0.112(8) Uani 1 1 d GU . .
H02_5 H 0.9682 0.4984 -0.106 0.134 Uiso 1 1 calc R . .
C03_5 C 0.9972(7) 0.4414(6) -0.1093(3) 0.100(7) Uani 1 1 d GU . .
H03_5 H 1.0079 0.4446 -0.1266 0.12 Uiso 1 1 calc R . .
C04_5 C 1.0050(7) 0.4047(5) -0.0963(4) 0.127(9) Uani 1 1 d GU . .
H04_5 H 1.0211 0.3828 -0.1046 0.153 Uiso 1 1 calc R . .
C05_5 C 0.9893(7) 0.4000(4) -0.0709(4) 0.117(8) Uani 1 1 d GU . .
H05_5 H 0.9947 0.3749 -0.062 0.141 Uiso 1 1 calc R . .
C06_5 C 0.9657(6) 0.4320(5) -0.0587(3) 0.096(7) Uani 1 1 d GU . .
H06_5 H 0.9549 0.4288 -0.0414 0.115 Uiso 1 1 calc R . .
C1S_5 C 0.8546(6) 0.3331(4) -0.0941(4) 0.102(7) Uani 1 1 d GU . .
C2S_5 C 0.8998(6) 0.3431(4) -0.1025(4) 0.100(7) Uani 1 1 d GU . .
H2S_5 H 0.9125 0.3695 -0.0989 0.12 Uiso 1 1 calc R . .
C3S_5 C 0.9265(6) 0.3145(6) -0.1161(4) 0.114(8) Uani 1 1 d GU . .
H3S_5 H 0.9574 0.3213 -0.1219 0.137 Uiso 1 1 calc R . .
C4S_5 C 0.9079(8) 0.2759(5) -0.1214(4) 0.131(9) Uani 1 1 d GU . .
H4S_5 H 0.9262 0.2563 -0.1307 0.158 Uiso 1 1 calc R . .
C5S_5 C 0.8627(8) 0.2659(4) -0.1130(4) 0.122(8) Uani 1 1 d GU . .
H5S_5 H 0.85 0.2395 -0.1166 0.146 Uiso 1 1 calc R . .
C6S_5 C 0.8360(6) 0.2945(5) -0.0994(4) 0.118(8) Uani 1 1 d GU . .
H6S_5 H 0.8051 0.2876 -0.0936 0.141 Uiso 1 1 calc R . .
I1_6 I 0.82470(8) 0.61040(5) -0.04163(4) 0.1022(6) Uani 1 1 d U . .
I2_6 I 0.17442(7) -0.11004(5) -0.12287(4) 0.1002(6) Uani 1 1 d U . .
I3_6 I 0.65333(10) 0.11885(6) 0.18270(4) 0.1218(8) Uani 1 1 d U . .
I4_6 I 0.34469(9) 0.38015(7) -0.34678(4) 0.1182(7) Uani 1 1 d U . .
Cl1_7 Cl 0.5346(4) 0.0840(2) -0.15693(19) 0.140(4) Uani 1 1 d DU . .
Cl2_7 Cl 0.5790(5) 0.1430(3) -0.1894(2) 0.164(4) Uani 1 1 d DU . .
Cl3_7 Cl 0.5326(3) 0.16894(18) -0.14159(18) 0.119(3) Uani 1 1 d DU . .
C1_7 C 0.5631(7) 0.1314(4) -0.1581(3) 0.081(6) Uani 1 1 d DU . .
H1_7 H 0.5934 0.1276 -0.1485 0.097 Uiso 1 1 calc R . .
Cl1_8 Cl 0.6601(5) 0.3852(3) -0.1627(2) 0.115(4) Uani 0.7 1 d PDU . .
Cl2_8 Cl 0.7279(5) 0.3250(4) -0.1816(3) 0.166(6) Uani 0.7 1 d PDU . .
Cl3_8 Cl 0.7135(5) 0.3400(3) -0.1266(2) 0.133(4) Uani 0.7 1 d PDU . .
C1_8 C 0.6919(12) 0.3412(10) -0.1572(4) 0.140(16) Uiso 0.7 1 d PDU . .
H1_8 H 0.6668 0.3196 -0.1568 0.168 Uiso 0.7 1 calc PR . .
Cl1_9 Cl 0.7927(5) 0.0787(4) 0.1262(4) 0.225(7) Uani 1 1 d DU . .
Cl2_9 Cl 0.7881(10) 0.0365(6) 0.1735(4) 0.355(15) Uani 1 1 d DU . .
Cl3_9 Cl 0.8256(8) 0.1201(5) 0.1705(5) 0.303(13) Uani 1 1 d DU . .
C1_9 C 0.7868(8) 0.0838(5) 0.1590(4) 0.100(9) Uani 1 1 d DU . .
H1_9 H 0.7544 0.095 0.162 0.12 Uiso 1 1 calc R . .
Cl1_10 Cl 0.4293(6) 0.3554(5) 0.0262(2) 0.186(7) Uani 0.8 1 d PDU . .
Cl2_10 Cl 0.4695(4) 0.4166(3) -0.0075(2) 0.113(3) Uani 0.8 1 d PDU . .
Cl3_10 Cl 0.4632(4) 0.3311(3) -0.02262(16) 0.106(3) Uani 0.8 1 d PDU . .
C1_10 C 0.4396(14) 0.3709(6) -0.0048(5) 0.23(3) Uiso 0.8 1 d PD . .
H1_10 H 0.4076 0.376 -0.0125 0.276 Uiso 0.8 1 calc PR . .
Cl1_11 Cl 0.2731(7) 0.1633(3) -0.0334(3) 0.334(14) Uani 1 1 d DU . .
Cl2_11 Cl 0.3327(4) 0.1156(3) -0.00091(19) 0.136(3) Uani 1 1 d DU . .
Cl3_11 Cl 0.2731(6) 0.1729(4) 0.0216(4) 0.232(7) Uani 1 1 d DU . .
C1_11 C 0.3067(9) 0.1625(6) -0.0054(4) 0.160(17) Uani 1 1 d DU . .
H1_11 H 0.3321 0.1838 -0.0068 0.192 Uiso 1 1 calc R . .
Cl1_12 Cl 0.8985(4) 0.5824(2) -0.1289(2) 0.145(4) Uani 1 1 d DU . .
Cl2_12 Cl 0.9613(3) 0.6098(2) -0.0897(2) 0.136(3) Uani 1 1 d DU . .
Cl3_12 Cl 0.8893(4) 0.6660(3) -0.1097(2) 0.157(4) Uani 1 1 d DU . .
C1_12 C 0.9041(8) 0.6153(5) -0.1025(4) 0.22(3) Uani 1 1 d DU . .
H1_12 H 0.8814 0.6056 -0.0889 0.267 Uiso 1 1 calc R . .
Cl1_13 Cl 0.6066(4) 0.3111(3) -0.21989(16) 0.097(3) Uani 0.7 1 d PDU . .
Cl2_13 Cl 0.6048(4) 0.2548(3) -0.17612(17) 0.096(3) Uani 0.7 1 d PDU . .
Cl3_13 Cl 0.6595(4) 0.2354(3) -0.2206(2) 0.104(3) Uani 0.7 1 d PDU . .
C1_13 C 0.6110(10) 0.2612(6) -0.2082(4) 0.088(9) Uiso 0.7 1 d PDU . .
H1_13 H 0.5831 0.2467 -0.2159 0.106 Uiso 0.7 1 calc PR . .
Cl1_14 Cl 0.6029(4) 0.0850(3) -0.03354(18) 0.145(4) Uani 1 1 d DU . .
Cl2_14 Cl 0.5442(5) 0.1070(3) -0.0735(2) 0.162(4) Uani 1 1 d DU . .
Cl3_14 Cl 0.6078(4) 0.1659(2) -0.0561(2) 0.166(5) Uani 1 1 d DU . .
C1_14 C 0.5995(8) 0.1139(5) -0.0616(4) 0.101(8) Uani 1 1 d DU . .
H1_14 H 0.6234 0.1038 -0.0744 0.122 Uiso 1 1 calc R . .
Cl1_15 Cl 0.5327(10) 0.3354(7) 0.0504(5) 0.137(6) Uiso 0.4 1 d PDU E 1
Cl2_15 Cl 0.6063(11) 0.3866(9) 0.0301(6) 0.159(7) Uiso 0.4 1 d PDU E 1
Cl3_15 Cl 0.5271(10) 0.4239(7) 0.0541(5) 0.160(8) Uiso 0.4 1 d PDU E 1
C1_15 C 0.5616(13) 0.3814(8) 0.0522(10) 0.18(2) Uiso 0.4 1 d PDU E 1
H1_15 H 0.5782 0.3804 0.0693 0.214 Uiso 0.4 1 calc PR E 1
Cl1_15 Cl 0.5491(13) 0.3413(9) 0.0417(6) 0.137(6) Uiso 0.3 1 d PDU F 2
Cl2_15 Cl 0.6135(15) 0.3998(12) 0.0247(7) 0.159(7) Uiso 0.3 1 d PDU F 2
Cl3_15 Cl 0.5626(15) 0.4185(10) 0.0695(6) 0.170(11) Uiso 0.3 1 d PDU F 2
C1_15 C 0.5612(18) 0.3927(11) 0.0407(8) 0.18(2) Uiso 0.3 1 d PDU F 2
H1A_15 H 0.5359 0.4057 0.0299 0.214 Uiso 0.3 1 calc PR F 2
Cl1_16 Cl 0.5259(6) 0.7826(5) -0.1137(3) 0.188(6) Uani 0.7 1 d PDU . .
Cl2_16 Cl 0.5519(10) 0.8446(5) -0.1498(4) 0.249(11) Uani 0.7 1 d PDU . .
Cl3_16 Cl 0.6196(7) 0.7873(5) -0.1334(4) 0.211(8) Uani 0.7 1 d PDU . .
C1_16 C 0.5693(8) 0.8136(8) -0.1254(5) 0.120(12) Uiso 0.7 1 d PDU . .
H1_16 H 0.5783 0.8322 -0.1107 0.144 Uiso 0.7 1 calc PR . .
Cl1_17 Cl 0.6484(8) 0.2546(6) -0.1098(5) 0.165(8) Uani 0.6 1 d PDU G 1
Cl2_17 Cl 0.7397(6) 0.2187(5) -0.1000(3) 0.148(6) Uani 0.6 1 d PDU G 1
Cl3_17 Cl 0.7091(7) 0.2292(5) -0.1514(3) 0.152(7) Uani 0.6 1 d PDU G 1
C1_17 C 0.6919(10) 0.2218(12) -0.1199(4) 0.118(13) Uiso 0.6 1 d PDU G 1
H1_17 H 0.6772 0.1939 -0.1195 0.141 Uiso 0.6 1 calc PR G 1
Cl1_17 Cl 0.6214(8) 0.2453(7) -0.1083(6) 0.147(11) Uani 0.4 1 d PDU H 2
Cl2_17 Cl 0.7037(8) 0.2401(5) -0.0769(4) 0.137(8) Uani 0.4 1 d PDU H 2
Cl3_17 Cl 0.7118(8) 0.2330(6) -0.1315(5) 0.127(7) Uani 0.4 1 d PDU H 2
C1_17 C 0.6767(9) 0.2251(14) -0.1050(4) 0.118(13) Uiso 0.4 1 d PDU H 2
H1A_17 H 0.6725 0.1947 -0.1036 0.141 Uiso 0.4 1 calc PR H 2
Cl1_18 Cl 0.3272(5) 0.1567(4) 0.1613(2) 0.174(6) Uani 0.8 1 d PDU . .
Cl2_18 Cl 0.3012(5) 0.1694(4) 0.1090(2) 0.171(5) Uani 0.8 1 d PDU . .
Cl3_18 Cl 0.2312(4) 0.1747(3) 0.1500(2) 0.139(3) Uani 0.8 1 d PDU . .
C1_18 C 0.2890(7) 0.1807(9) 0.1408(3) 0.120(11) Uiso 0.8 1 d PD B .
Cl1_19 Cl 0.3417(5) 0.2645(5) 0.0586(2) 0.202(6) Uani 1 1 d DU . .
Cl2_19 Cl 0.3987(5) 0.1890(4) 0.0543(3) 0.198(5) Uani 1 1 d DU . .
Cl3_19 Cl 0.3954(4) 0.2441(3) 0.01320(19) 0.144(3) Uani 1 1 d DU . .
C1_19 C 0.3927(7) 0.2423(6) 0.0472(3) 0.128(12) Uani 1 1 d DU . .
H1_19 H 0.4205 0.2574 0.0545 0.153 Uiso 1 1 calc R . .
Cl1_20 Cl 0.5438(9) 0.1222(7) 0.2375(4) 0.120(7) Uiso 0.3 1 d PD I 1
Cl2_20 Cl 0.6236(11) 0.1240(8) 0.2720(5) 0.131(8) Uiso 0.3 1 d PDU I 1
Cl3_20 Cl 0.5908(6) 0.0471(5) 0.2467(3) 0.189(6) Uiso 0.3 1 d PDU I 1
C1_20 C 0.5955(16) 0.0996(7) 0.2468(10) 0.21(4) Uiso 0.3 1 d PDU I 1
H1_20 H 0.617 0.1051 0.2317 0.253 Uiso 0.3 1 calc PR I 1
Cl1_20 Cl 0.5697(11) -0.0098(9) 0.2067(5) 0.137(9) Uiso 0.3 1 d PD J 2
Cl2_20 Cl 0.6598(10) -0.0133(10) 0.2288(6) 0.142(10) Uiso 0.3 1 d PDU J 2
Cl3_20 Cl 0.5908(6) 0.0471(5) 0.2467(3) 0.189(6) Uiso 0.3 1 d PDU J 2
C1_20 C 0.6130(11) 0.0180(12) 0.2219(7) 0.12(2) Uiso 0.3 1 d PD J 2
H1A_20 H 0.6248 0.038 0.2087 0.138 Uiso 0.3 1 calc PR J 2
Cl1_20 Cl 0.6779(13) 0.0809(15) 0.2653(11) 0.180(19) Uiso 0.2 1 d PD K 3
Cl2_20 Cl 0.5954(16) 0.1330(10) 0.2614(8) 0.137(12) Uiso 0.2 1 d PDU K 3
Cl3_20 Cl 0.5908(6) 0.0471(5) 0.2467(3) 0.189(6) Uiso 0.2 1 d PDU K 3
C1_20 C 0.6246(13) 0.0903(10) 0.2505(14) 0.23(4) Uiso 0.2 1 d PDU K 3
H1B_20 H 0.6337 0.0977 0.2324 0.274 Uiso 0.2 1 calc PR K 3
Cl1_21 Cl 0.3865(4) 0.1148(4) -0.1922(2) 0.140(4) Uani 0.8 1 d PDU . .
Cl2_21 Cl 0.4599(8) 0.0702(8) -0.2151(6) 0.308(14) Uani 0.8 1 d PDU . .
Cl3_21 Cl 0.4662(6) 0.1583(6) -0.2116(4) 0.224(8) Uani 0.8 1 d PDU . .
C1_21 C 0.4467(9) 0.1139(8) -0.1968(7) 0.20(2) Uiso 0.8 1 d PD . .
H1_21 H 0.4625 0.1115 -0.1795 0.236 Uiso 0.8 1 calc PR . .
Cl1A_22 Cl 0.3454(15) 0.2489(8) -0.0784(6) 0.228(15) Uani 0.4 1 d PDU L 1
Cl2A_22 Cl 0.2753(12) 0.2678(10) -0.0402(8) 0.206(14) Uani 0.4 1 d PDU L 1
Cl3A_22 Cl 0.3667(13) 0.2559(12) -0.0245(6) 0.233(16) Uani 0.4 1 d PDU L 1
C1A_22 C 0.3330(14) 0.2734(16) -0.0499(6) 0.20(2) Uiso 0.4 1 d PDU L 1
H1A_22 H 0.3395 0.3034 -0.0522 0.238 Uiso 0.4 1 calc PR L 1
Cl1B_22 Cl 0.2900(7) 0.2737(5) -0.0152(4) 0.170(8) Uani 0.6 1 d PDU M 2
Cl2B_22 Cl 0.2631(6) 0.2743(5) -0.0642(3) 0.138(5) Uani 0.6 1 d PDU M 2
Cl3B_22 Cl 0.3630(7) 0.2509(5) -0.0529(3) 0.143(6) Uani 0.6 1 d PDU M 2
C1B_22 C 0.3131(8) 0.2796(14) -0.0458(5) 0.20(2) Uiso 0.6 1 d PDU M 2
H1B_22 H 0.3227 0.309 -0.0472 0.238 Uiso 0.6 1 calc PR M 2
Cl1_23 Cl 0.8216(6) 0.1944(5) -0.0723(7) 0.273(18) Uani 0.5 1 d PDU . .
Cl2_23 Cl 0.8777(6) 0.1436(7) -0.0405(3) 0.177(9) Uani 0.5 1 d PDU . .
Cl3_23 Cl 0.9187(7) 0.1848(5) -0.0827(4) 0.152(6) Uani 0.5 1 d PDU . .
C1_23 C 0.8687(8) 0.1605(9) -0.0720(5) 0.085(12) Uiso 0.5 1 d PD . .
H1_23 H 0.8615 0.1366 -0.0835 0.102 Uiso 0.5 1 calc PR . .
Cl1_24 Cl 0.2002(9) 0.2535(8) -0.2267(4) 0.146(8) Uani 0.4 1 d PDU . .
Cl2_24 Cl 0.1547(10) 0.1920(8) -0.1950(6) 0.185(11) Uani 0.4 1 d PDU . .
Cl3_24 Cl 0.1772(17) 0.2708(12) -0.1758(8) 0.28(2) Uani 0.4 1 d PDU . .
C1_24 C 0.1611(18) 0.2428(10) -0.2025(7) 0.37(13) Uiso 0.4 1 d PD . .
H1_24 H 0.1295 0.2531 -0.2082 0.446 Uiso 0.4 1 calc PR . .
Cl1_25 Cl 0.6185(8) 0.3413(5) 0.1514(5) 0.203(9) Uani 0.6 1 d PDU . .
Cl2_25 Cl 0.5738(6) 0.4190(5) 0.1559(3) 0.159(5) Uani 0.6 1 d PDU . .
Cl3_25 Cl 0.6015(8) 0.3931(5) 0.1071(3) 0.186(8) Uani 0.6 1 d PDU . .
C1_25 C 0.6158(10) 0.3913(7) 0.1402(4) 0.087(9) Uiso 0.6 1 d PDU F .
H1_25 H 0.6473 0.4047 0.1429 0.105 Uiso 0.6 1 calc PR . .
Cl1_28 Cl 0.6114(9) 0.6607(6) -0.0838(5) 0.186(9) Uani 0.5 1 d PDU . .
Cl2_28 Cl 0.5899(13) 0.6798(7) -0.1365(5) 0.31(2) Uani 0.5 1 d PDU . .
Cl3_28 Cl 0.6700(10) 0.7100(11) -0.1128(5) 0.228(14) Uani 0.5 1 d PDU . .
C1_28 C 0.6124(13) 0.6969(12) -0.1076(6) 0.24(5) Uiso 0.5 1 d PD . .
H1_28 H 0.5944 0.7216 -0.1019 0.289 Uiso 0.5 1 calc PR . .
Cl1_29 Cl 0.8545(13) 0.2054(9) 0.0283(6) 0.246(16) Uani 0.5 1 d PDU . .
Cl2_29 Cl 0.842(2) 0.1837(17) 0.0815(8) 0.48(4) Uani 0.5 1 d PDU . .
Cl3_29 Cl 0.8078(9) 0.2597(7) 0.0633(5) 0.191(10) Uani 0.5 1 d PDU . .
C1_29 C 0.8206(18) 0.2102(10) 0.0556(7) 0.17(3) Uiso 0.5 1 d PD . .
H1_29 H 0.7896 0.197 0.0513 0.207 Uiso 0.5 1 calc PR . .
Cl1_30 Cl 0.4209(9) -0.0810(12) 0.0063(4) 0.236(15) Uani 0.5 1 d PDU . .
Cl2_30 Cl 0.4993(6) -0.0569(4) 0.0292(3) 0.126(5) Uani 0.5 1 d PDU . .
Cl3_30 Cl 0.4175(14) -0.0647(15) 0.0610(5) 0.33(2) Uani 0.5 1 d PDU . .
C1_30 C 0.4494(10) -0.0844(13) 0.0355(6) 0.18(3) Uiso 0.5 1 d PD . .
H1_30 H 0.4578 -0.1137 0.0391 0.211 Uiso 0.5 1 calc PR . .
Cl1_31 Cl 0.484(2) -0.2030(14) 0.0098(8) 0.153(11) Uiso 0.2 1 d PDU N 1
Cl2_31 Cl 0.528(2) -0.1264(14) 0.0117(9) 0.171(17) Uiso 0.2 1 d PDU N 1
Cl3_31 Cl 0.515(3) -0.1711(18) 0.0580(7) 0.191(15) Uiso 0.2 1 d PDU N 1
C1_31 C 0.526(2) -0.1741(15) 0.0255(8) 0.11(2) Uiso 0.2 1 d PDU N 1
H1_31 H 0.5577 -0.1875 0.023 0.132 Uiso 0.2 1 calc PR N 1
Cl1_31 Cl 0.4764(15) -0.1797(17) 0.0069(8) 0.153(11) Uiso 0.2 1 d PDU O 2
Cl2_31 Cl 0.5708(12) -0.1610(11) 0.0223(6) 0.120(10) Uiso 0.2 1 d PDU O 2
Cl3_31 Cl 0.507(2) -0.193(2) 0.0584(8) 0.191(15) Uiso 0.2 1 d PDU O 2
C1_31 C 0.5128(14) -0.1634(18) 0.0310(8) 0.11(2) Uiso 0.2 1 d PDU O 2
H1A_31 H 0.5028 -0.1349 0.0356 0.132 Uiso 0.2 1 calc PR O 2
Cl1_32 Cl 0.6880(13) -0.1069(13) 0.0954(7) 0.100(7) Uiso 0.2 1 d PDU P 1
Cl2_32 Cl 0.5883(15) -0.0921(15) 0.0924(9) 0.140(10) Uiso 0.2 1 d PDU P 1
Cl3_32 Cl 0.629(2) -0.1668(15) 0.0735(13) 0.22(3) Uiso 0.2 1 d PD P 1
C1_32 C 0.6326(14) -0.1276(14) 0.0955(12) 0.106(15) Uiso 0.2 1 d PDU P 1
Cl1_32 Cl 0.6892(13) -0.1131(12) 0.0882(7) 0.100(7) Uiso 0.2 1 d PDU A 2
Cl2_32 Cl 0.5934(15) -0.0880(15) 0.0829(8) 0.140(10) Uiso 0.2 1 d PDU A 2
Cl3_32 Cl 0.624(2) -0.126(2) 0.1280(8) 0.20(2) Uiso 0.2 1 d PDU A 2
C1_32 C 0.6315(14) -0.1239(16) 0.0952(9) 0.106(15) Uiso 0.2 1 d PDU A 2
Cl1_33 Cl 0.5801(9) 0.5367(8) 0.0886(3) 0.132(8) Uani 0.35 1 d PDU . .
Cl2_33 Cl 0.5680(8) 0.4784(4) 0.1289(4) 0.116(7) Uani 0.35 1 d PDU . .
Cl3_33 Cl 0.6617(9) 0.4986(12) 0.1090(6) 0.187(12) Uani 0.35 1 d PDU . .
C1_33 C 0.6052(9) 0.5136(13) 0.1150(7) 0.09(3) Uiso 0.35 1 d PD . .
H1_33 H 0.6081 0.536 0.1282 0.103 Uiso 0.35 1 calc PR . .
Cl1_34 Cl 0.5728(10) 0.0135(5) 0.6618(4) 0.159(9) Uani 0.4 1 d PDU . .
Cl2_34 Cl 0.5775(8) 0.0477(7) 0.6097(5) 0.170(10) Uani 0.4 1 d PDU . .
Cl3_34 Cl 0.4952(11) 0.0620(12) 0.6397(7) 0.246(17) Uani 0.4 1 d PDU . .
C1_34 C 0.5526(14) 0.0470(18) 0.6394(7) 0.132(18) Uiso 0.4 1 d PDU . .
H1_34 H 0.5671 0.0727 0.6465 0.159 Uiso 0.4 1 calc PR . .
Cl1_35 Cl 0.8258(7) 0.6179(5) 0.1639(3) 0.134(6) Uani 0.5 1 d PDU . .
Cl2_35 Cl 0.7870(5) 0.5382(4) 0.1621(2) 0.106(4) Uani 0.5 1 d PDU . .
Cl3_35 Cl 0.7954(5) 0.5817(3) 0.2100(2) 0.085(3) Uani 0.5 1 d PDU . .
C1_35 C 0.7861(12) 0.5845(7) 0.1777(4) 0.089(13) Uiso 0.5 1 d PDU . .
H1_35 H 0.7539 0.5964 0.1751 0.107 Uiso 0.5 1 calc PR . .
Cl1_36 Cl 0.3564(12) 0.3714(8) -0.4400(4) 0.176(11) Uani 0.4 1 d PDU . .
Cl2_36 Cl 0.4297(12) 0.339(2) -0.4098(9) 0.37(4) Uani 0.4 1 d PDU . .
Cl3_36 Cl 0.3411(15) 0.2970(9) -0.4120(7) 0.236(17) Uani 0.4 1 d PDU . .
C1_36 C 0.3808(15) 0.3277(12) -0.4276(10) 0.18(4) Uiso 0.4 1 d PD . .
Cl1_37 Cl 0.4437(14) 0.4138(11) 0.3245(7) 0.173(13) Uiso 0.3 1 d PD . .
Cl2_37 Cl 0.5210(14) 0.3553(11) 0.3201(7) 0.169(12) Uiso 0.3 1 d PD . .
Cl3_37 Cl 0.513(2) 0.4228(16) 0.2867(9) 0.25(2) Uiso 0.3 1 d PD . .
C1_37 C 0.5019(17) 0.4050(13) 0.3173(10) 0.5(3) Uiso 0.3 1 d PD . .

loop_
_atom_site_aniso_label
_atom_site_aniso_U_11
_atom_site_aniso_U_22
_atom_site_aniso_U_33
_atom_site_aniso_U_23
_atom_site_aniso_U_13
_atom_site_aniso_U_12
N1_1 0.055(11) 0.045(9) 0.123(13) 0.000(9) -0.030(9) -0.020(8)
C01_1 0.051(12) 0.050(10) 0.151(16) 0.008(11) -0.005(11) -0.009(9)
C02_1 0.033(12) 0.082(14) 0.154(18) 0.011(13) -0.004(11) -0.008(11)
C03_1 0.044(12) 0.029(9) 0.148(16) 0.006(10) -0.003(10) 0.024(8)
C04_1 0.033(11) 0.049(10) 0.132(15) -0.004(11) 0.004(10) 0.012(8)
C05_1 0.056(12) 0.058(11) 0.093(12) -0.005(9) -0.008(9) -0.021(9)
N2_1 0.053(11) 0.056(9) 0.092(11) -0.007(8) -0.026(8) -0.008(8)
C21_1 0.069(13) 0.037(9) 0.104(13) -0.003(9) -0.015(11) -0.015(9)
C22_1 0.085(15) 0.027(9) 0.107(14) 0.010(9) 0.013(11) -0.001(9)
C23_1 0.101(16) 0.027(9) 0.113(15) 0.008(10) -0.014(12) 0.008(10)
C24_1 0.073(13) 0.058(11) 0.091(12) -0.001(10) -0.005(10) 0.015(10)
C25_1 0.049(11) 0.062(11) 0.106(12) 0.006(10) -0.010(9) 0.027(9)
N3_1 0.093(14) 0.060(10) 0.082(10) 0.018(8) 0.011(9) 0.018(9)
C41_1 0.087(14) 0.063(11) 0.063(10) 0.002(8) -0.026(9) 0.001(10)
C42_1 0.115(18) 0.052(11) 0.089(12) 0.001(10) -0.031(12) 0.009(11)
C43_1 0.099(17) 0.080(14) 0.093(13) 0.003(11) 0.000(12) -0.034(12)
C44_1 0.117(16) 0.049(11) 0.069(10) 0.003(8) -0.004(10) -0.014(11)
C45_1 0.101(16) 0.050(11) 0.108(14) 0.019(10) -0.028(12) 0.010(11)
N4_1 0.085(14) 0.053(10) 0.113(13) -0.009(9) -0.025(10) 0.020(9)
C61_1 0.054(13) 0.094(13) 0.090(13) 0.005(11) -0.004(10) -0.004(11)
C62_1 0.075(15) 0.109(16) 0.089(13) 0.002(12) -0.023(11) -0.030(13)
C63_1 0.064(14) 0.098(15) 0.114(15) 0.038(12) 0.008(11) 0.002(12)
C64_1 0.070(14) 0.051(11) 0.125(15) 0.018(11) -0.014(12) 0.003(10)
C65_1 0.057(12) 0.040(9) 0.108(13) 0.027(9) -0.020(10) -0.008(8)
C06_1 0.038(11) 0.072(12) 0.100(12) 0.037(10) -0.028(9) -0.020(9)
C07_1 0.045(12) 0.114(16) 0.094(14) 0.010(12) 0.005(10) 0.005(11)
C08_1 0.030(12) 0.120(16) 0.118(16) 0.023(14) 0.002(10) -0.010(11)
N5_1 0.058(12) 0.093(13) 0.116(13) 0.010(11) -0.014(10) -0.023(10)
C09_1 0.059(13) 0.049(10) 0.109(14) 0.005(10) -0.012(10) -0.017(9)
C10_1 0.045(11) 0.036(9) 0.087(11) -0.003(8) -0.006(8) -0.010(7)
C11_1 0.068(17) 0.059(13) 0.15(2) 0.012(13) -0.007(14) 0.033(12)
C26_1 0.056(13) 0.066(12) 0.113(13) -0.009(10) 0.010(10) -0.002(10)
C27_1 0.044(13) 0.067(13) 0.174(18) 0.037(13) -0.040(12) 0.008(10)
C28_1 0.043(12) 0.055(11) 0.130(15) -0.001(10) 0.026(10) 0.009(9)
N6_1 0.054(11) 0.071(11) 0.128(14) 0.025(10) -0.006(9) -0.001(9)
C29_1 0.082(15) 0.068(12) 0.109(14) -0.004(11) 0.010(11) -0.032(11)
C30_1 0.054(13) 0.091(14) 0.127(15) -0.009(12) 0.025(11) -0.012(11)
C31_1 0.068(16) 0.12(2) 0.103(16) 0.027(14) -0.025(12) -0.051(15)
C46_1 0.113(17) 0.044(11) 0.110(14) -0.013(10) 0.008(12) 0.003(11)
C47_1 0.111(16) 0.034(9) 0.078(12) -0.008(8) -0.035(11) -0.011(10)
C48_1 0.111(17) 0.033(9) 0.088(12) -0.007(9) 0.000(11) -0.003(10)
N7_1 0.088(13) 0.077(11) 0.066(9) 0.003(8) -0.008(8) 0.008(9)
C49_1 0.12(2) 0.110(17) 0.120(17) -0.011(14) 0.019(15) 0.051(15)
C50_1 0.14(2) 0.103(16) 0.115(17) 0.009(14) 0.023(15) 0.063(15)
C51_1 0.074(17) 0.13(2) 0.066(12) 0.022(12) -0.015(10) -0.032(15)
C66_1 0.073(13) 0.037(9) 0.082(11) 0.006(8) -0.025(9) 0.000(9)
C67_1 0.099(17) 0.057(12) 0.112(14) -0.021(11) 0.026(12) -0.025(12)
C68_1 0.099(19) 0.080(15) 0.138(18) 0.005(14) 0.001(14) -0.002(14)
N8_1 0.083(13) 0.059(10) 0.077(10) 0.016(8) 0.003(8) -0.037(9)
C69_1 0.123(19) 0.068(13) 0.116(15) -0.005(12) 0.005(14) -0.006(13)
C70_1 0.098(16) 0.055(12) 0.108(14) 0.019(10) -0.022(12) -0.013(11)
C71_1 0.13(2) 0.074(15) 0.108(17) -0.033(13) -0.009(15) -0.018(15)
P1_2 0.085(6) 0.067(4) 0.133(6) -0.015(4) -0.017(4) 0.009(4)
O11_2 0.067(10) 0.082(10) 0.127(12) -0.019(9) -0.024(9) 0.024(8)
O12_2 0.075(12) 0.116(12) 0.086(9) -0.037(9) -0.010(8) 0.024(10)
O13_2 0.102(12) 0.033(7) 0.113(10) -0.006(7) -0.028(8) 0.003(7)
C1_2 0.063(13) 0.073(12) 0.134(15) -0.004(12) -0.017(11) -0.003(11)
C2_2 0.057(14) 0.098(16) 0.148(18) 0.020(15) -0.030(13) -0.001(13)
C3_2 0.090(16) 0.074(13) 0.127(16) 0.022(12) -0.017(13) -0.019(12)
C4_2 0.086(15) 0.090(13) 0.102(13) 0.022(11) 0.012(12) -0.015(12)
C5_2 0.070(15) 0.080(14) 0.136(17) 0.017(13) -0.020(13) -0.011(12)
C6_2 0.047(12) 0.061(11) 0.122(14) 0.006(10) -0.030(10) 0.005(9)
C7_2 0.072(14) 0.051(11) 0.116(14) 0.010(10) -0.015(10) -0.002(9)
C8_2 0.072(14) 0.095(14) 0.098(13) 0.044(11) -0.032(11) -0.004(11)
C9_2 0.088(14) 0.049(10) 0.140(15) 0.026(10) -0.033(12) 0.011(10)
C16_2 0.093(15) 0.045(10) 0.120(14) 0.000(10) -0.036(12) 0.008(10)
C17_2 0.14(2) 0.088(15) 0.121(16) -0.035(13) -0.038(14) 0.026(15)
C18_2 0.12(2) 0.103(17) 0.17(2) 0.026(16) -0.035(16) 0.011(16)
C19_2 0.105(18) 0.062(12) 0.143(18) 0.015(12) 0.014(14) 0.000(12)
C20_2 0.113(19) 0.087(15) 0.124(16) -0.021(13) -0.035(14) 0.034(13)
C21_2 0.076(14) 0.063(12) 0.102(14) 0.003(10) -0.001(11) -0.001(10)
P2_2 0.063(5) 0.088(5) 0.134(6) 0.005(4) -0.008(4) 0.005(4)
O21_2 0.064(10) 0.078(9) 0.098(9) -0.016(7) -0.008(7) -0.011(7)
O22_2 0.073(13) 0.083(10) 0.153(15) 0.039(10) 0.009(10) -0.037(9)
O23_2 0.070(12) 0.075(9) 0.159(13) 0.025(9) -0.020(9) 0.009(8)
C31_2 0.072(14) 0.062(12) 0.140(15) 0.011(11) 0.038(12) 0.023(11)
C32_2 0.073(14) 0.072(13) 0.110(14) 0.012(11) 0.045(11) 0.030(11)
C33_2 0.079(15) 0.072(13) 0.104(13) 0.002(11) 0.009(11) -0.001(11)
C34_2 0.085(16) 0.091(14) 0.109(14) -0.019(12) 0.011(12) 0.007(12)
C35_2 0.081(16) 0.111(17) 0.098(14) 0.008(13) 0.018(12) 0.005(13)
C36_2 0.069(14) 0.084(13) 0.120(15) 0.015(11) 0.045(11) 0.034(11)
C37_2 0.070(13) 0.051(10) 0.099(13) 0.021(9) 0.009(10) 0.027(9)
C38_2 0.13(2) 0.085(14) 0.110(15) 0.018(12) 0.015(14) -0.001(14)
C39_2 0.091(15) 0.120(15) 0.113(14) -0.002(12) -0.002(11) 0.003(13)
C46_2 0.031(11) 0.044(10) 0.148(16) -0.003(10) 0.000(10) 0.007(8)
C47_2 0.096(18) 0.084(14) 0.18(2) 0.043(14) -0.034(15) -0.005(13)
C48_2 0.089(18) 0.111(17) 0.21(2) 0.053(16) -0.020(16) -0.029(15)
C49_2 0.067(15) 0.060(12) 0.19(2) 0.011(12) -0.027(13) -0.032(10)
C50_2 0.064(14) 0.108(15) 0.117(15) 0.014(12) -0.021(11) -0.002(12)
C51_2 0.050(12) 0.062(11) 0.109(13) -0.005(9) 0.008(10) 0.001(9)
P3_2 0.067(5) 0.087(5) 0.120(5) -0.009(4) 0.006(4) 0.015(4)
O31_2 0.071(11) 0.059(8) 0.131(11) -0.009(8) 0.009(8) -0.002(7)
O32_2 0.104(14) 0.091(10) 0.075(9) -0.032(8) -0.014(8) 0.039(9)
O33_2 0.089(12) 0.097(11) 0.114(11) -0.013(9) 0.029(9) 0.040(9)
C61_2 0.070(14) 0.093(14) 0.120(14) -0.036(12) -0.008(11) 0.010(12)
C62_2 0.056(14) 0.116(16) 0.088(13) -0.016(12) 0.042(10) -0.014(12)
C63_2 0.070(13) 0.093(14) 0.079(12) -0.019(11) 0.031(10) -0.005(11)
C64_2 0.065(13) 0.050(10) 0.106(13) -0.006(10) -0.015(11) 0.012(9)
C65_2 0.035(11) 0.037(9) 0.145(16) -0.020(10) -0.026(10) 0.006(8)
C66_2 0.070(13) 0.062(11) 0.102(13) -0.003(10) -0.005(10) -0.014(10)
C67_2 0.103(17) 0.132(17) 0.108(15) -0.019(14) 0.016(13) 0.019(15)
C68_2 0.14(2) 0.17(2) 0.067(12) -0.018(14) -0.008(13) 0.035(18)
C69_2 0.18(2) 0.15(2) 0.125(17) -0.057(16) 0.018(17) -0.014(19)
C70_2 0.25(3) 0.16(2) 0.19(2) -0.084(18) 0.01(2) -0.04(2)
C71_2 0.28(4) 0.22(3) 0.23(3) -0.02(3) 0.03(3) -0.02(3)
C72_2 0.28(4) 0.18(3) 0.25(3) 0.01(3) -0.01(3) -0.03(3)
C73_2 0.30(4) 0.16(3) 0.27(3) -0.02(3) -0.04(3) 0.00(3)
C74_2 0.31(4) 0.16(3) 0.30(3) -0.07(3) -0.02(3) 0.00(3)
C75_2 0.31(3) 0.15(3) 0.27(3) -0.08(2) -0.02(3) -0.01(3)
C76_2 0.126(19) 0.034(11) 0.119(17) -0.016(10) 0.004(14) 0.019(11)
C77_2 0.15(2) 0.076(15) 0.23(2) 0.006(16) -0.028(19) 0.082(16)
C78_2 0.17(2) 0.14(2) 0.23(3) -0.039(19) -0.01(2) 0.115(18)
C79_2 0.16(2) 0.095(18) 0.20(2) -0.022(17) -0.012(19) 0.063(18)
C80_2 0.17(2) 0.048(13) 0.18(2) -0.002(12) 0.006(18) 0.056(14)
C81_2 0.15(2) 0.053(12) 0.135(18) 0.004(12) 0.004(16) 0.000(13)
P4_2 0.075(5) 0.074(4) 0.101(5) -0.003(3) 0.008(3) -0.003(3)
O41_2 0.071(10) 0.056(8) 0.096(9) 0.007(6) -0.004(7) -0.038(7)
O42_2 0.060(10) 0.062(8) 0.105(10) 0.006(7) -0.018(7) -0.016(7)
O43_2 0.080(11) 0.068(9) 0.090(9) -0.012(7) 0.012(7) -0.009(7)
C91_2 0.050(12) 0.055(11) 0.121(15) 0.013(11) -0.022(11) -0.023(9)
C92_2 0.048(12) 0.083(14) 0.091(12) 0.017(11) -0.006(9) -0.011(10)
C93_2 0.070(13) 0.055(11) 0.102(13) -0.005(10) 0.002(10) 0.039(9)
C94_2 0.055(12) 0.041(9) 0.090(12) 0.011(9) -0.011(9) 0.009(8)
C95_2 0.074(14) 0.061(12) 0.075(11) 0.021(9) -0.012(9) -0.017(10)
C96_2 0.056(12) 0.036(9) 0.119(14) 0.031(10) -0.007(10) -0.008(8)
C97_2 0.074(13) 0.053(10) 0.088(12) 0.007(9) 0.000(10) -0.013(9)
C98_2 0.093(16) 0.083(13) 0.072(11) -0.006(10) -0.004(11) -0.023(11)
C99_2 0.14(2) 0.050(11) 0.117(15) 0.008(10) -0.029(14) -0.028(12)
C01_2 0.108(17) 0.068(12) 0.127(16) 0.013(11) -0.037(14) -0.001(12)
C02_2 0.13(2) 0.125(19) 0.18(2) 0.015(18) -0.051(18) -0.015(17)
C03_2 0.14(2) 0.16(2) 0.18(2) 0.021(19) -0.048(19) 0.01(2)
C04_2 0.099(19) 0.15(2) 0.130(18) 0.019(16) -0.023(15) 0.001(16)
C05_2 0.14(2) 0.119(18) 0.16(2) 0.029(16) -0.037(17) -0.024(17)
C06_2 0.13(2) 0.131(18) 0.15(2) 0.018(17) -0.031(17) -0.010(17)
C1S_2 0.121(18) 0.063(12) 0.069(11) 0.012(9) 0.025(11) -0.005(12)
C2S_2 0.105(18) 0.081(14) 0.121(16) -0.003(12) 0.003(13) 0.014(13)
C3S_2 0.124(19) 0.059(12) 0.145(18) -0.006(12) -0.001(15) -0.005(13)
C4S_2 0.17(2) 0.060(12) 0.147(17) 0.024(12) 0.072(16) -0.015(13)
C5S_2 0.24(3) 0.072(14) 0.163(19) 0.007(14) 0.061(19) -0.013(17)
C6S_2 0.20(2) 0.103(16) 0.134(17) -0.019(14) 0.092(17) -0.036(17)
P1_3 0.053(4) 0.066(4) 0.132(5) 0.002(4) -0.001(3) -0.014(3)
O11_3 0.056(9) 0.054(8) 0.128(11) -0.019(8) 0.008(7) -0.002(7)
O12_3 0.085(15) 0.107(13) 0.148(15) -0.009(11) 0.018(11) 0.014(11)
O13_3 0.068(9) 0.014(6) 0.117(10) 0.005(6) -0.001(7) -0.011(5)
C1_3 0.044(12) 0.057(11) 0.137(15) 0.001(11) 0.006(11) 0.004(9)
C2_3 0.066(14) 0.035(10) 0.125(15) -0.024(9) -0.004(11) -0.018(9)
C3_3 0.042(12) 0.087(14) 0.109(13) 0.001(11) 0.003(9) 0.012(11)
C4_3 0.065(14) 0.058(11) 0.130(15) 0.014(11) 0.002(11) 0.003(10)
C5_3 0.056(13) 0.048(11) 0.133(16) 0.003(11) -0.004(11) -0.016(10)
C6_3 0.052(12) 0.044(11) 0.128(14) -0.007(10) -0.013(10) -0.014(9)
C7_3 0.027(10) 0.050(10) 0.110(13) 0.000(9) -0.011(8) 0.020(8)
C8_3 0.044(13) 0.097(15) 0.140(17) -0.025(13) -0.007(11) 0.038(11)
C9_3 0.033(11) 0.081(13) 0.150(17) -0.036(12) -0.019(10) 0.038(10)
C10_3 0.023(10) 0.063(11) 0.124(14) -0.022(10) 0.016(9) 0.017(8)
C11_3 0.034(11) 0.085(14) 0.149(17) 0.015(12) 0.004(10) 0.002(10)
C12_3 0.062(15) 0.055(12) 0.20(2) -0.005(14) 0.013(14) 0.014(10)
C13_3 0.056(14) 0.037(10) 0.21(2) -0.005(12) 0.046(13) 0.007(9)
C14_3 0.062(15) 0.109(17) 0.150(18) -0.014(14) 0.020(13) 0.015(13)
C15_3 0.038(12) 0.086(13) 0.117(15) -0.015(12) 0.007(10) -0.010(10)
C16_3 0.073(15) 0.090(15) 0.100(13) -0.003(11) 0.018(11) -0.006(12)
C17_3 0.088(17) 0.086(14) 0.117(16) 0.016(12) 0.010(13) -0.028(13)
C18_3 0.092(17) 0.070(14) 0.162(19) -0.005(14) 0.012(14) 0.032(13)
C19_3 0.107(19) 0.063(13) 0.178(19) -0.024(13) 0.011(16) 0.026(13)
C20_3 0.16(2) 0.057(13) 0.18(2) -0.013(14) 0.044(18) -0.010(15)
C21_3 0.107(19) 0.083(15) 0.168(19) -0.025(14) 0.031(15) 0.003(14)
P2_3 0.066(5) 0.076(4) 0.111(5) 0.011(3) -0.007(3) -0.002(3)
O21_3 0.086(13) 0.139(14) 0.113(12) 0.020(11) -0.004(10) 0.010(11)
O22_3 0.074(10) 0.074(9) 0.077(8) 0.008(7) 0.000(7) -0.033(7)
O23_3 0.048(9) 0.075(9) 0.119(11) -0.001(8) -0.003(7) -0.003(7)
C31_3 0.086(16) 0.110(15) 0.112(16) 0.010(13) 0.023(13) -0.003(13)
C32_3 0.093(18) 0.091(15) 0.123(16) 0.014(13) 0.027(14) -0.017(13)
C33_3 0.071(15) 0.093(14) 0.118(15) 0.012(12) -0.009(12) 0.005(11)
C34_3 0.052(13) 0.110(15) 0.132(16) 0.004(14) 0.021(12) 0.009(12)
C35_3 0.073(15) 0.072(13) 0.136(18) 0.010(13) 0.028(13) -0.046(11)
C36_3 0.078(15) 0.062(11) 0.097(13) 0.003(11) -0.019(11) -0.008(10)
C37_3 0.057(12) 0.028(8) 0.117(13) 0.018(8) 0.004(10) 0.007(8)
C38_3 0.056(13) 0.043(10) 0.141(16) -0.004(10) -0.008(11) -0.007(9)
C39_3 0.107(19) 0.113(17) 0.16(2) 0.018(15) -0.006(15) -0.047(15)
C40_3 0.14(2) 0.114(17) 0.19(2) 0.003(17) 0.022(17) -0.036(16)
C41_3 0.15(2) 0.134(19) 0.16(2) -0.027(17) 0.077(17) -0.051(18)
C42_3 0.13(2) 0.16(2) 0.17(2) -0.02(2) 0.042(19) -0.044(19)
C43_3 0.12(2) 0.14(2) 0.16(2) -0.017(18) 0.026(17) -0.014(18)
C44_3 0.11(2) 0.125(19) 0.17(2) -0.008(17) -0.040(16) -0.010(16)
C45_3 0.12(2) 0.107(18) 0.19(2) 0.020(16) -0.030(18) -0.011(16)
C46_3 0.098(16) 0.123(15) 0.050(10) 0.025(10) -0.026(10) -0.027(13)
C47_3 0.126(19) 0.149(18) 0.088(14) 0.007(13) -0.012(13) -0.058(16)
C48_3 0.11(2) 0.17(2) 0.140(19) 0.043(17) 0.012(16) -0.014(18)
C49_3 0.077(18) 0.17(2) 0.129(17) 0.017(16) -0.011(14) -0.003(17)
C50_3 0.075(15) 0.120(17) 0.098(14) 0.020(13) 0.005(12) -0.004(13)
C51_3 0.054(13) 0.120(16) 0.082(12) 0.024(11) -0.015(10) -0.027(11)
P3_3 0.065(5) 0.113(6) 0.113(5) 0.002(4) 0.010(4) 0.011(4)
O31_3 0.064(11) 0.101(10) 0.088(9) -0.003(7) 0.015(7) 0.004(8)
O32_3 0.055(10) 0.101(12) 0.119(12) -0.011(9) 0.014(8) 0.006(8)
O33_3 0.057(11) 0.112(11) 0.107(11) 0.006(9) 0.009(8) 0.016(9)
C61_3 0.069(14) 0.080(13) 0.118(14) -0.015(12) 0.005(11) 0.009(11)
C62_3 0.082(16) 0.080(14) 0.086(13) -0.014(11) 0.023(11) -0.011(12)
C63_3 0.092(16) 0.089(14) 0.099(14) -0.019(12) 0.009(12) -0.003(13)
C64_3 0.082(15) 0.045(11) 0.141(15) -0.010(11) -0.010(12) -0.004(10)
C65_3 0.085(15) 0.031(9) 0.115(14) -0.007(9) -0.012(11) -0.013(9)
C66_3 0.056(12) 0.058(11) 0.120(14) -0.020(11) 0.007(11) -0.006(10)
C67_3 0.048(12) 0.085(13) 0.127(15) -0.038(12) 0.027(11) -0.002(10)
C68_3 0.101(19) 0.078(15) 0.149(19) -0.006(14) -0.003(15) -0.002(14)
C69_3 0.11(2) 0.052(13) 0.19(2) -0.005(13) 0.013(16) -0.025(12)
C70_3 0.17(2) 0.097(17) 0.26(2) 0.020(17) 0.01(2) 0.038(19)
C71_3 0.22(3) 0.11(2) 0.29(3) 0.07(2) 0.03(3) 0.01(2)
C72_3 0.22(3) 0.19(3) 0.24(3) 0.05(2) 0.06(3) -0.02(3)
C73_3 0.24(3) 0.21(3) 0.24(3) -0.02(2) 0.04(3) 0.00(3)
C74_3 0.24(3) 0.21(3) 0.25(3) -0.03(2) 0.03(3) -0.04(3)
C75_3 0.21(3) 0.16(2) 0.23(3) -0.05(2) -0.01(2) -0.01(2)
C76_3 0.13(2) 0.17(2) 0.16(2) -0.042(19) 0.044(18) -0.045(19)
C77_3 0.12(2) 0.14(2) 0.21(2) -0.067(19) 0.086(18) -0.021(17)
C78_3 0.09(2) 0.123(19) 0.27(3) -0.050(19) 0.059(19) -0.025(16)
C79_3 0.09(2) 0.17(2) 0.25(3) -0.04(2) 0.057(19) -0.036(19)
C80_3 0.073(17) 0.142(19) 0.24(2) -0.081(18) 0.064(16) -0.071(15)
C81_3 0.063(16) 0.19(2) 0.19(2) -0.080(18) 0.046(14) -0.075(16)
P4_3 0.109(7) 0.064(4) 0.123(6) -0.006(4) 0.009(5) -0.013(4)
O41_3 0.071(10) 0.038(7) 0.113(11) -0.006(7) -0.001(8) 0.004(6)
O42_3 0.064(13) 0.090(11) 0.185(18) -0.006(11) 0.047(11) -0.021(9)
O43_3 0.091(11) 0.058(8) 0.099(9) -0.023(7) 0.026(8) -0.018(7)
C91_3 0.060(13) 0.064(12) 0.136(16) -0.014(12) -0.012(12) 0.013(10)
C92_3 0.099(17) 0.044(11) 0.098(14) 0.013(10) -0.013(12) -0.007(10)
C93_3 0.058(12) 0.042(11) 0.136(15) 0.002(11) 0.007(11) 0.004(9)
C94_3 0.018(9) 0.041(10) 0.149(15) -0.006(10) -0.013(9) -0.001(7)
C95_3 0.036(11) 0.053(11) 0.129(16) -0.016(11) -0.001(10) -0.004(8)
C96_3 0.061(13) 0.060(12) 0.145(16) -0.007(12) -0.005(12) -0.008(10)
C1S_3 0.13(2) 0.071(13) 0.110(16) 0.013(11) -0.019(14) 0.013(13)
C2S_3 0.13(2) 0.078(14) 0.118(16) -0.011(12) -0.025(14) -0.009(13)
C3S_3 0.14(2) 0.15(2) 0.124(18) -0.043(16) 0.029(16) 0.017(18)
C4S_3 0.15(2) 0.15(2) 0.099(15) 0.002(14) 0.001(15) -0.053(17)
C5S_3 0.14(2) 0.124(18) 0.130(18) -0.009(15) -0.048(16) -0.035(16)
C6S_3 0.15(2) 0.116(18) 0.132(18) -0.039(15) -0.042(16) -0.033(16)
C97_3 0.053(11) 0.025(8) 0.123(13) 0.005(8) 0.007(9) -0.021(8)
C98_3 0.062(13) 0.046(11) 0.144(16) -0.034(11) 0.024(11) -0.035(9)
C99_3 0.12(2) 0.088(15) 0.164(19) -0.069(14) 0.022(15) -0.025(14)
C01_3 0.17(2) 0.089(15) 0.18(2) -0.004(15) 0.030(17) -0.034(15)
C02_3 0.18(3) 0.104(18) 0.17(2) 0.013(16) 0.002(19) 0.000(18)
C03_3 0.21(3) 0.063(14) 0.134(18) -0.020(12) 0.012(18) 0.017(16)
C04_3 0.22(3) 0.14(2) 0.25(3) -0.07(2) 0.07(2) 0.01(2)
C05_3 0.18(2) 0.14(2) 0.23(2) -0.02(2) 0.14(2) 0.01(2)
C06_3 0.17(2) 0.096(16) 0.18(2) -0.029(15) 0.088(18) -0.028(16)
P1_4 0.075(5) 0.069(4) 0.121(5) -0.016(3) -0.020(4) 0.014(3)
O11_4 0.068(11) 0.081(10) 0.126(12) -0.017(9) 0.008(8) -0.002(8)
O12_4 0.074(12) 0.043(8) 0.173(15) 0.005(8) -0.051(10) 0.010(7)
O13_4 0.095(12) 0.063(9) 0.111(10) 0.005(7) 0.013(8) -0.004(8)
C1_4 0.078(15) 0.086(14) 0.122(16) 0.003(14) -0.041(13) -0.001(12)
C2_4 0.093(17) 0.073(14) 0.118(16) -0.024(12) -0.012(13) 0.029(12)
C3_4 0.098(16) 0.091(14) 0.086(12) -0.018(12) -0.003(11) 0.043(12)
C4_4 0.098(16) 0.099(16) 0.102(14) -0.038(12) -0.021(12) 0.031(13)
C5_4 0.067(15) 0.072(15) 0.142(19) -0.009(14) -0.011(13) 0.022(12)
C6_4 0.076(16) 0.091(15) 0.131(17) -0.013(14) -0.024(14) 0.011(12)
C7_4 0.068(13) 0.066(12) 0.110(13) -0.011(10) 0.009(11) 0.013(10)
C8_4 0.098(17) 0.096(15) 0.097(14) -0.006(12) -0.001(12) 0.018(13)
C9_4 0.128(18) 0.127(17) 0.122(16) 0.013(14) -0.032(14) 0.000(16)
C16_4 0.087(16) 0.060(12) 0.145(17) -0.055(12) -0.002(13) 0.011(11)
C17_4 0.087(16) 0.063(13) 0.155(18) -0.011(12) 0.022(13) 0.002(11)
C18_4 0.107(18) 0.072(13) 0.138(17) -0.016(12) -0.026(13) 0.026(12)
C19_4 0.14(2) 0.068(13) 0.121(16) -0.035(12) -0.026(14) 0.031(13)
C20_4 0.13(2) 0.103(17) 0.149(19) -0.044(15) -0.013(16) 0.037(16)
C21_4 0.097(18) 0.107(17) 0.148(19) -0.024(15) -0.007(15) 0.062(14)
P2_4 0.067(5) 0.062(4) 0.120(5) -0.005(3) -0.001(3) 0.001(3)
O21_4 0.086(12) 0.055(8) 0.120(12) 0.002(8) -0.012(9) -0.017(7)
O22_4 0.066(12) 0.096(11) 0.096(10) 0.000(8) 0.027(8) 0.008(8)
O23_4 0.076(11) 0.081(10) 0.116(11) 0.004(9) 0.001(8) 0.033(8)
C31_4 0.063(13) 0.065(11) 0.086(12) 0.010(10) -0.014(10) -0.005(10)
C32_4 0.072(15) 0.044(10) 0.110(15) 0.007(10) -0.015(12) -0.002(10)
C33_4 0.062(13) 0.042(10) 0.136(16) -0.009(11) 0.007(12) 0.005(9)
C34_4 0.059(13) 0.060(11) 0.110(13) -0.010(10) 0.000(11) -0.017(9)
C35_4 0.089(17) 0.128(17) 0.068(11) -0.008(11) 0.012(11) -0.008(14)
C36_4 0.066(14) 0.084(13) 0.110(14) -0.011(11) -0.003(11) -0.022(11)
C37_4 0.082(15) 0.070(12) 0.117(14) -0.037(11) -0.017(12) -0.006(11)
C38_4 0.079(15) 0.068(13) 0.137(17) -0.026(12) -0.029(13) 0.030(11)
C39_4 0.068(15) 0.131(17) 0.099(14) -0.029(13) 0.000(11) 0.004(13)
C40_4 0.075(15) 0.141(17) 0.132(16) -0.027(15) -0.030(13) -0.005(14)
C41_4 0.14(2) 0.20(2) 0.121(18) 0.013(18) -0.046(17) -0.02(2)
C42_4 0.17(2) 0.19(2) 0.109(16) -0.026(17) -0.039(17) -0.04(2)
C43_4 0.16(2) 0.17(2) 0.137(19) -0.021(19) -0.073(19) 0.01(2)
C44_4 0.13(2) 0.22(3) 0.136(19) -0.01(2) -0.065(18) 0.01(2)
C45_4 0.086(19) 0.21(2) 0.16(2) -0.061(19) -0.028(16) -0.005(18)
C46_4 0.059(14) 0.097(15) 0.126(16) -0.004(13) 0.022(12) -0.018(12)
C47_4 0.125(19) 0.129(18) 0.104(15) 0.009(13) 0.040(14) -0.045(15)
C48_4 0.098(18) 0.15(2) 0.124(16) -0.008(16) 0.025(13) -0.003(17)
C49_4 0.074(16) 0.144(19) 0.107(15) 0.012(14) 0.004(12) -0.009(14)
C50_4 0.067(15) 0.157(19) 0.103(15) 0.017(14) -0.024(12) -0.051(14)
C51_4 0.077(14) 0.061(11) 0.106(14) -0.008(10) 0.006(10) -0.028(10)
P3_4 0.091(6) 0.057(4) 0.124(5) -0.009(3) 0.000(4) 0.005(3)
O31_4 0.093(12) 0.049(8) 0.126(11) 0.005(7) -0.009(9) -0.019(7)
O32_4 0.088(15) 0.095(12) 0.141(15) -0.010(11) -0.005(10) -0.023(10)
O33_4 0.070(11) 0.050(7) 0.115(10) -0.019(7) -0.009(7) 0.015(7)
C61_4 0.073(14) 0.067(12) 0.121(14) 0.006(11) 0.021(12) 0.011(11)
C62_4 0.090(18) 0.107(17) 0.121(16) -0.002(14) -0.003(13) -0.024(14)
C63_4 0.065(14) 0.084(14) 0.106(13) -0.014(11) 0.003(10) -0.004(11)
C64_4 0.083(15) 0.093(14) 0.088(12) 0.011(11) -0.014(10) -0.011(12)
C65_4 0.057(12) 0.051(11) 0.086(12) 0.000(9) -0.009(9) 0.004(9)
C66_4 0.055(12) 0.058(11) 0.107(13) 0.009(10) 0.005(10) -0.001(9)
C67_4 0.062(12) 0.063(10) 0.090(12) -0.008(9) -0.005(10) -0.008(9)
C68_4 0.056(13) 0.085(13) 0.118(16) -0.010(12) 0.003(11) -0.015(10)
C69_4 0.078(16) 0.098(15) 0.157(17) -0.020(13) -0.017(13) 0.005(12)
C70_4 0.13(2) 0.154(19) 0.20(2) -0.078(17) -0.023(17) 0.001(17)
C71_4 0.21(3) 0.13(2) 0.128(19) -0.074(16) 0.029(18) -0.06(2)
C72_4 0.21(3) 0.22(3) 0.21(3) -0.07(2) -0.02(2) 0.02(3)
C73_4 0.20(3) 0.25(3) 0.23(3) -0.10(3) 0.00(2) 0.06(3)
C74_4 0.20(3) 0.27(3) 0.28(3) -0.08(3) -0.04(3) 0.06(3)
C75_4 0.13(2) 0.15(2) 0.23(2) -0.094(19) -0.065(19) 0.021(19)
C76_4 0.13(2) 0.115(18) 0.090(15) -0.014(13) 0.031(14) 0.001(16)
C77_4 0.15(2) 0.117(19) 0.134(18) -0.040(15) -0.033(17) 0.008(18)
C78_4 0.18(3) 0.13(2) 0.18(2) -0.036(19) -0.03(2) 0.01(2)
C79_4 0.17(2) 0.066(14) 0.146(19) -0.011(14) -0.046(17) 0.018(15)
C80_4 0.18(2) 0.14(2) 0.112(17) 0.005(16) -0.060(17) 0.025(19)
C81_4 0.14(2) 0.128(18) 0.132(18) 0.019(15) -0.058(16) 0.073(16)
P4_4 0.085(6) 0.088(5) 0.115(5) 0.013(4) 0.004(4) -0.006(4)
O41_4 0.078(12) 0.085(10) 0.116(11) 0.004(8) 0.008(8) -0.017(8)
O42_4 0.074(12) 0.099(11) 0.086(10) -0.001(8) -0.005(8) 0.016(9)
O43_4 0.072(12) 0.096(11) 0.141(13) 0.039(10) 0.018(9) 0.027(9)
C91_4 0.060(13) 0.064(11) 0.108(13) 0.009(10) -0.009(11) 0.022(10)
C92_4 0.114(19) 0.074(14) 0.128(16) -0.020(12) -0.006(15) -0.013(14)
C93_4 0.112(17) 0.064(12) 0.125(15) -0.031(11) -0.017(14) 0.008(12)
C94_4 0.084(15) 0.057(11) 0.123(15) -0.014(11) 0.019(12) 0.017(11)
C95_4 0.079(16) 0.077(13) 0.112(15) -0.003(11) 0.005(12) 0.019(12)
C96_4 0.055(13) 0.079(12) 0.111(14) 0.015(11) -0.008(11) 0.030(10)
C97_4 0.067(14) 0.097(14) 0.134(16) -0.014(13) -0.010(12) -0.005(12)
C98_4 0.075(14) 0.055(11) 0.124(15) 0.031(10) 0.024(11) 0.031(10)
C99_4 0.108(17) 0.062(12) 0.127(15) 0.023(10) -0.012(12) 0.017(11)
C01_4 0.123(19) 0.096(15) 0.169(18) 0.034(14) -0.008(15) 0.015(14)
C02_4 0.094(18) 0.115(17) 0.18(2) 0.073(16) -0.004(16) 0.033(15)
C03_4 0.13(2) 0.066(15) 0.24(3) 0.059(16) -0.054(19) 0.020(15)
C04_4 0.12(2) 0.071(15) 0.27(3) 0.032(17) -0.06(2) 0.012(15)
C05_4 0.16(2) 0.079(16) 0.24(2) 0.014(17) 0.00(2) -0.005(17)
C06_4 0.13(2) 0.090(16) 0.17(2) -0.012(15) 0.020(17) 0.010(15)
C1S_4 0.045(16) 0.27(3) 0.16(2) 0.09(2) -0.019(14) -0.053(18)
C2S_4 0.10(2) 0.26(3) 0.22(2) 0.10(2) -0.027(19) -0.10(2)
C3S_4 0.17(3) 0.27(3) 0.23(3) 0.08(3) -0.04(2) -0.03(3)
C4S_4 0.13(2) 0.24(3) 0.22(3) 0.07(2) -0.03(2) 0.03(2)
C5S_4 0.12(2) 0.22(3) 0.20(3) 0.08(2) -0.02(2) -0.03(2)
C6S_4 0.11(2) 0.27(3) 0.20(3) 0.10(2) -0.02(2) -0.04(2)
P1_5 0.102(6) 0.075(4) 0.107(5) 0.003(3) 0.015(4) -0.002(4)
O11_5 0.113(13) 0.050(8) 0.104(9) -0.003(7) -0.018(8) 0.007(7)
O12_5 0.142(18) 0.117(13) 0.079(9) -0.028(9) -0.021(10) -0.046(12)
O13_5 0.117(15) 0.113(12) 0.092(10) 0.012(9) 0.021(9) -0.007(11)
C1_5 0.094(15) 0.054(11) 0.106(13) -0.008(10) -0.011(12) 0.005(11)
C2_5 0.079(16) 0.068(13) 0.140(17) 0.012(13) -0.028(13) -0.001(12)
C3_5 0.079(15) 0.110(15) 0.117(15) 0.025(13) 0.004(12) -0.003(13)
C4_5 0.082(15) 0.077(13) 0.096(13) -0.001(11) -0.004(11) 0.017(12)
C5_5 0.090(17) 0.073(14) 0.105(15) -0.011(12) 0.017(12) 0.001(12)
C6_5 0.093(15) 0.070(13) 0.097(13) 0.002(10) 0.003(12) -0.037(12)
C7_5 0.083(15) 0.081(13) 0.078(11) -0.001(10) -0.004(11) -0.016(12)
C8_5 0.092(19) 0.075(14) 0.111(16) -0.001(12) -0.017(13) 0.009(12)
C9_5 0.125(17) 0.072(12) 0.098(13) -0.004(10) 0.005(12) 0.032(12)
C16_5 0.23(3) 0.091(16) 0.097(17) -0.003(13) 0.062(18) -0.018(19)
C17_5 0.25(3) 0.17(2) 0.18(2) 0.04(2) 0.06(2) 0.04(2)
C18_5 0.24(3) 0.15(2) 0.18(2) 0.068(19) 0.01(2) 0.07(2)
C19_5 0.22(3) 0.077(15) 0.16(2) 0.020(15) 0.04(2) -0.003(19)
C20_5 0.23(3) 0.122(19) 0.115(18) 0.005(15) 0.016(19) -0.10(2)
C21_5 0.25(3) 0.15(2) 0.117(18) 0.032(16) 0.021(19) -0.09(2)
P2_5 0.089(6) 0.091(5) 0.130(6) -0.007(4) 0.017(4) -0.007(4)
O21_5 0.087(12) 0.053(8) 0.121(11) -0.001(8) 0.018(9) -0.006(7)
O22_5 0.148(19) 0.062(10) 0.148(15) -0.041(9) -0.005(12) 0.000(10)
O23_5 0.071(12) 0.094(10) 0.138(12) 0.004(9) 0.002(9) -0.009(9)
C31_5 0.081(15) 0.067(12) 0.107(14) -0.012(11) 0.029(12) 0.026(11)
C32_5 0.041(11) 0.062(11) 0.110(14) -0.029(10) -0.004(10) 0.024(9)
C33_5 0.066(13) 0.050(10) 0.111(13) -0.008(10) 0.004(11) 0.003(9)
C34_5 0.055(13) 0.075(12) 0.110(14) 0.022(11) 0.018(10) 0.027(10)
C35_5 0.059(13) 0.047(10) 0.123(15) 0.008(10) -0.002(11) 0.033(9)
C36_5 0.070(14) 0.039(9) 0.112(13) -0.007(9) -0.007(11) 0.002(9)
C37_5 0.091(14) 0.035(9) 0.114(13) 0.000(9) 0.008(11) 0.012(9)
C38_5 0.076(15) 0.044(10) 0.132(15) 0.000(10) 0.011(11) 0.002(10)
C39_5 0.069(15) 0.104(16) 0.147(17) 0.011(14) 0.011(12) 0.001(13)
C40_5 0.115(19) 0.128(18) 0.159(18) 0.057(15) 0.007(16) 0.021(16)
C41_5 0.13(2) 0.18(2) 0.25(3) 0.06(2) 0.02(2) 0.02(2)
C42_5 0.10(2) 0.18(2) 0.27(3) 0.04(2) 0.06(2) 0.00(2)
C43_5 0.13(2) 0.14(2) 0.23(3) 0.02(2) 0.06(2) 0.01(2)
C44_5 0.14(2) 0.15(2) 0.19(2) 0.015(18) 0.055(19) 0.07(2)
C45_5 0.13(2) 0.123(19) 0.17(2) 0.017(17) 0.003(18) 0.037(17)
C46_5 0.057(14) 0.078(13) 0.114(15) -0.013(11) 0.024(10) -0.003(10)
C47_5 0.097(19) 0.093(16) 0.22(2) -0.004(16) 0.048(17) -0.029(14)
C48_5 0.11(2) 0.122(19) 0.26(3) -0.007(19) 0.05(2) -0.024(17)
C49_5 0.09(2) 0.13(2) 0.22(2) -0.040(18) 0.010(18) 0.005(17)
C50_5 0.12(2) 0.14(2) 0.26(3) -0.03(2) 0.02(2) 0.031(19)
C51_5 0.076(18) 0.099(16) 0.23(2) 0.010(16) -0.028(16) 0.029(14)
P3_5 0.070(5) 0.082(4) 0.100(4) 0.001(3) 0.002(3) -0.005(3)
O31_5 0.059(10) 0.053(7) 0.115(10) 0.000(7) 0.013(7) -0.005(6)
O32_5 0.101(15) 0.089(11) 0.117(12) 0.005(9) -0.023(10) -0.014(10)
O33_5 0.067(9) 0.054(7) 0.087(8) -0.007(6) 0.013(6) -0.009(6)
C61_5 0.052(12) 0.052(10) 0.121(14) 0.013(10) -0.009(10) 0.009(9)
C62_5 0.085(16) 0.100(15) 0.101(14) 0.036(12) 0.030(12) 0.020(13)
C63_5 0.051(12) 0.042(10) 0.111(13) 0.033(9) 0.013(9) -0.017(8)
C64_5 0.066(13) 0.068(12) 0.102(13) 0.003(10) 0.038(11) -0.009(11)
C65_5 0.049(12) 0.048(10) 0.093(12) -0.007(9) 0.008(9) 0.013(8)
C66_5 0.053(12) 0.057(11) 0.106(13) 0.008(10) 0.010(10) -0.011(9)
C67_5 0.062(13) 0.093(14) 0.093(12) -0.010(11) 0.010(10) -0.003(11)
C68_5 0.087(17) 0.104(16) 0.124(16) 0.023(13) 0.030(13) 0.030(14)
C69_5 0.11(2) 0.111(17) 0.18(2) 0.011(17) 0.056(18) 0.023(16)
C70_5 0.112(19) 0.135(18) 0.165(19) -0.001(16) 0.083(16) -0.011(16)
C71_5 0.14(2) 0.17(2) 0.21(3) -0.03(2) 0.06(2) -0.01(2)
C72_5 0.11(2) 0.17(2) 0.20(2) -0.05(2) 0.031(19) -0.02(2)
C73_5 0.09(2) 0.17(2) 0.17(2) 0.020(18) 0.018(15) 0.015(18)
C74_5 0.13(2) 0.118(19) 0.17(2) 0.002(17) 0.039(18) 0.007(17)
C75_5 0.16(2) 0.12(2) 0.18(2) -0.036(17) 0.044(19) -0.017(19)
C76_5 0.044(13) 0.105(15) 0.139(17) -0.020(13) -0.004(12) 0.009(11)
C77_5 0.095(19) 0.19(2) 0.111(17) -0.015(17) -0.001(15) 0.006(17)
C78_5 0.085(19) 0.19(2) 0.15(2) -0.013(18) 0.004(15) -0.014(17)
C79_5 0.092(18) 0.058(12) 0.17(2) -0.015(13) -0.006(15) 0.004(11)
C80_5 0.098(17) 0.019(9) 0.148(18) 0.007(10) -0.003(14) 0.008(9)
C81_5 0.077(15) 0.025(9) 0.145(17) 0.011(9) -0.004(12) 0.027(9)
P4_5 0.081(5) 0.053(3) 0.103(4) -0.004(3) 0.006(3) 0.002(3)
O41_5 0.096(13) 0.113(11) 0.063(8) -0.021(7) 0.000(7) 0.003(9)
O42_5 0.052(10) 0.046(7) 0.122(11) 0.006(6) 0.008(7) -0.013(6)
O43_5 0.069(10) 0.060(8) 0.097(9) 0.017(7) 0.002(7) -0.006(7)
C91_5 0.060(12) 0.075(12) 0.092(12) -0.031(11) 0.004(10) -0.016(10)
C92_5 0.055(14) 0.093(15) 0.118(16) -0.004(13) 0.010(11) 0.016(11)
C93_5 0.079(14) 0.084(13) 0.087(12) -0.004(11) 0.014(11) -0.006(11)
C94_5 0.104(15) 0.032(10) 0.110(13) 0.005(9) -0.025(12) -0.014(10)
C95_5 0.062(14) 0.056(12) 0.118(16) 0.010(12) -0.003(11) -0.001(10)
C96_5 0.060(13) 0.099(15) 0.093(13) -0.008(12) 0.005(10) -0.007(11)
C97_5 0.070(15) 0.069(12) 0.112(14) -0.010(11) 0.027(11) -0.019(11)
C98_5 0.095(16) 0.019(8) 0.098(13) -0.008(8) 0.003(11) -0.021(9)
C99_5 0.094(16) 0.066(12) 0.090(12) 0.011(10) 0.006(11) -0.036(11)
C01_5 0.070(14) 0.062(12) 0.141(16) 0.013(12) -0.030(12) -0.029(10)
C02_5 0.100(19) 0.081(15) 0.155(19) 0.026(14) 0.014(15) -0.009(14)
C03_5 0.079(16) 0.062(13) 0.159(19) -0.031(12) 0.012(13) -0.007(11)
C04_5 0.097(19) 0.099(17) 0.19(2) -0.023(17) -0.034(17) -0.002(15)
C05_5 0.080(17) 0.084(15) 0.19(2) -0.006(16) -0.014(15) -0.020(13)
C06_5 0.061(15) 0.078(14) 0.149(17) 0.011(13) -0.009(12) -0.024(11)
C1S_5 0.12(2) 0.050(12) 0.134(17) -0.018(11) -0.003(15) 0.003(13)
C2S_5 0.106(19) 0.070(13) 0.123(16) -0.016(12) -0.025(14) 0.023(13)
C3S_5 0.14(2) 0.082(15) 0.118(16) -0.015(13) 0.021(15) 0.024(15)
C4S_5 0.12(2) 0.097(16) 0.18(2) -0.038(16) 0.003(17) 0.016(16)
C5S_5 0.14(2) 0.072(14) 0.157(19) -0.042(13) 0.011(16) -0.006(14)
C6S_5 0.13(2) 0.043(12) 0.18(2) -0.024(12) -0.017(15) -0.037(12)
I1_6 0.0890(15) 0.0684(10) 0.1492(17) -0.0032(10) 0.0071(11) -0.0063(8)
I2_6 0.0899(15) 0.0611(10) 0.1496(16) -0.0051(10) 0.0126(11) -0.0025(8)
I3_6 0.131(2) 0.0995(14) 0.1354(17) -0.0089(11) -0.0220(13) 0.0209(12)
I4_6 0.1145(19) 0.1132(15) 0.1271(16) -0.0008(11) -0.0252(12) 0.0101(12)
Cl1_7 0.192(11) 0.059(4) 0.171(8) -0.005(4) 0.003(6) 0.011(5)
Cl2_7 0.182(12) 0.092(5) 0.217(10) -0.020(6) 0.068(8) -0.006(6)
Cl3_7 0.097(6) 0.054(3) 0.205(8) -0.006(4) 0.021(5) 0.011(3)
C1_7 0.062(14) 0.091(15) 0.091(13) -0.025(10) 0.005(9) 0.026(11)
Cl1_8 0.134(10) 0.093(7) 0.117(8) 0.004(5) -0.018(6) -0.021(6)
Cl2_8 0.087(10) 0.110(8) 0.301(19) -0.056(10) -0.002(9) -0.029(7)
Cl3_8 0.163(12) 0.073(6) 0.164(9) 0.004(5) 0.006(8) -0.028(6)
Cl1_9 0.107(11) 0.163(10) 0.41(2) -0.002(12) -0.039(11) -0.006(8)
Cl2_9 0.41(4) 0.34(3) 0.31(2) -0.14(2) -0.09(2) 0.13(3)
Cl3_9 0.29(2) 0.156(11) 0.46(3) -0.070(14) -0.20(2) 0.004(12)
C1_9 0.073(17) 0.059(13) 0.17(2) 0.028(13) 0.019(14) 0.021(11)
Cl1_10 0.209(16) 0.205(13) 0.143(9) -0.005(9) 0.094(10) -0.035(11)
Cl2_10 0.097(7) 0.084(6) 0.160(8) -0.002(5) 0.020(5) 0.006(5)
Cl3_10 0.102(7) 0.107(6) 0.108(6) 0.011(4) 0.024(5) 0.019(5)
Cl1_11 0.48(3) 0.126(8) 0.40(2) 0.102(10) -0.34(2) -0.161(12)
Cl2_11 0.121(8) 0.142(7) 0.145(7) 0.027(5) -0.010(5) -0.037(6)
Cl3_11 0.194(18) 0.132(9) 0.37(2) -0.029(11) 0.022(14) -0.026(9)
C1_11 0.14(3) 0.09(2) 0.25(4) 0.07(2) -0.07(3) -0.04(2)
Cl1_12 0.167(10) 0.072(4) 0.194(9) 0.008(5) 0.067(7) 0.001(5)
Cl2_12 0.093(6) 0.066(4) 0.250(10) -0.011(5) 0.028(6) -0.012(4)
Cl3_12 0.149(10) 0.098(6) 0.225(11) 0.028(6) 0.039(7) 0.003(6)
C1_12 0.30(6) 0.09(2) 0.28(5) 0.01(3) 0.20(5) -0.04(3)
Cl1_13 0.111(8) 0.087(6) 0.093(5) -0.007(4) -0.002(4) -0.020(5)
Cl2_13 0.098(8) 0.086(6) 0.103(6) -0.008(5) -0.013(5) -0.008(5)
Cl3_13 0.072(7) 0.096(6) 0.145(8) -0.023(5) 0.008(5) 0.011(5)
Cl1_14 0.169(10) 0.108(6) 0.158(7) -0.023(5) -0.009(6) 0.053(6)
Cl2_14 0.184(12) 0.140(7) 0.162(8) -0.011(6) 0.028(7) 0.060(7)
Cl3_14 0.172(11) 0.070(5) 0.256(12) -0.025(5) 0.090(9) 0.005(5)
C1_14 0.09(2) 0.060(14) 0.15(2) 0.001(13) -0.004(15) -0.007(12)
Cl1_16 0.172(17) 0.145(11) 0.245(16) -0.045(10) -0.018(12) -0.024(10)
Cl2_16 0.41(3) 0.126(12) 0.215(15) -0.040(11) -0.050(18) 0.020(15)
Cl3_16 0.22(2) 0.131(11) 0.28(2) -0.047(11) 0.013(15) 0.034(12)
Cl1_17 0.148(19) 0.076(10) 0.27(2) -0.033(10) 0.029(16) 0.022(11)
Cl2_17 0.119(14) 0.160(13) 0.163(13) -0.045(10) 0.018(9) -0.016(11)
Cl3_17 0.23(2) 0.114(10) 0.117(10) 0.002(8) -0.028(11) 0.007(11)
Cl1_17 0.12(2) 0.056(12) 0.27(3) 0.016(13) 0.064(19) 0.049(12)
Cl2_17 0.15(2) 0.083(11) 0.173(16) -0.013(10) -0.064(14) -0.027(11)
Cl3_17 0.154(19) 0.081(11) 0.146(16) -0.029(11) 0.024(15) -0.029(11)
Cl1_18 0.159(12) 0.181(11) 0.183(10) 0.064(8) 0.063(8) 0.057(9)
Cl2_18 0.151(12) 0.184(11) 0.177(10) -0.065(8) 0.035(8) 0.002(9)
Cl3_18 0.133(9) 0.128(7) 0.156(8) -0.009(6) 0.022(6) -0.015(6)
Cl1_19 0.165(13) 0.271(16) 0.170(10) -0.045(10) 0.000(8) 0.029(11)
Cl2_19 0.162(13) 0.172(10) 0.259(13) 0.079(9) -0.010(9) -0.028(9)
Cl3_19 0.133(10) 0.127(7) 0.172(8) 0.014(6) 0.006(6) -0.017(6)
C1_19 0.066(17) 0.19(3) 0.13(2) -0.10(2) -0.026(13) 0.000(17)
Cl1_21 0.106(9) 0.149(9) 0.164(9) 0.037(7) -0.008(6) -0.021(6)
Cl2_21 0.15(2) 0.39(3) 0.39(3) 0.09(3) -0.020(18) 0.08(2)
Cl3_21 0.137(15) 0.26(2) 0.270(19) 0.077(15) 0.022(11) -0.039(13)
Cl1A_22 0.37(4) 0.111(17) 0.21(3) -0.019(17) 0.08(3) -0.05(2)
Cl2A_22 0.20(3) 0.17(2) 0.25(3) 0.02(2) -0.01(2) 0.11(2)
Cl3A_22 0.27(4) 0.23(3) 0.20(2) 0.07(2) -0.03(2) -0.08(3)
Cl1B_22 0.130(15) 0.133(12) 0.25(2) 0.027(13) 0.036(13) 0.078(11)
Cl2B_22 0.113(12) 0.161(12) 0.139(11) -0.029(10) 0.019(9) 0.009(10)
Cl3B_22 0.200(17) 0.125(10) 0.104(8) 0.018(7) 0.014(9) 0.073(10)
Cl1_23 0.060(12) 0.089(11) 0.67(5) 0.14(2) 0.078(19) 0.025(8)
Cl2_23 0.079(12) 0.27(3) 0.185(16) -0.087(16) 0.006(9) 0.022(14)
Cl3_23 0.125(15) 0.101(10) 0.230(17) 0.032(10) 0.044(12) 0.020(9)
Cl1_24 0.097(16) 0.18(2) 0.160(17) -0.013(14) 0.004(11) -0.040(15)
Cl2_24 0.11(2) 0.16(2) 0.29(3) 0.03(2) -0.034(18) 0.012(15)
Cl3_24 0.20(4) 0.19(3) 0.44(6) -0.12(4) 0.09(4) -0.06(3)
Cl1_25 0.138(18) 0.121(12) 0.35(3) 0.012(14) -0.027(16) 0.009(11)
Cl2_25 0.121(12) 0.138(11) 0.216(14) -0.057(10) -0.010(10) -0.007(9)
Cl3_25 0.19(2) 0.111(11) 0.26(2) 0.002(10) -0.030(15) 0.034(11)
Cl1_28 0.15(2) 0.116(13) 0.29(3) 0.020(14) -0.057(18) -0.009(12)
Cl2_28 0.56(6) 0.147(19) 0.23(2) -0.066(17) 0.15(3) -0.14(3)
Cl3_28 0.16(2) 0.31(4) 0.22(2) 0.07(2) -0.063(17) -0.06(2)
Cl1_29 0.28(4) 0.22(3) 0.25(3) -0.06(2) 0.11(2) -0.10(3)
Cl2_29 0.38(7) 0.72(9) 0.35(5) -0.08(6) 0.16(5) -0.11(6)
Cl3_29 0.17(2) 0.164(18) 0.24(2) -0.084(16) -0.011(16) -0.048(16)
Cl1_30 0.15(2) 0.38(4) 0.182(19) -0.05(2) 0.059(16) -0.10(3)
Cl2_30 0.131(14) 0.072(7) 0.175(13) -0.028(7) 0.013(9) -0.017(7)
Cl3_30 0.41(6) 0.43(5) 0.153(19) 0.02(3) 0.09(3) 0.01(4)
Cl1_33 0.148(19) 0.19(2) 0.058(8) 0.016(10) 0.011(9) 0.055(16)
Cl2_33 0.16(2) 0.035(8) 0.149(14) -0.001(8) 0.033(12) -0.015(9)
Cl3_33 0.17(3) 0.25(3) 0.15(2) 0.04(2) 0.002(17) -0.03(2)
Cl1_34 0.22(3) 0.072(10) 0.188(18) -0.064(11) -0.031(16) 0.005(12)
Cl2_34 0.121(19) 0.136(16) 0.25(2) 0.053(16) -0.073(16) -0.054(14)
Cl3_34 0.15(3) 0.21(3) 0.38(4) -0.01(3) -0.08(3) 0.10(2)
Cl1_35 0.154(17) 0.140(13) 0.107(9) 0.028(8) 0.004(9) -0.007(11)
Cl2_35 0.108(11) 0.092(8) 0.117(9) -0.024(6) 0.013(7) -0.005(7)
Cl3_35 0.087(9) 0.045(5) 0.124(8) -0.005(5) 0.004(6) 0.012(5)
Cl1_36 0.27(3) 0.166(19) 0.096(11) 0.035(11) -0.033(15) -0.05(2)
Cl2_36 0.26(5) 0.56(8) 0.30(5) 0.11(5) 0.14(4) 0.03(5)
Cl3_36 0.28(4) 0.15(2) 0.28(4) -0.04(2) -0.05(3) -0.09(2)

loop_
_atom_type_symbol
_atom_type_description
_atom_type_scat_dispersion_real
_atom_type_scat_dispersion_imag
_atom_type_scat_source
C C 0.0058 0.0027 'International Tables Vol C Tables 4.2.6.8 and 6.1.1.4'
H H 0 0 'International Tables Vol C Tables 4.2.6.8 and 6.1.1.4'
N N 0.0108 0.0056 'International Tables Vol C Tables 4.2.6.8 and 6.1.1.4'
O O 0.0183 0.0102 'International Tables Vol C Tables 4.2.6.8 and 6.1.1.4'
P P 0.1497 0.1521 'International Tables Vol C Tables 4.2.6.8 and 6.1.1.4'
Cl Cl 0.2105 0.2534 'International Tables Vol C Tables 4.2.6.8 and 6.1.1.4'
I I -0.1168 2.7462 'International Tables Vol C Tables 4.2.6.8 and 6.1.1.4'

loop_
_geom_angle_atom_site_label_1
_geom_angle_atom_site_label_2
_geom_angle_atom_site_label_3
_geom_angle
_geom_angle_site_symmetry_1
_geom_angle_site_symmetry_3
C04_1 N1_1 C01_1 105.2(19) . .
C25_1 C01_1 N1_1 127(3) . .
C25_1 C01_1 C02_1 120(2) . .
N1_1 C01_1 C02_1 106(2) . .
C03_1 C02_1 C01_1 110(2) . .
C03_1 C02_1 H02_1 125.2 . .
C01_1 C02_1 H02_1 125.3 . .
C02_1 C03_1 C04_1 104(2) . .
C02_1 C03_1 H03_1 127.9 . .
C04_1 C03_1 H03_1 127.7 . .
N1_1 C04_1 C03_1 112.6(19) . .
N1_1 C04_1 C05_1 129(2) . .
C03_1 C04_1 C05_1 118(2) . .
C04_1 C05_1 C06_1 121.6(18) . .
C04_1 C05_1 C61_1 121(2) . .
C06_1 C05_1 C61_1 117.1(17) . .
C24_1 N2_1 C21_1 111.5(18) . .
C45_1 C21_1 N2_1 125(2) . .
C45_1 C21_1 C22_1 131(2) . .
N2_1 C21_1 C22_1 103.9(19) . .
C23_1 C22_1 C21_1 112(2) . .
C23_1 C22_1 H22_1 123.8 . .
C21_1 C22_1 H22_1 123.8 . .
C22_1 C23_1 C24_1 102(2) . .
C22_1 C23_1 H23_1 128.9 . .
C24_1 C23_1 H23_1 128.8 . .
N2_1 C24_1 C23_1 110(2) . .
N2_1 C24_1 C25_1 129(2) . .
C23_1 C24_1 C25_1 120(2) . .
C01_1 C25_1 C26_1 124(2) . .
C01_1 C25_1 C24_1 119(2) . .
C26_1 C25_1 C24_1 110.0(17) . .
C41_1 N3_1 C44_1 98.2(16) . .
C42_1 C41_1 N3_1 115.3(19) . .
C42_1 C41_1 C65_1 123(2) . .
N3_1 C41_1 C65_1 117.3(16) . .
C43_1 C42_1 C41_1 104(2) . .
C43_1 C42_1 H42_1 127.9 . .
C41_1 C42_1 H42_1 127.8 . .
C42_1 C43_1 C44_1 111(2) . .
C42_1 C43_1 H43_1 124.3 . .
C44_1 C43_1 H43_1 124.5 . .
C45_1 C44_1 C43_1 136(2) . .
C45_1 C44_1 N3_1 115(2) . .
C43_1 C44_1 N3_1 108.7(18) . .
C21_1 C45_1 C44_1 134(2) . .
C21_1 C45_1 C46_1 117(2) . .
C44_1 C45_1 C46_1 109(2) . .
C61_1 N4_1 C64_1 105(2) . .
N4_1 C61_1 C62_1 115(2) . .
N4_1 C61_1 C05_1 121(2) . .
C62_1 C61_1 C05_1 124(2) . .
C61_1 C62_1 C63_1 102(2) . .
C61_1 C62_1 H62_1 129 . .
C63_1 C62_1 H62_1 129 . .
C64_1 C63_1 C62_1 109(2) . .
C64_1 C63_1 H63_1 125.3 . .
C62_1 C63_1 H63_1 125.4 . .
C65_1 C64_1 C63_1 125(2) . .
C65_1 C64_1 N4_1 125(2) . .
C63_1 C64_1 N4_1 108(2) . .
C64_1 C65_1 C66_1 122.1(19) . .
C64_1 C65_1 C41_1 127(2) . .
C66_1 C65_1 C41_1 108.0(17) . .
C07_1 C06_1 C10_1 120 . .
C07_1 C06_1 C05_1 116.9(12) . .
C10_1 C06_1 C05_1 122.9(12) . .
C08_1 C07_1 C06_1 120 . .
C08_1 C07_1 H07_1 120 . .
C06_1 C07_1 H07_1 120 . .
C07_1 C08_1 N5_1 120 . .
C07_1 C08_1 H08_1 120 . .
N5_1 C08_1 H08_1 120 . .
C08_1 N5_1 C09_1 120 . .
C08_1 N5_1 C11_1 121.4(14) . .
C09_1 N5_1 C11_1 117.3(14) . .
C10_1 C09_1 N5_1 120 . .
C10_1 C09_1 H09_1 120 . .
N5_1 C09_1 H09_1 120 . .
C09_1 C10_1 C06_1 120 . .
C09_1 C10_1 H10_1 120 . .
C06_1 C10_1 H10_1 120 . .
N5_1 C11_1 H11A_1 109.4 . .
N5_1 C11_1 H11B_1 109.6 . .
H11A_1 C11_1 H11B_1 109.5 . .
N5_1 C11_1 H11C_1 109.5 . .
H11A_1 C11_1 H11C_1 109.5 . .
H11B_1 C11_1 H11C_1 109.5 . .
C27_1 C26_1 C30_1 120 . .
C27_1 C26_1 C25_1 114.3(12) . .
C30_1 C26_1 C25_1 124.7(12) . .
C28_1 C27_1 C26_1 120 . .
C28_1 C27_1 H27_1 120 . .
C26_1 C27_1 H27_1 120 . .
C27_1 C28_1 N6_1 120 . .
C27_1 C28_1 H28_1 120 . .
N6_1 C28_1 H28_1 120 . .
C29_1 N6_1 C28_1 120 . .
C29_1 N6_1 C31_1 116.3(16) . .
C28_1 N6_1 C31_1 123.6(16) . .
N6_1 C29_1 C30_1 120 . .
N6_1 C29_1 H29_1 120 . .
C30_1 C29_1 H29_1 120 . .
C29_1 C30_1 C26_1 120 . .
C29_1 C30_1 H30_1 120 . .
C26_1 C30_1 H30_1 120 . .
N6_1 C31_1 H31A_1 109.6 . .
N6_1 C31_1 H31B_1 109.5 . .
H31A_1 C31_1 H31B_1 109.5 . .
N6_1 C31_1 H31C_1 109.4 . .
H31A_1 C31_1 H31C_1 109.5 . .
H31B_1 C31_1 H31C_1 109.5 . .
C47_1 C46_1 C50_1 120 . .
C47_1 C46_1 C45_1 118.3(12) . .
C50_1 C46_1 C45_1 121.1(12) . .
C46_1 C47_1 C48_1 120 . .
C46_1 C47_1 H47_1 120 . .
C48_1 C47_1 H47_1 120 . .
N7_1 C48_1 C47_1 120 . .
N7_1 C48_1 H48_1 120 . .
C47_1 C48_1 H48_1 120 . .
C48_1 N7_1 C49_1 120 . .
C48_1 N7_1 C51_1 116.7(14) . .
C49_1 N7_1 C51_1 123.3(14) . .
C50_1 C49_1 N7_1 120 . .
C50_1 C49_1 H49_1 120 . .
N7_1 C49_1 H49_1 120 . .
C49_1 C50_1 C46_1 120 . .
C49_1 C50_1 H50_1 120 . .
C46_1 C50_1 H50_1 120 . .
N7_1 C51_1 H51A_1 109.5 . .
N7_1 C51_1 H51B_1 109.5 . .
H51A_1 C51_1 H51B_1 109.5 . .
N7_1 C51_1 H51C_1 109.4 . .
H51A_1 C51_1 H51C_1 109.5 . .
H51B_1 C51_1 H51C_1 109.5 . .
C67_1 C66_1 C70_1 120 . .
C67_1 C66_1 C65_1 123.6(14) . .
C70_1 C66_1 C65_1 115.7(13) . .
C66_1 C67_1 C68_1 120 . .
C66_1 C67_1 H67_1 120 . .
C68_1 C67_1 H67_1 120 . .
C67_1 C68_1 N8_1 120 . .
C67_1 C68_1 H68_1 120 . .
N8_1 C68_1 H68_1 120 . .
C68_1 N8_1 C69_1 120 . .
C68_1 N8_1 C71_1 115.5(15) . .
C69_1 N8_1 C71_1 124.4(15) . .
N8_1 C69_1 C70_1 120 . .
N8_1 C69_1 H69_1 120 . .
C70_1 C69_1 H69_1 120 . .
C69_1 C70_1 C66_1 120 . .
C69_1 C70_1 H70_1 120 . .
C66_1 C70_1 H70_1 120 . .
N8_1 C71_1 H71A_1 109.6 . .
N8_1 C71_1 H71B_1 109.4 . .
H71A_1 C71_1 H71B_1 109.5 . .
N8_1 C71_1 H71C_1 109.4 . .
H71A_1 C71_1 H71C_1 109.5 . .
H71B_1 C71_1 H71C_1 109.5 . .
O12_2 P1_2 O13_2 117.6(10) . .
O12_2 P1_2 O11_2 111.9(11) . .
O13_2 P1_2 O11_2 109.0(10) . .
O12_2 P1_2 C16_2 114.7(9) . .
O13_2 P1_2 C16_2 99.0(9) . .
O11_2 P1_2 C16_2 103.2(9) . .
C1_2 O11_2 P1_2 122.3(16) . .
C93_2 O13_2 P1_2 123.8(14) . .
O11_2 C1_2 C2_2 121(3) . .
O11_2 C1_2 C6_2 125(2) . .
C2_2 C1_2 C6_2 114(3) . .
C3_2 C2_2 C1_2 126(3) . .
C3_2 C2_2 H2_2 116.7 . .
C1_2 C2_2 H2_2 116.8 . .
C2_2 C3_2 O23_2 127(3) . .
C2_2 C3_2 C4_2 123(3) . .
O23_2 C3_2 C4_2 108(3) . .
C37_2 C4_2 C5_2 124(3) . .
C37_2 C4_2 C3_2 126(3) . .
C5_2 C4_2 C3_2 109(2) . .
C6_2 C5_2 C4_2 123(3) . .
C6_2 C5_2 H5_2 118.3 . .
C4_2 C5_2 H5_2 118.3 . .
C5_2 C6_2 C1_2 123(2) . .
C5_2 C6_2 C7_2 126(2) . .
C1_2 C6_2 C7_2 111(2) . .
C94_2 C7_2 C8_2 111.8(19) . .
C94_2 C7_2 C6_2 100.9(17) . .
C8_2 C7_2 C6_2 111(2) . .
C94_2 C7_2 H7_2 110.9 . .
C8_2 C7_2 H7_2 111 . .
C6_2 C7_2 H7_2 110.9 . .
C7_2 C8_2 C9_2 106.8(19) . .
C7_2 C8_2 H8A_2 110.3 . .
C9_2 C8_2 H8A_2 110.4 . .
C7_2 C8_2 H8B_2 110.4 . .
C9_2 C8_2 H8B_2 110.3 . .
H8A_2 C8_2 H8B_2 108.6 . .
C10_2 C9_2 C10_2 87(3) . .
C10_2 C9_2 C8_2 117(3) . .
C10_2 C9_2 C8_2 109(2) . .
C11_2 C10_2 C15_2 120 . .
C11_2 C10_2 C9_2 129(2) . .
C15_2 C10_2 C9_2 110(2) . .
C10_2 C11_2 C12_2 120 . .
C10_2 C11_2 H11_2 120 . .
C12_2 C11_2 H11_2 120 . .
C11_2 C12_2 C13_2 120 . .
C11_2 C12_2 H12_2 120 . .
C13_2 C12_2 H12_2 120 . .
C14_2 C13_2 C12_2 120 . .
C14_2 C13_2 H13_2 120 . .
C12_2 C13_2 H13_2 120 . .
C15_2 C14_2 C13_2 120 . .
C15_2 C14_2 H14_2 120 . .
C13_2 C14_2 H14_2 120 . .
C14_2 C15_2 C10_2 120 . .
C14_2 C15_2 H15_2 120 . .
C10_2 C15_2 H15_2 120 . .
C9_2 C10_2 C11_2 117(4) . .
C9_2 C10_2 C15_2 123(4) . .
C11_2 C10_2 C15_2 120 . .
C10_2 C11_2 C12_2 120 . .
C10_2 C11_2 Cl3_32 107(3) . .
C12_2 C11_2 Cl3_32 61(3) . .
C10_2 C11_2 Cl2_32 173(3) . .
C12_2 C11_2 Cl2_32 65(3) . .
Cl3_32 C11_2 Cl2_32 79(3) . .
C1_32 C12_2 Cl1_32 101(5) . .
C1_32 C12_2 C11_2 119(6) . .
Cl1_32 C12_2 C11_2 140(4) . .
C1_32 C12_2 C13_2 112(5) . .
Cl1_32 C12_2 C13_2 41(3) . .
C11_2 C12_2 C13_2 120 . .
C1_32 C12_2 Cl3_32 63(4) . .
Cl1_32 C12_2 Cl3_32 130(5) . .
C11_2 C12_2 Cl3_32 79(3) . .
C13_2 C12_2 Cl3_32 99(3) . .
C1_32 C12_2 Cl2_32 57(3) . .
Cl1_32 C12_2 Cl2_32 123(4) . .
C11_2 C12_2 Cl2_32 78(3) . .
C13_2 C12_2 Cl2_32 162(3) . .
Cl3_32 C12_2 Cl2_32 89(3) . .
Cl1_32 C13_2 C14_2 140(5) . .
Cl1_32 C13_2 C12_2 56(5) . .
C14_2 C13_2 C12_2 120 . .
C13_2 C14_2 C15_2 120 . .
C13_2 C14_2 Cl1_32 16(2) . .
C15_2 C14_2 Cl1_32 114(2) . .
C14_2 C15_2 C10_2 120 . .
C17_2 C16_2 C21_2 120 . .
C17_2 C16_2 P1_2 122.1(9) . .
C21_2 C16_2 P1_2 117.6(9) . .
C16_2 C17_2 C18_2 120 . .
C16_2 C17_2 H17_2 120 . .
C18_2 C17_2 H17_2 120 . .
C19_2 C18_2 C17_2 120 . .
C19_2 C18_2 H18_2 120 . .
C17_2 C18_2 H18_2 120 . .
C18_2 C19_2 C20_2 120 . .
C18_2 C19_2 H19_2 120 . .
C20_2 C19_2 H19_2 120 . .
C21_2 C20_2 C19_2 120 . .
C21_2 C20_2 H20_2 120 . .
C19_2 C20_2 H20_2 120 . .
C20_2 C21_2 C16_2 120 . .
C20_2 C21_2 H21_2 120 . .
C16_2 C21_2 H21_2 120 . .
O22_2 P2_2 O23_2 115.6(12) . .
O22_2 P2_2 O21_2 113.5(10) . .
O23_2 P2_2 O21_2 108.9(10) . .
O22_2 P2_2 C46_2 115.2(10) . .
O23_2 P2_2 C46_2 104.6(9) . .
O21_2 P2_2 C46_2 97.1(9) . .
C31_2 O21_2 P2_2 112.8(14) . .
C3_2 O23_2 P2_2 121.1(17) . .
C36_2 C31_2 C32_2 120(3) . .
C36_2 C31_2 O21_2 122(2) . .
C32_2 C31_2 O21_2 115(2) . .
C33_2 C32_2 C31_2 125(3) . .
C33_2 C32_2 H32_2 117.7 . .
C31_2 C32_2 H32_2 117.5 . .
O33_2 C33_2 C32_2 123(3) . .
O33_2 C33_2 C34_2 120(3) . .
C32_2 C33_2 C34_2 117(2) . .
C67_2 C34_2 C35_2 125(3) . .
C67_2 C34_2 C33_2 122(3) . .
C35_2 C34_2 C33_2 114(3) . .
C34_2 C35_2 C36_2 129(3) . .
C34_2 C35_2 H35_2 115.5 . .
C36_2 C35_2 H35_2 115.5 . .
C31_2 C36_2 C35_2 113(2) . .
C31_2 C36_2 C37_2 127(3) . .
C35_2 C36_2 C37_2 120(2) . .
C4_2 C37_2 C38_2 130(2) . .
C4_2 C37_2 C36_2 103.4(18) . .
C38_2 C37_2 C36_2 112(2) . .
C4_2 C37_2 H37_2 103.2 . .
C38_2 C37_2 H37_2 103 . .
C36_2 C37_2 H37_2 103.2 . .
C37_2 C38_2 C39_2 135(3) . .
C37_2 C38_2 H38A_2 103.2 . .
C39_2 C38_2 H38A_2 103.2 . .
C37_2 C38_2 H38B_2 103.4 . .
C39_2 C38_2 H38B_2 103.4 . .
H38A_2 C38_2 H38B_2 105.2 . .
C40_2 C39_2 C38_2 111(2) . .
C40_2 C39_2 C40_2 78(4) . .
C38_2 C39_2 C40_2 133(4) . .
C41_2 C40_2 C45_2 120 . .
C41_2 C40_2 C39_2 117(2) . .
C45_2 C40_2 C39_2 123(2) . .
C40_2 C41_2 C42_2 120 . .
C40_2 C41_2 H41_2 120 . .
C42_2 C41_2 H41_2 120 . .
C43_2 C42_2 C41_2 120 . .
C43_2 C42_2 H42_2 120 . .
C41_2 C42_2 H42_2 120 . .
C42_2 C43_2 C44_2 120 . .
C42_2 C43_2 H43_2 120 . .
C44_2 C43_2 H43_2 120 . .
C43_2 C44_2 C45_2 120 . .
C43_2 C44_2 H44_2 120 . .
C45_2 C44_2 H44_2 120 . .
C44_2 C45_2 C40_2 120 . .
C44_2 C45_2 H45_2 120 . .
C40_2 C45_2 H45_2 120 . .
C41_2 C40_2 C45_2 120 . .
C41_2 C40_2 C39_2 94(5) . .
C45_2 C40_2 C39_2 136(6) . .
C42_2 C41_2 C40_2 120.00(5) . .
C42_2 C41_2 H41A_2 120 . .
C40_2 C41_2 H41A_2 120 . .
C43_2 C42_2 C41_2 120 . .
C43_2 C42_2 Cl1_18 90(4) . .
C41_2 C42_2 Cl1_18 150(4) . .
C43_2 C42_2 H42A_2 120 . .
C41_2 C42_2 H42A_2 120 . .
Cl1_18 C42_2 H42A_2 30.4 . .
C42_2 C43_2 C44_2 120 . .
C42_2 C43_2 H43A_2 120 . .
C44_2 C43_2 H43A_2 120 . .
C45_2 C44_2 C43_2 120.00(5) . .
C45_2 C44_2 C71_2 101(5) . .
C43_2 C44_2 C71_2 137(5) . .
C45_2 C44_2 H44A_2 120 . .
C43_2 C44_2 H44A_2 120 . .
C71_2 C44_2 H44A_2 22.9 . .
C44_2 C45_2 C40_2 120 . .
C44_2 C45_2 H45A_2 120 . .
C40_2 C45_2 H45A_2 120 . .
C47_2 C46_2 C51_2 120 . .
C47_2 C46_2 P2_2 120.1(9) . .
C51_2 C46_2 P2_2 119.9(9) . .
C48_2 C47_2 C46_2 120 . .
C48_2 C47_2 H47_2 120 . .
C46_2 C47_2 H47_2 120 . .
C47_2 C48_2 C49_2 120 . .
C47_2 C48_2 H48_2 120 . .
C49_2 C48_2 H48_2 120 . .
C50_2 C49_2 C48_2 120 . .
C50_2 C49_2 H49_2 120 . .
C48_2 C49_2 H49_2 120 . .
C49_2 C50_2 C51_2 120 . .
C49_2 C50_2 H50_2 120 . .
C51_2 C50_2 H50_2 120 . .
C50_2 C51_2 C46_2 120 . .
C50_2 C51_2 H51_2 120 . .
C46_2 C51_2 H51_2 120 . .
O32_2 P3_2 O33_2 114.3(12) . .
O32_2 P3_2 O31_2 117.4(10) . .
O33_2 P3_2 O31_2 108.3(11) . .
O32_2 P3_2 C76_2 116.2(10) . .
O33_2 P3_2 C76_2 99.2(9) . .
O31_2 P3_2 C76_2 99.0(9) . .
C61_2 O31_2 P3_2 115.5(15) . .
C33_2 O33_2 P3_2 122.8(15) . .
O31_2 C61_2 C66_2 128(2) . .
O31_2 C61_2 C62_2 112(2) . .
C66_2 C61_2 C62_2 120(2) . .
C63_2 C62_2 C61_2 110(2) . .
C63_2 C62_2 H62_2 125 . .
C61_2 C62_2 H62_2 125 . .
C62_2 C63_2 C64_2 134(2) . .
C62_2 C63_2 O43_2 111(2) . .
C64_2 C63_2 O43_2 115(2) . .
C65_2 C64_2 C63_2 115(2) . .
C65_2 C64_2 C97_2 120(2) . .
C63_2 C64_2 C97_2 124(2) . .
C64_2 C65_2 C66_2 125(2) . .
C64_2 C65_2 H65_2 117.3 . .
C66_2 C65_2 H65_2 117.3 . .
C61_2 C66_2 C65_2 115(2) . .
C61_2 C66_2 C67_2 115(3) . .
C65_2 C66_2 C67_2 130(2) . .
C34_2 C67_2 C66_2 106(2) . .
C34_2 C67_2 C68_2 118(3) . .
C66_2 C67_2 C68_2 109(3) . .
C34_2 C67_2 H67_2 107.5 . .
C66_2 C67_2 H67_2 107.5 . .
C68_2 C67_2 H67_2 107.6 . .
C69_2 C68_2 C67_2 111(3) . .
C69_2 C68_2 H68A_2 109.5 . .
C67_2 C68_2 H68A_2 109.6 . .
C69_2 C68_2 H68B_2 109.5 . .
C67_2 C68_2 H68B_2 109.5 . .
H68A_2 C68_2 H68B_2 108.1 . .
C68_2 C69_2 C70_2 110(3) . .
C71_2 C70_2 C75_2 120 . .
C71_2 C70_2 C69_2 111(3) . .
C75_2 C70_2 C69_2 128(3) . .
C72_2 C71_2 C70_2 120 . .
C72_2 C71_2 C44_2 111(4) . .
C70_2 C71_2 C44_2 129(4) . .
C72_2 C71_2 H71_2 120 . .
C70_2 C71_2 H71_2 120 . .
C44_2 C71_2 H71_2 9.6 . .
C73_2 C72_2 C71_2 120 . .
C73_2 C72_2 H72_2 120 . .
C71_2 C72_2 H72_2 120 . .
C72_2 C73_2 C74_2 120 . .
C72_2 C73_2 H73_2 120 . .
C74_2 C73_2 H73_2 120 . .
C75_2 C74_2 C73_2 120 . .
C75_2 C74_2 H74_2 120 . .
C73_2 C74_2 H74_2 120 . .
C74_2 C75_2 C70_2 120 . .
C74_2 C75_2 H75_2 120 . .
C70_2 C75_2 H75_2 120 . .
C77_2 C76_2 C81_2 120 . .
C77_2 C76_2 P3_2 120.1(11) . .
C81_2 C76_2 P3_2 119.6(11) . .
C76_2 C77_2 C78_2 120 . .
C76_2 C77_2 H77_2 120 . .
C78_2 C77_2 H77_2 120 . .
C79_2 C78_2 C77_2 120 . .
C79_2 C78_2 H78_2 120 . .
C77_2 C78_2 H78_2 120 . .
C80_2 C79_2 C78_2 120 . .
C80_2 C79_2 H79_2 120 . .
C78_2 C79_2 H79_2 120 . .
C79_2 C80_2 C81_2 120 . .
C79_2 C80_2 H80_2 120 . .
C81_2 C80_2 H80_2 120 . .
C80_2 C81_2 C76_2 120 . .
C80_2 C81_2 H81_2 120 . .
C76_2 C81_2 H81_2 120 . .
O42_2 P4_2 O41_2 111.6(8) . .
O42_2 P4_2 O43_2 115.5(10) . .
O41_2 P4_2 O43_2 107.0(9) . .
O42_2 P4_2 C1S_2 121.4(10) . .
O41_2 P4_2 C1S_2 102.2(8) . .
O43_2 P4_2 C1S_2 97.1(8) . .
C91_2 O41_2 P4_2 116.2(14) . .
C63_2 O43_2 P4_2 113.8(13) . .
C92_2 C91_2 C96_2 127(2) . .
C92_2 C91_2 O41_2 111(2) . .
C96_2 C91_2 O41_2 121.4(19) . .
C91_2 C92_2 C93_2 120(2) . .
C91_2 C92_2 H92_2 119.9 . .
C93_2 C92_2 H92_2 119.9 . .
C94_2 C93_2 O13_2 118.3(19) . .
C94_2 C93_2 C92_2 118(2) . .
O13_2 C93_2 C92_2 124(2) . .
C95_2 C94_2 C93_2 119.6(19) . .
C95_2 C94_2 C7_2 123(2) . .
C93_2 C94_2 C7_2 117.3(19) . .
C94_2 C95_2 C96_2 118(2) . .
C94_2 C95_2 H95_2 121 . .
C96_2 C95_2 H95_2 121.1 . .
C91_2 C96_2 C95_2 117(2) . .
C91_2 C96_2 C97_2 123.5(17) . .
C95_2 C96_2 C97_2 119(2) . .
C98_2 C97_2 C96_2 119.6(17) . .
C98_2 C97_2 C64_2 113(2) . .
C96_2 C97_2 C64_2 100.5(17) . .
C98_2 C97_2 H97_2 107.6 . .
C96_2 C97_2 H97_2 107.6 . .
C64_2 C97_2 H97_2 107.6 . .
C99_2 C98_2 C97_2 109.8(19) . .
C99_2 C98_2 H98A_2 109.7 . .
C97_2 C98_2 H98A_2 109.7 . .
C99_2 C98_2 H98B_2 109.8 . .
C97_2 C98_2 H98B_2 109.7 . .
H98A_2 C98_2 H98B_2 108.2 . .
C98_2 C99_2 C01_2 110.4(19) . .
C98_2 C99_2 H99A_2 109.6 . .
C01_2 C99_2 H99A_2 109.6 . .
C98_2 C99_2 H99B_2 109.5 . .
C01_2 C99_2 H99B_2 109.5 . .
H99A_2 C99_2 H99B_2 108.1 . .
C02_2 C01_2 C06_2 120 . .
C02_2 C01_2 C99_2 114.0(19) . .
C06_2 C01_2 C99_2 125.9(19) . .
C03_2 C02_2 C01_2 120 . .
C03_2 C02_2 H02_2 120 . .
C01_2 C02_2 H02_2 120 . .
C04_2 C03_2 C02_2 120 . .
C04_2 C03_2 H03_2 120 . .
C02_2 C03_2 H03_2 120 . .
C03_2 C04_2 C05_2 120 . .
C03_2 C04_2 H04_2 120 . .
C05_2 C04_2 H04_2 120 . .
C06_2 C05_2 C04_2 120 . .
C06_2 C05_2 H05_2 120 . .
C04_2 C05_2 H05_2 120 . .
C05_2 C06_2 C01_2 120 . .
C05_2 C06_2 H06_2 120 . .
C01_2 C06_2 H06_2 120 . .
C2S_2 C1S_2 C6S_2 120 . .
C2S_2 C1S_2 P4_2 123.7(9) . .
C6S_2 C1S_2 P4_2 116.3(9) . .
C3S_2 C2S_2 C1S_2 120 . .
C3S_2 C2S_2 H2S_2 120 . .
C1S_2 C2S_2 H2S_2 120 . .
C2S_2 C3S_2 C4S_2 120 . .
C2S_2 C3S_2 H3S_2 120 . .
C4S_2 C3S_2 H3S_2 120 . .
C5S_2 C4S_2 C3S_2 120 . .
C5S_2 C4S_2 H4S_2 120 . .
C3S_2 C4S_2 H4S_2 120 . .
C4S_2 C5S_2 C6S_2 120 . .
C4S_2 C5S_2 H5S_2 120 . .
C6S_2 C5S_2 H5S_2 120 . .
C5S_2 C6S_2 C1S_2 120 . .
C5S_2 C6S_2 H6S_2 120 . .
C1S_2 C6S_2 H6S_2 120 . .
O12_3 P1_3 O11_3 113.2(11) . .
O12_3 P1_3 O13_3 115.6(11) . .
O11_3 P1_3 O13_3 107.8(8) . .
O12_3 P1_3 C16_3 114.6(10) . .
O11_3 P1_3 C16_3 100.1(9) . .
O13_3 P1_3 C16_3 104.1(9) . .
C1_3 O11_3 P1_3 135.4(16) . .
C93_3 O13_3 P1_3 117.7(16) . .
C2_3 C1_3 O11_3 115(2) . .
C2_3 C1_3 C6_3 124(2) . .
O11_3 C1_3 C6_3 121(2) . .
C3_3 C2_3 C1_3 121(2) . .
C3_3 C2_3 H2_3 119.5 . .
C1_3 C2_3 H2_3 119.6 . .
C2_3 C3_3 C4_3 124(2) . .
C2_3 C3_3 O23_3 124(2) . .
C4_3 C3_3 O23_3 111.8(19) . .
C3_3 C4_3 C37_3 126(2) . .
C3_3 C4_3 C5_3 113(2) . .
C37_3 C4_3 C5_3 120(2) . .
C6_3 C5_3 C4_3 120(2) . .
C6_3 C5_3 H5_3 120.2 . .
C4_3 C5_3 H5_3 120.2 . .
C5_3 C6_3 C1_3 117(2) . .
C5_3 C6_3 C7_3 126.8(19) . .
C1_3 C6_3 C7_3 116.1(18) . .
C94_3 C7_3 C8_3 118.2(19) . .
C94_3 C7_3 C6_3 107.1(17) . .
C8_3 C7_3 C6_3 111.3(17) . .
C94_3 C7_3 H7_3 106.5 . .
C8_3 C7_3 H7_3 106.5 . .
C6_3 C7_3 H7_3 106.5 . .
C7_3 C8_3 C9_3 113(2) . .
C7_3 C8_3 H8A_3 109.1 . .
C9_3 C8_3 H8A_3 109 . .
C7_3 C8_3 H8B_3 109.1 . .
C9_3 C8_3 H8B_3 109.1 . .
H8A_3 C8_3 H8B_3 107.8 . .
C8_3 C9_3 C10_3 107.6(17) . .
C8_3 C9_3 H9A_3 110.3 . .
C10_3 C9_3 H9A_3 110.1 . .
C8_3 C9_3 H9B_3 110.2 . .
C10_3 C9_3 H9B_3 110.2 . .
H9A_3 C9_3 H9B_3 108.5 . .
C11_3 C10_3 C15_3 120 . .
C11_3 C10_3 C9_3 119.9(14) . .
C15_3 C10_3 C9_3 120.0(14) . .
C10_3 C11_3 C12_3 120 . .
C10_3 C11_3 H11_3 120 . .
C12_3 C11_3 H11_3 120 . .
C13_3 C12_3 C11_3 120 . .
C13_3 C12_3 H12_3 120 . .
C11_3 C12_3 H12_3 120 . .
C12_3 C13_3 C14_3 120 . .
C12_3 C13_3 H13_3 120 . .
C14_3 C13_3 H13_3 120 . .
C15_3 C14_3 C13_3 120 . .
C15_3 C14_3 H14_3 120 . .
C13_3 C14_3 H14_3 120 . .
C14_3 C15_3 C10_3 120 . .
C14_3 C15_3 H15_3 120 . .
C10_3 C15_3 H15_3 120 . .
C17_3 C16_3 C21_3 120 . .
C17_3 C16_3 P1_3 121.5(10) . .
C21_3 C16_3 P1_3 118.5(10) . .
C16_3 C17_3 C18_3 120 . .
C16_3 C17_3 H17_3 120 . .
C18_3 C17_3 H17_3 120 . .
C19_3 C18_3 C17_3 120 . .
C19_3 C18_3 H18_3 120 . .
C17_3 C18_3 H18_3 120 . .
C18_3 C19_3 C20_3 120 . .
C18_3 C19_3 H19_3 120 . .
C20_3 C19_3 H19_3 120 . .
C19_3 C20_3 C21_3 120 . .
C19_3 C20_3 H20_3 120 . .
C21_3 C20_3 H20_3 120 . .
C20_3 C21_3 C16_3 120 . .
C20_3 C21_3 H21_3 120 . .
C16_3 C21_3 H21_3 120 . .
O22_3 P2_3 O23_3 111.9(9) . .
O22_3 P2_3 O21_3 106.9(10) . .
O23_3 P2_3 O21_3 113.9(10) . .
O22_3 P2_3 C46_3 124.5(9) . .
O23_3 P2_3 C46_3 99.4(9) . .
O21_3 P2_3 C46_3 99.9(11) . .
C31_3 O21_3 P2_3 122.6(18) . .
C3_3 O23_3 P2_3 120.5(14) . .
C32_3 C31_3 O21_3 106(3) . .
C32_3 C31_3 C36_3 131(3) . .
O21_3 C31_3 C36_3 123(3) . .
C31_3 C32_3 C33_3 109(3) . .
C31_3 C32_3 H32_3 125.7 . .
C33_3 C32_3 H32_3 125.7 . .
O33_3 C33_3 C34_3 117(2) . .
O33_3 C33_3 C32_3 117(2) . .
C34_3 C33_3 C32_3 125(3) . .
C35_3 C34_3 C67_3 134(3) . .
C35_3 C34_3 C33_3 105(3) . .
C67_3 C34_3 C33_3 119(2) . .
C36_3 C35_3 C34_3 138(3) . .
C36_3 C35_3 H35_3 111.1 . .
C34_3 C35_3 H35_3 111.3 . .
C35_3 C36_3 C31_3 111(3) . .
C35_3 C36_3 C37_3 134(2) . .
C31_3 C36_3 C37_3 115(2) . .
C36_3 C37_3 C4_3 110.5(18) . .
C36_3 C37_3 C38_3 107.0(18) . .
C4_3 C37_3 C38_3 117.7(19) . .
C36_3 C37_3 H37_3 107.1 . .
C4_3 C37_3 H37_3 107 . .
C38_3 C37_3 H37_3 107 . .
C39_3 C38_3 C37_3 111.5(18) . .
C39_3 C38_3 H38A_3 109.3 . .
C37_3 C38_3 H38A_3 109.3 . .
C39_3 C38_3 H38B_3 109.3 . .
C37_3 C38_3 H38B_3 109.3 . .
H38A_3 C38_3 H38B_3 108 . .
C40_3 C39_3 C38_3 113(2) . .
C40_3 C39_3 H39A_3 109.1 . .
C38_3 C39_3 H39A_3 109 . .
C40_3 C39_3 H39B_3 109 . .
C38_3 C39_3 H39B_3 109 . .
H39A_3 C39_3 H39B_3 107.8 . .
C41_3 C40_3 C45_3 120 . .
C41_3 C40_3 C39_3 125(2) . .
C45_3 C40_3 C39_3 115(2) . .
C40_3 C41_3 C42_3 120 . .
C40_3 C41_3 H41_3 120 . .
C42_3 C41_3 H41_3 120 . .
C41_3 C42_3 C43_3 120 . .
C41_3 C42_3 H42_3 120 . .
C43_3 C42_3 H42_3 120 . .
C44_3 C43_3 C42_3 120 . .
C44_3 C43_3 H43_3 120 . .
C42_3 C43_3 H43_3 120 . .
C45_3 C44_3 C43_3 120 . .
C45_3 C44_3 H44_3 120 . .
C43_3 C44_3 H44_3 120 . .
C44_3 C45_3 C40_3 120 . .
C44_3 C45_3 H45_3 120 . .
C40_3 C45_3 H45_3 120 . .
C47_3 C46_3 C51_3 120 . .
C47_3 C46_3 P2_3 122.0(9) . .
C51_3 C46_3 P2_3 117.9(9) . .
C48_3 C47_3 C46_3 120 . .
C48_3 C47_3 H47_3 120 . .
C46_3 C47_3 H47_3 120 . .
C47_3 C48_3 C49_3 120 . .
C47_3 C48_3 H48_3 120 . .
C49_3 C48_3 H48_3 120 . .
C48_3 C49_3 C50_3 120 . .
C48_3 C49_3 H49_3 120 . .
C50_3 C49_3 H49_3 120 . .
C49_3 C50_3 C51_3 120 . .
C49_3 C50_3 H50_3 120 . .
C51_3 C50_3 H50_3 120 . .
C50_3 C51_3 C46_3 120 . .
C50_3 C51_3 H51_3 120 . .
C46_3 C51_3 H51_3 120 . .
O32_3 P3_3 O33_3 117.0(10) . .
O32_3 P3_3 O31_3 108.6(10) . .
O33_3 P3_3 O31_3 108.2(10) . .
O32_3 P3_3 C76_3 121.7(10) . .
O33_3 P3_3 C76_3 97.3(11) . .
O31_3 P3_3 C76_3 102.5(11) . .
C61_3 O31_3 P3_3 126.2(16) . .
C33_3 O33_3 P3_3 127.2(15) . .
O31_3 C61_3 C66_3 123(2) . .
O31_3 C61_3 C62_3 115(2) . .
C66_3 C61_3 C62_3 122(2) . .
C63_3 C62_3 C61_3 122(3) . .
C63_3 C62_3 H62_3 119.1 . .
C61_3 C62_3 H62_3 119 . .
C62_3 C63_3 O43_3 129(3) . .
C62_3 C63_3 C64_3 118(3) . .
O43_3 C63_3 C64_3 112(3) . .
C63_3 C64_3 C65_3 122(3) . .
C63_3 C64_3 C97_3 125(2) . .
C65_3 C64_3 C97_3 112(2) . .
C66_3 C65_3 C64_3 117(2) . .
C66_3 C65_3 H65_3 121.5 . .
C64_3 C65_3 H65_3 121.6 . .
C65_3 C66_3 C61_3 119(2) . .
C65_3 C66_3 C67_3 116(2) . .
C61_3 C66_3 C67_3 125(2) . .
C34_3 C67_3 C66_3 116(2) . .
C34_3 C67_3 C68_3 108(2) . .
C66_3 C67_3 C68_3 119(2) . .
C34_3 C67_3 H67_3 104 . .
C66_3 C67_3 H67_3 103.9 . .
C68_3 C67_3 H67_3 103.9 . .
C69_3 C68_3 C67_3 109(3) . .
C69_3 C68_3 H68A_3 109.9 . .
C67_3 C68_3 H68A_3 109.8 . .
C69_3 C68_3 H68B_3 109.9 . .
C67_3 C68_3 H68B_3 109.9 . .
H68A_3 C68_3 H68B_3 108.3 . .
C68_3 C69_3 C70_3 104(3) . .
C68_3 C69_3 H69A_3 111 . .
C70_3 C69_3 H69A_3 110.8 . .
C68_3 C69_3 H69B_3 111 . .
C70_3 C69_3 H69B_3 111.1 . .
H69A_3 C69_3 H69B_3 109 . .
C71_3 C70_3 C75_3 120 . .
C71_3 C70_3 C69_3 111(3) . .
C75_3 C70_3 C69_3 128(3) . .
C70_3 C71_3 C72_3 120 . .
C70_3 C71_3 H71_3 120 . .
C72_3 C71_3 H71_3 120 . .
C71_3 C72_3 C73_3 120 . .
C71_3 C72_3 H72_3 120 . .
C73_3 C72_3 H72_3 120 . .
C74_3 C73_3 C72_3 120 . .
C74_3 C73_3 H73_3 120 . .
C72_3 C73_3 H73_3 120 . .
C73_3 C74_3 C75_3 120 . .
C73_3 C74_3 H74_3 120 . .
C75_3 C74_3 H74_3 120 . .
C74_3 C75_3 C70_3 120 . .
C74_3 C75_3 H75_3 120 . .
C70_3 C75_3 H75_3 120 . .
C77_3 C76_3 C81_3 120 . .
C77_3 C76_3 P3_3 123.1(12) . .
C81_3 C76_3 P3_3 116.9(11) . .
C78_3 C77_3 C76_3 120 . .
C78_3 C77_3 H77_3 120 . .
C76_3 C77_3 H77_3 120 . .
C77_3 C78_3 C79_3 120 . .
C77_3 C78_3 H78_3 120 . .
C79_3 C78_3 H78_3 120 . .
C80_3 C79_3 C78_3 120 . .
C80_3 C79_3 H79_3 120 . .
C78_3 C79_3 H79_3 120 . .
C79_3 C80_3 C81_3 120 . .
C79_3 C80_3 H80_3 120 . .
C81_3 C80_3 H80_3 120 . .
C80_3 C81_3 C76_3 120 . .
C80_3 C81_3 H81_3 120 . .
C76_3 C81_3 H81_3 120 . .
O42_3 P4_3 O43_3 117.5(12) . .
O42_3 P4_3 O41_3 112.9(10) . .
O43_3 P4_3 O41_3 101.8(8) . .
O42_3 P4_3 C1S_3 125.9(10) . .
O43_3 P4_3 C1S_3 97.7(9) . .
O41_3 P4_3 C1S_3 96.8(10) . .
C91_3 O41_3 P4_3 115.9(15) . .
C63_3 O43_3 P4_3 112.6(14) . .
O41_3 C91_3 C92_3 119(2) . .
O41_3 C91_3 C96_3 121(2) . .
C92_3 C91_3 C96_3 119(3) . .
C91_3 C92_3 C93_3 123(2) . .
C91_3 C92_3 H92_3 118.3 . .
C93_3 C92_3 H92_3 118.3 . .
O13_3 C93_3 C94_3 124(2) . .
O13_3 C93_3 C92_3 118.9(18) . .
C94_3 C93_3 C92_3 116(2) . .
C93_3 C94_3 C95_3 122(2) . .
C93_3 C94_3 C7_3 119(2) . .
C95_3 C94_3 C7_3 118.8(18) . .
C96_3 C95_3 C94_3 121(2) . .
C96_3 C95_3 H95_3 119.4 . .
C94_3 C95_3 H95_3 119.3 . .
C97_3 C96_3 C95_3 116(2) . .
C97_3 C96_3 C91_3 125(3) . .
C95_3 C96_3 C91_3 118(2) . .
C2S_3 C1S_3 C6S_3 120 . .
C2S_3 C1S_3 P4_3 118.3(12) . .
C6S_3 C1S_3 P4_3 121.7(12) . .
C3S_3 C2S_3 C1S_3 120 . .
C3S_3 C2S_3 H2S_3 120 . .
C1S_3 C2S_3 H2S_3 120 . .
C4S_3 C3S_3 C2S_3 120 . .
C4S_3 C3S_3 H3S_3 120 . .
C2S_3 C3S_3 H3S_3 120 . .
C3S_3 C4S_3 C5S_3 120 . .
C3S_3 C4S_3 H4S_3 120 . .
C5S_3 C4S_3 H4S_3 120 . .
C4S_3 C5S_3 C6S_3 120 . .
C4S_3 C5S_3 H5S_3 120 . .
C6S_3 C5S_3 H5S_3 120 . .
C5S_3 C6S_3 C1S_3 120 . .
C5S_3 C6S_3 H6S_3 120 . .
C1S_3 C6S_3 H6S_3 120 . .
C96_3 C97_3 C98_3 119(2) . .
C96_3 C97_3 C64_3 113.8(18) . .
C98_3 C97_3 C64_3 119.5(17) . .
C96_3 C97_3 H97_3 99.4 . .
C98_3 C97_3 H97_3 99.4 . .
C64_3 C97_3 H97_3 99.3 . .
C97_3 C98_3 C99_3 119(2) . .
C97_3 C98_3 H98A_3 107.5 . .
C99_3 C98_3 H98A_3 107.4 . .
C97_3 C98_3 H98B_3 107.4 . .
C99_3 C98_3 H98B_3 107.6 . .
H98A_3 C98_3 H98B_3 107 . .
C01_3 C99_3 C98_3 108(3) . .
C02_3 C01_3 C06_3 120 . .
C02_3 C01_3 C99_3 121.4(18) . .
C06_3 C01_3 C99_3 116.1(19) . .
C03_3 C02_3 C01_3 120 . .
C03_3 C02_3 H02_3 120 . .
C01_3 C02_3 H02_3 120 . .
C02_3 C03_3 C04_3 120 . .
C02_3 C03_3 H03_3 120 . .
C04_3 C03_3 H03_3 120 . .
C05_3 C04_3 C03_3 120 . .
C05_3 C04_3 H04_3 120 . .
C03_3 C04_3 H04_3 120 . .
C06_3 C05_3 C04_3 120 . .
C06_3 C05_3 H05_3 120 . .
C04_3 C05_3 H05_3 120 . .
C05_3 C06_3 C01_3 120 . .
C05_3 C06_3 H06_3 120 . .
C01_3 C06_3 H06_3 120 . .
O12_4 P1_4 O11_4 113.1(10) . .
O12_4 P1_4 O13_4 114.2(12) . .
O11_4 P1_4 O13_4 102.3(10) . .
O12_4 P1_4 C16_4 121.0(10) . .
O11_4 P1_4 C16_4 105.0(9) . .
O13_4 P1_4 C16_4 98.6(9) . .
C1_4 O11_4 P1_4 121.6(16) . .
C93_4 O13_4 P1_4 119.5(15) . .
C6_4 C1_4 C2_4 132(3) . .
C6_4 C1_4 O11_4 119(3) . .
C2_4 C1_4 O11_4 107(2) . .
C1_4 C2_4 C3_4 110(2) . .
C1_4 C2_4 H2_4 124.9 . .
C3_4 C2_4 H2_4 124.7 . .
O23_4 C3_4 C4_4 125(2) . .
O23_4 C3_4 C2_4 121(2) . .
C4_4 C3_4 C2_4 113(3) . .
C5_4 C4_4 C3_4 125(3) . .
C5_4 C4_4 C37_4 125(3) . .
C3_4 C4_4 C37_4 108(3) . .
C4_4 C5_4 C6_4 122(3) . .
C4_4 C5_4 H5_4 119.2 . .
C6_4 C5_4 H5_4 119.2 . .
C1_4 C6_4 C5_4 116(3) . .
C1_4 C6_4 C7_4 121(3) . .
C5_4 C6_4 C7_4 122(3) . .
C94_4 C7_4 C8_4 115(2) . .
C94_4 C7_4 C6_4 110(2) . .
C8_4 C7_4 C6_4 118(2) . .
C9_4 C8_4 C7_4 113(3) . .
C9_4 C8_4 H8A_4 109.1 . .
C7_4 C8_4 H8A_4 109 . .
C9_4 C8_4 H8B_4 109.1 . .
C7_4 C8_4 H8B_4 109 . .
H8A_4 C8_4 H8B_4 107.8 . .
C8_4 C9_4 C10_4 109(3) . .
C8_4 C9_4 C10_4 122(3) . .
C10_4 C9_4 C10_4 95(2) . .
C11_4 C10_4 C15_4 120 . .
C11_4 C10_4 C9_4 138(2) . .
C15_4 C10_4 C9_4 99.1(18) . .
C12_4 C11_4 C10_4 120 . .
C11_4 C12_4 C13_4 120 . .
C14_4 C13_4 C12_4 120 . .
C13_4 C14_4 C15_4 120 . .
C14_4 C15_4 C10_4 120 . .
C15_4 C10_4 C9_4 125.4(18) . .
C15_4 C10_4 C11_4 115.7 . .
C9_4 C10_4 C11_4 113.7(19) . .
C12_4 C11_4 C10_4 116.3 . .
C12_4 C11_4 Cl3_33 39.9(16) . 2_664
C10_4 C11_4 Cl3_33 152.0(18) . 2_664
Cl3_33 C12_4 C11_4 95(3) 2_664 .
Cl3_33 C12_4 C13_4 136(3) 2_664 .
C11_4 C12_4 C13_4 121.7 . .
C12_4 C13_4 C14_4 124.8 . .
C15_4 C14_4 C13_4 122 . .
C14_4 C15_4 C10_4 117.2 . .
C17_4 C16_4 C21_4 120 . .
C17_4 C16_4 P1_4 120.7(10) . .
C21_4 C16_4 P1_4 119.1(10) . .
C18_4 C17_4 C16_4 120 . .
C18_4 C17_4 H17_4 120 . .
C16_4 C17_4 H17_4 120 . .
C17_4 C18_4 C19_4 120 . .
C17_4 C18_4 H18_4 120 . .
C19_4 C18_4 H18_4 120 . .
C18_4 C19_4 C20_4 120 . .
C18_4 C19_4 H19_4 120 . .
C20_4 C19_4 H19_4 120 . .
C21_4 C20_4 C19_4 120 . .
C21_4 C20_4 H20_4 120 . .
C19_4 C20_4 H20_4 120 . .
C20_4 C21_4 C16_4 120 . .
C20_4 C21_4 H21_4 120 . .
C16_4 C21_4 H21_4 120 . .
O22_4 P2_4 O21_4 111.8(10) . .
O22_4 P2_4 O23_4 116.1(10) . .
O21_4 P2_4 O23_4 102.8(10) . .
O22_4 P2_4 C46_4 113.2(10) . .
O21_4 P2_4 C46_4 108.8(9) . .
O23_4 P2_4 C46_4 103.3(10) . .
C31_4 O21_4 P2_4 126.6(16) . .
C3_4 O23_4 P2_4 123.7(18) . .
O21_4 C31_4 C32_4 122(2) . .
O21_4 C31_4 C36_4 124(2) . .
C32_4 C31_4 C36_4 113(2) . .
C33_4 C32_4 C31_4 122(2) . .
C33_4 C32_4 H32_4 118.8 . .
C31_4 C32_4 H32_4 118.8 . .
C32_4 C33_4 C34_4 126(3) . .
C32_4 C33_4 O33_4 118(2) . .
C34_4 C33_4 O33_4 115(2) . .
C35_4 C34_4 C33_4 116(2) . .
C35_4 C34_4 C67_4 117(2) . .
C33_4 C34_4 C67_4 126(2) . .
C34_4 C35_4 C36_4 126(3) . .
C34_4 C35_4 H35_4 117 . .
C36_4 C35_4 H35_4 116.9 . .
C35_4 C36_4 C31_4 115(3) . .
C35_4 C36_4 C37_4 130(3) . .
C31_4 C36_4 C37_4 115(2) . .
C36_4 C37_4 C4_4 118(2) . .
C36_4 C37_4 C38_4 108(2) . .
C4_4 C37_4 C38_4 107(2) . .
C36_4 C37_4 H37_4 108 . .
C4_4 C37_4 H37_4 108 . .
C38_4 C37_4 H37_4 108 . .
C37_4 C38_4 C39_4 107.2(19) . .
C37_4 C38_4 H38A_4 110.3 . .
C39_4 C38_4 H38A_4 110.3 . .
C37_4 C38_4 H38B_4 110.3 . .
C39_4 C38_4 H38B_4 110.3 . .
H38A_4 C38_4 H38B_4 108.5 . .
C40_4 C39_4 C38_4 119(2) . .
C40_4 C39_4 H39A_4 107.6 . .
C38_4 C39_4 H39A_4 107.5 . .
C40_4 C39_4 H39B_4 107.3 . .
C38_4 C39_4 H39B_4 107.5 . .
H39A_4 C39_4 H39B_4 107 . .
C41_4 C40_4 C45_4 120 . .
C41_4 C40_4 C39_4 109.8(19) . .
C45_4 C40_4 C39_4 129.9(19) . .
C42_4 C41_4 C40_4 120 . .
C42_4 C41_4 H41_4 120 . .
C40_4 C41_4 H41_4 120 . .
C41_4 C42_4 C43_4 120 . .
C41_4 C42_4 H42_4 120 . .
C43_4 C42_4 H42_4 120 . .
C44_4 C43_4 C42_4 120 . .
C44_4 C43_4 H43_4 120 . .
C42_4 C43_4 H43_4 120 . .
C45_4 C44_4 C43_4 120 . .
C45_4 C44_4 H44_4 120 . .
C43_4 C44_4 H44_4 120 . .
C44_4 C45_4 C40_4 120 . .
C44_4 C45_4 H45_4 120 . .
C40_4 C45_4 H45_4 120 . .
C47_4 C46_4 C51_4 120 . .
C47_4 C46_4 P2_4 117.6(9) . .
C51_4 C46_4 P2_4 121.8(9) . .
C48_4 C47_4 C46_4 120 . .
C48_4 C47_4 H47_4 120 . .
C46_4 C47_4 H47_4 120 . .
C47_4 C48_4 C49_4 120 . .
C47_4 C48_4 H48_4 120 . .
C49_4 C48_4 H48_4 120 . .
C48_4 C49_4 C50_4 120 . .
C48_4 C49_4 H49_4 120 . .
C50_4 C49_4 H49_4 120 . .
C51_4 C50_4 C49_4 120 . .
C51_4 C50_4 H50_4 120 . .
C49_4 C50_4 H50_4 120 . .
C50_4 C51_4 C46_4 120 . .
C50_4 C51_4 H51_4 120 . .
C46_4 C51_4 H51_4 120 . .
O33_4 P3_4 O32_4 112.3(11) . .
O33_4 P3_4 O31_4 105.4(10) . .
O32_4 P3_4 O31_4 111.0(10) . .
O33_4 P3_4 C76_4 105.2(9) . .
O32_4 P3_4 C76_4 118.0(11) . .
O31_4 P3_4 C76_4 103.7(10) . .
C61_4 O31_4 P3_4 124.7(15) . .
C33_4 O33_4 P3_4 130.6(14) . .
C62_4 C61_4 C66_4 130(3) . .
C62_4 C61_4 O31_4 114(3) . .
C66_4 C61_4 O31_4 116(2) . .
C61_4 C62_4 C63_4 112(3) . .
C61_4 C62_4 H62_4 124 . .
C63_4 C62_4 H62_4 124.1 . .
O43_4 C63_4 C62_4 122(2) . .
O43_4 C63_4 C64_4 115(2) . .
C62_4 C63_4 C64_4 120(3) . .
C65_4 C64_4 C97_4 132(2) . .
C65_4 C64_4 C63_4 116(2) . .
C97_4 C64_4 C63_4 112(2) . .
C64_4 C65_4 C66_4 123(2) . .
C64_4 C65_4 H65_4 118.5 . .
C66_4 C65_4 H65_4 118.5 . .
C65_4 C66_4 C61_4 116(2) . .
C65_4 C66_4 C67_4 122(2) . .
C61_4 C66_4 C67_4 122.1(19) . .
C68_4 C67_4 C34_4 118(2) . .
C68_4 C67_4 C66_4 113.4(18) . .
C34_4 C67_4 C66_4 107.9(17) . .
C68_4 C67_4 H67_4 105.5 . .
C34_4 C67_4 H67_4 105.6 . .
C66_4 C67_4 H67_4 105.6 . .
C67_4 C68_4 C69_4 110(2) . .
C67_4 C68_4 H68A_4 109.9 . .
C69_4 C68_4 H68A_4 109.8 . .
C67_4 C68_4 H68B_4 109.6 . .
C69_4 C68_4 H68B_4 109.6 . .
H68A_4 C68_4 H68B_4 108.2 . .
C68_4 C69_4 C70_4 126(2) . .
C68_4 C69_4 H69A_4 105.8 . .
C70_4 C69_4 H69A_4 105.8 . .
C68_4 C69_4 H69B_4 106 . .
C70_4 C69_4 H69B_4 105.8 . .
H69A_4 C69_4 H69B_4 106.2 . .
C71_4 C70_4 C75_4 120 . .
C71_4 C70_4 C69_4 110(2) . .
C75_4 C70_4 C69_4 129(2) . .
C72_4 C71_4 C70_4 120 . .
C72_4 C71_4 H71_4 120 . .
C70_4 C71_4 H71_4 120 . .
C71_4 C72_4 C73_4 120 . .
C71_4 C72_4 H72_4 120 . .
C73_4 C72_4 H72_4 120 . .
C74_4 C73_4 C72_4 120 . .
C74_4 C73_4 H73_4 120 . .
C72_4 C73_4 H73_4 120 . .
C75_4 C74_4 C73_4 120 . .
C75_4 C74_4 H74_4 120 . .
C73_4 C74_4 H74_4 120 . .
C74_4 C75_4 C70_4 120 . .
C74_4 C75_4 H75_4 120 . .
C70_4 C75_4 H75_4 120 . .
C77_4 C76_4 C81_4 120 . .
C77_4 C76_4 P3_4 122.8(11) . .
C81_4 C76_4 P3_4 117.1(11) . .
C78_4 C77_4 C76_4 120 . .
C78_4 C77_4 H77_4 120 . .
C76_4 C77_4 H77_4 120 . .
C77_4 C78_4 C79_4 120 . .
C77_4 C78_4 H78_4 120 . .
C79_4 C78_4 H78_4 120 . .
C80_4 C79_4 C78_4 120 . .
C80_4 C79_4 H79_4 120 . .
C78_4 C79_4 H79_4 120 . .
C79_4 C80_4 C81_4 120 . .
C79_4 C80_4 H80_4 120 . .
C81_4 C80_4 H80_4 120 . .
C80_4 C81_4 C76_4 120 . .
C80_4 C81_4 H81_4 120 . .
C76_4 C81_4 H81_4 120 . .
O42_4 P4_4 O43_4 113.3(10) . .
O42_4 P4_4 O41_4 113.3(10) . .
O43_4 P4_4 O41_4 103.7(9) . .
O42_4 P4_4 C1S_4 120.9(12) . .
O43_4 P4_4 C1S_4 109.7(14) . .
O41_4 P4_4 C1S_4 93.0(12) . .
C91_4 O41_4 P4_4 116.7(14) . .
C63_4 O43_4 P4_4 132.5(17) . .
C96_4 C91_4 C92_4 118(3) . .
C96_4 C91_4 O41_4 129(2) . .
C92_4 C91_4 O41_4 113(2) . .
C91_4 C92_4 C93_4 116(3) . .
C91_4 C92_4 H92_4 122 . .
C93_4 C92_4 H92_4 122 . .
C94_4 C93_4 C92_4 129(3) . .
C94_4 C93_4 O13_4 110(3) . .
C92_4 C93_4 O13_4 118(2) . .
C93_4 C94_4 C7_4 131(3) . .
C93_4 C94_4 C95_4 108(3) . .
C7_4 C94_4 C95_4 119(3) . .
C96_4 C95_4 C94_4 120(3) . .
C96_4 C95_4 H95_4 120.1 . .
C94_4 C95_4 H95_4 120.1 . .
C95_4 C96_4 C91_4 127(3) . .
C95_4 C96_4 C97_4 120(2) . .
C91_4 C96_4 C97_4 113(2) . .
C64_4 C97_4 C98_4 113(2) . .
C64_4 C97_4 C96_4 111(2) . .
C98_4 C97_4 C96_4 101(2) . .
C64_4 C97_4 H97_4 110.5 . .
C98_4 C97_4 H97_4 110.6 . .
C96_4 C97_4 H97_4 110.6 . .
C97_4 C98_4 C99_4 113(2) . .
C97_4 C98_4 H98A_4 108.9 . .
C99_4 C98_4 H98A_4 108.8 . .
C97_4 C98_4 H98B_4 108.9 . .
C99_4 C98_4 H98B_4 109 . .
H98A_4 C98_4 H98B_4 107.7 . .
C98_4 C99_4 C01_4 119.1(19) . .
C98_4 C99_4 H99A_4 107.6 . .
C01_4 C99_4 H99A_4 107.6 . .
C98_4 C99_4 H99B_4 107.5 . .
C01_4 C99_4 H99B_4 107.4 . .
H99A_4 C99_4 H99B_4 107 . .
C02_4 C01_4 C06_4 120 . .
C02_4 C01_4 C99_4 120.6(18) . .
C06_4 C01_4 C99_4 119.2(18) . .
C03_4 C02_4 C01_4 120 . .
C03_4 C02_4 H02_4 120 . .
C01_4 C02_4 H02_4 120 . .
C02_4 C03_4 C04_4 120 . .
C02_4 C03_4 H03_4 120 . .
C04_4 C03_4 H03_4 120 . .
C03_4 C04_4 C05_4 120 . .
C03_4 C04_4 H04_4 120 . .
C05_4 C04_4 H04_4 120 . .
C04_4 C05_4 C06_4 120 . .
C04_4 C05_4 H05_4 120 . .
C06_4 C05_4 H05_4 120 . .
C05_4 C06_4 C01_4 120 . .
C05_4 C06_4 H06_4 120 . .
C01_4 C06_4 H06_4 120 . .
C2S_4 C1S_4 C6S_4 120 . .
C2S_4 C1S_4 P4_4 122.7(14) . .
C6S_4 C1S_4 P4_4 117.3(14) . .
C3S_4 C2S_4 C1S_4 120 . .
C3S_4 C2S_4 H2S_4 120 . .
C1S_4 C2S_4 H2S_4 120 . .
C2S_4 C3S_4 C4S_4 120 . .
C2S_4 C3S_4 H3S_4 120 . .
C4S_4 C3S_4 H3S_4 120 . .
C3S_4 C4S_4 C5S_4 120 . .
C3S_4 C4S_4 H4S_4 120 . .
C5S_4 C4S_4 H4S_4 120 . .
C4S_4 C5S_4 C6S_4 120 . .
C4S_4 C5S_4 H5S_4 120 . .
C6S_4 C5S_4 H5S_4 120 . .
C5S_4 C6S_4 C1S_4 120 . .
C5S_4 C6S_4 H6S_4 120 . .
C1S_4 C6S_4 H6S_4 120 . .
O12_5 P1_5 O13_5 113.3(12) . .
O12_5 P1_5 O11_5 109.5(12) . .
O13_5 P1_5 O11_5 110.3(11) . .
O12_5 P1_5 C16_5 116.5(12) . .
O13_5 P1_5 C16_5 104.1(13) . .
O11_5 P1_5 C16_5 102.5(10) . .
C1_5 O11_5 P1_5 125.0(14) . .
C93_5 O13_5 P1_5 127.5(19) . .
C6_5 C1_5 C2_5 134(2) . .
C6_5 C1_5 O11_5 123(3) . .
C2_5 C1_5 O11_5 103(2) . .
C3_5 C2_5 C1_5 110(3) . .
C3_5 C2_5 H2_5 125.1 . .
C1_5 C2_5 H2_5 125.1 . .
C2_5 C3_5 O23_5 123(3) . .
C2_5 C3_5 C4_5 120(3) . .
O23_5 C3_5 C4_5 116(2) . .
C5_5 C4_5 C3_5 118(2) . .
C5_5 C4_5 C37_5 124(2) . .
C3_5 C4_5 C37_5 118(2) . .
C6_5 C5_5 C4_5 126(3) . .
C6_5 C5_5 H5_5 117 . .
C4_5 C5_5 H5_5 117 . .
C5_5 C6_5 C1_5 111(3) . .
C5_5 C6_5 C7_5 131(2) . .
C1_5 C6_5 C7_5 117(2) . .
C6_5 C7_5 C94_5 110(2) . .
C6_5 C7_5 C8_5 108(2) . .
C94_5 C7_5 C8_5 102.4(18) . .
C6_5 C7_5 H7_5 112 . .
C94_5 C7_5 H7_5 112 . .
C8_5 C7_5 H7_5 111.8 . .
C9_5 C8_5 C7_5 103(2) . .
C9_5 C8_5 H8A_5 111.2 . .
C7_5 C8_5 H8A_5 111.2 . .
C9_5 C8_5 H8B_5 111.1 . .
C7_5 C8_5 H8B_5 111.2 . .
H8A_5 C8_5 H8B_5 109.1 . .
C10_5 C9_5 C8_5 138(3) . .
C10_5 C9_5 C10_5 107(2) . .
C8_5 C9_5 C10_5 106(2) . .
C11_5 C10_5 C15_5 120 . .
C11_5 C10_5 C9_5 120(3) . .
C15_5 C10_5 C9_5 119(3) . .
C12_5 C11_5 C10_5 120 . .
C12_5 C11_5 H11_5 120 . .
C10_5 C11_5 H11_5 120 . .
C13_5 C12_5 C11_5 120 . .
C13_5 C12_5 H12_5 120 . .
C11_5 C12_5 H12_5 120 . .
C12_5 C13_5 C14_5 120 . .
C12_5 C13_5 H13_5 120 . .
C14_5 C13_5 H13_5 120 . .
C13_5 C14_5 C15_5 120 . .
C13_5 C14_5 H14_5 120 . .
C15_5 C14_5 H14_5 120 . .
C14_5 C15_5 C10_5 120 . .
C14_5 C15_5 H15_5 120 . .
C10_5 C15_5 H15_5 120 . .
C11_5 C10_5 C15_5 120 . .
C11_5 C10_5 C9_5 115(2) . .
C15_5 C10_5 C9_5 125(2) . .
C10_5 C11_5 C12_5 120 . .
C10_5 C11_5 H11A_5 120 . .
C12_5 C11_5 H11A_5 120 . .
C13_5 C12_5 C11_5 120 . .
C13_5 C12_5 H12A_5 120 . .
C11_5 C12_5 H12A_5 120 . .
C12_5 C13_5 C14_5 120 . .
C12_5 C13_5 H13A_5 120 . .
C14_5 C13_5 H13A_5 120 . .
C15_5 C14_5 C13_5 120 . .
C15_5 C14_5 H14A_5 120 . .
C13_5 C14_5 H14A_5 120 . .
C14_5 C15_5 C10_5 120 . .
C14_5 C15_5 H15A_5 120 . .
C10_5 C15_5 H15A_5 120 . .
C17_5 C16_5 C21_5 120 . .
C17_5 C16_5 P1_5 123.0(16) . .
C21_5 C16_5 P1_5 116.7(16) . .
C18_5 C17_5 C16_5 120 . .
C18_5 C17_5 H17_5 120 . .
C16_5 C17_5 H17_5 120 . .
C19_5 C18_5 C17_5 120 . .
C19_5 C18_5 H18_5 120 . .
C17_5 C18_5 H18_5 120 . .
C18_5 C19_5 C20_5 120 . .
C18_5 C19_5 H19_5 120 . .
C20_5 C19_5 H19_5 120 . .
C19_5 C20_5 C21_5 120 . .
C19_5 C20_5 H20_5 120 . .
C21_5 C20_5 H20_5 120 . .
C20_5 C21_5 C16_5 120 . .
C20_5 C21_5 H21_5 120 . .
C16_5 C21_5 H21_5 120 . .
O22_5 P2_5 O23_5 126.3(14) . .
O22_5 P2_5 O21_5 108.5(11) . .
O23_5 P2_5 O21_5 104.0(11) . .
O22_5 P2_5 C46_5 115.6(13) . .
O23_5 P2_5 C46_5 99.5(11) . .
O21_5 P2_5 C46_5 99.4(10) . .
C31_5 O21_5 P2_5 121.7(15) . .
C3_5 O23_5 P2_5 119.0(19) . .
C32_5 C31_5 C36_5 123(2) . .
C32_5 C31_5 O21_5 117(3) . .
C36_5 C31_5 O21_5 119(2) . .
C31_5 C32_5 C33_5 121(2) . .
C31_5 C32_5 H32_5 119.7 . .
C33_5 C32_5 H32_5 119.7 . .
C34_5 C33_5 O33_5 117(2) . .
C34_5 C33_5 C32_5 120(2) . .
O33_5 C33_5 C32_5 122(2) . .
C33_5 C34_5 C35_5 123(2) . .
C33_5 C34_5 C67_5 127(3) . .
C35_5 C34_5 C67_5 110(2) . .
C34_5 C35_5 C36_5 109(2) . .
C34_5 C35_5 H35_5 125.3 . .
C36_5 C35_5 H35_5 125.2 . .
C31_5 C36_5 C35_5 122(2) . .
C31_5 C36_5 C37_5 124(2) . .
C35_5 C36_5 C37_5 113(2) . .
C38_5 C37_5 C4_5 115(2) . .
C38_5 C37_5 C36_5 115(2) . .
C4_5 C37_5 C36_5 100.6(16) . .
C38_5 C37_5 H37_5 108.5 . .
C4_5 C37_5 H37_5 108.5 . .
C36_5 C37_5 H37_5 108.4 . .
C37_5 C38_5 C39_5 115(2) . .
C37_5 C38_5 H38A_5 108.4 . .
C39_5 C38_5 H38A_5 108.4 . .
C37_5 C38_5 H38B_5 108.4 . .
C39_5 C38_5 H38B_5 108.5 . .
H38A_5 C38_5 H38B_5 107.5 . .
C40_5 C39_5 C38_5 114(2) . .
C40_5 C39_5 H39A_5 108.8 . .
C38_5 C39_5 H39A_5 108.7 . .
C40_5 C39_5 H39B_5 108.8 . .
C38_5 C39_5 H39B_5 108.9 . .
H39A_5 C39_5 H39B_5 107.7 . .
C41_5 C40_5 C45_5 120 . .
C41_5 C40_5 C39_5 128(2) . .
C45_5 C40_5 C39_5 112(2) . .
C42_5 C41_5 C40_5 120 . .
C42_5 C41_5 H41_5 120 . .
C40_5 C41_5 H41_5 120 . .
C41_5 C42_5 C43_5 120 . .
C41_5 C42_5 H42_5 120 . .
C43_5 C42_5 H42_5 120 . .
C42_5 C43_5 C44_5 120 . .
C42_5 C43_5 H43_5 120 . .
C44_5 C43_5 H43_5 120 . .
C45_5 C44_5 C43_5 120 . .
C45_5 C44_5 H44_5 120 . .
C43_5 C44_5 H44_5 120 . .
C44_5 C45_5 C40_5 120 . .
C44_5 C45_5 H45_5 120 . .
C40_5 C45_5 H45_5 120 . .
C47_5 C46_5 C51_5 120 . .
C47_5 C46_5 P2_5 122.4(12) . .
C51_5 C46_5 P2_5 117.5(12) . .
C48_5 C47_5 C46_5 120 . .
C48_5 C47_5 H47_5 120 . .
C46_5 C47_5 H47_5 120 . .
C49_5 C48_5 C47_5 120 . .
C49_5 C48_5 H48_5 120 . .
C47_5 C48_5 H48_5 120 . .
C50_5 C49_5 C48_5 120 . .
C50_5 C49_5 H49_5 120 . .
C48_5 C49_5 H49_5 120 . .
C49_5 C50_5 C51_5 120 . .
C49_5 C50_5 H50_5 120 . .
C51_5 C50_5 H50_5 120 . .
C50_5 C51_5 C46_5 120 . .
C50_5 C51_5 H51_5 120 . .
C46_5 C51_5 H51_5 120 . .
O32_5 P3_5 O31_5 118.0(11) . .
O32_5 P3_5 O33_5 120.2(10) . .
O31_5 P3_5 O33_5 100.4(8) . .
O32_5 P3_5 C76_5 107.9(10) . .
O31_5 P3_5 C76_5 105.0(9) . .
O33_5 P3_5 C76_5 103.6(9) . .
C61_5 O31_5 P3_5 119.2(15) . .
C33_5 O33_5 P3_5 118.3(13) . .
C66_5 C61_5 O31_5 122.5(18) . .
C66_5 C61_5 C62_5 126(2) . .
O31_5 C61_5 C62_5 111(2) . .
C61_5 C62_5 C63_5 111(2) . .
C61_5 C62_5 H62_5 124.8 . .
C63_5 C62_5 H62_5 124.7 . .
C64_5 C63_5 O43_5 117(2) . .
C64_5 C63_5 C62_5 124(2) . .
O43_5 C63_5 C62_5 117.2(19) . .
C63_5 C64_5 C97_5 126(2) . .
C63_5 C64_5 C65_5 116(2) . .
C97_5 C64_5 C65_5 117(2) . .
C66_5 C65_5 C64_5 123(2) . .
C66_5 C65_5 H65_5 118.4 . .
C64_5 C65_5 H65_5 118.3 . .
C65_5 C66_5 C61_5 120(2) . .
C65_5 C66_5 C67_5 121(2) . .
C61_5 C66_5 C67_5 118(2) . .
C68_5 C67_5 C34_5 122(2) . .
C68_5 C67_5 C66_5 108(2) . .
C34_5 C67_5 C66_5 103.5(18) . .
C68_5 C67_5 H67_5 107.6 . .
C34_5 C67_5 H67_5 107.5 . .
C66_5 C67_5 H67_5 107.5 . .
C69_5 C68_5 C67_5 113(3) . .
C69_5 C68_5 H68A_5 109.1 . .
C67_5 C68_5 H68A_5 109 . .
C69_5 C68_5 H68B_5 109 . .
C67_5 C68_5 H68B_5 109 . .
H68A_5 C68_5 H68B_5 107.8 . .
C68_5 C69_5 C70_5 123(3) . .
C68_5 C69_5 H69A_5 106.7 . .
C70_5 C69_5 H69A_5 106.7 . .
C68_5 C69_5 H69B_5 106.5 . .
C70_5 C69_5 H69B_5 106.6 . .
H69A_5 C69_5 H69B_5 106.6 . .
C71_5 C70_5 C75_5 120 . .
C71_5 C70_5 C69_5 132(2) . .
C75_5 C70_5 C69_5 108(2) . .
C70_5 C71_5 C72_5 120 . .
C70_5 C71_5 H71_5 120 . .
C72_5 C71_5 H71_5 120 . .
C71_5 C72_5 C73_5 120 . .
C71_5 C72_5 H72_5 120 . .
C73_5 C72_5 H72_5 120 . .
C74_5 C73_5 C72_5 120 . .
C74_5 C73_5 H73_5 120 . .
C72_5 C73_5 H73_5 120 . .
C75_5 C74_5 C73_5 120 . .
C75_5 C74_5 H74_5 120 . .
C73_5 C74_5 H74_5 120 . .
C74_5 C75_5 C70_5 120 . .
C74_5 C75_5 H75_5 120 . .
C70_5 C75_5 H75_5 120 . .
C77_5 C76_5 C81_5 120 . .
C77_5 C76_5 P3_5 120.8(11) . .
C81_5 C76_5 P3_5 118.9(11) . .
C78_5 C77_5 C76_5 120 . .
C78_5 C77_5 H77_5 120 . .
C76_5 C77_5 H77_5 120 . .
C79_5 C78_5 C77_5 120 . .
C79_5 C78_5 H78_5 120 . .
C77_5 C78_5 H78_5 120 . .
C80_5 C79_5 C78_5 120 . .
C80_5 C79_5 H79_5 120 . .
C78_5 C79_5 H79_5 120 . .
C79_5 C80_5 C81_5 120 . .
C79_5 C80_5 H80_5 120 . .
C81_5 C80_5 H80_5 120 . .
C80_5 C81_5 C76_5 120 . .
C80_5 C81_5 H81_5 120 . .
C76_5 C81_5 H81_5 120 . .
O41_5 P4_5 O42_5 111.0(10) . .
O41_5 P4_5 O43_5 108.4(10) . .
O42_5 P4_5 O43_5 115.9(9) . .
O41_5 P4_5 C1S_5 100.0(10) . .
O42_5 P4_5 C1S_5 118.7(8) . .
O43_5 P4_5 C1S_5 101.2(9) . .
P4_5 O41_5 C91_5 124.1(16) . .
C63_5 O43_5 P4_5 119.3(12) . .
C92_5 C91_5 C96_5 128(2) . .
C92_5 C91_5 O41_5 111(2) . .
C96_5 C91_5 O41_5 121(2) . .
C91_5 C92_5 C93_5 111(2) . .
C91_5 C92_5 H92_5 124.5 . .
C93_5 C92_5 H92_5 124.5 . .
C94_5 C93_5 C92_5 126(2) . .
C94_5 C93_5 O13_5 120(2) . .
C92_5 C93_5 O13_5 114(2) . .
C93_5 C94_5 C95_5 111(2) . .
C93_5 C94_5 C7_5 115(2) . .
C95_5 C94_5 C7_5 133.5(19) . .
C96_5 C95_5 C94_5 128(2) . .
C96_5 C95_5 H95_5 115.8 . .
C94_5 C95_5 H95_5 115.9 . .
C95_5 C96_5 C91_5 115(2) . .
C95_5 C96_5 C97_5 119(3) . .
C91_5 C96_5 C97_5 126(2) . .
C64_5 C97_5 C98_5 121(2) . .
C64_5 C97_5 C96_5 109(2) . .
C98_5 C97_5 C96_5 117(2) . .
C64_5 C97_5 H97_5 102 . .
C98_5 C97_5 H97_5 102 . .
C96_5 C97_5 H97_5 102.1 . .
C99_5 C98_5 C97_5 115.4(18) . .
C99_5 C98_5 H98A_5 108.4 . .
C97_5 C98_5 H98A_5 108.5 . .
C99_5 C98_5 H98B_5 108.4 . .
C97_5 C98_5 H98B_5 108.4 . .
H98A_5 C98_5 H98B_5 107.5 . .
C98_5 C99_5 C01_5 117.2(18) . .
C98_5 C99_5 H99A_5 108 . .
C01_5 C99_5 H99A_5 108 . .
C98_5 C99_5 H99B_5 108 . .
C01_5 C99_5 H99B_5 108.1 . .
H99A_5 C99_5 H99B_5 107.2 . .
C02_5 C01_5 C06_5 120 . .
C02_5 C01_5 C99_5 118.5(14) . .
C06_5 C01_5 C99_5 121.4(14) . .
C03_5 C02_5 C01_5 120 . .
C03_5 C02_5 H02_5 120 . .
C01_5 C02_5 H02_5 120 . .
C02_5 C03_5 C04_5 120 . .
C02_5 C03_5 H03_5 120 . .
C04_5 C03_5 H03_5 120 . .
C03_5 C04_5 C05_5 120 . .
C03_5 C04_5 H04_5 120 . .
C05_5 C04_5 H04_5 120 . .
C06_5 C05_5 C04_5 120 . .
C06_5 C05_5 H05_5 120 . .
C04_5 C05_5 H05_5 120 . .
C05_5 C06_5 C01_5 120 . .
C05_5 C06_5 H06_5 120 . .
C01_5 C06_5 H06_5 120 . .
C2S_5 C1S_5 C6S_5 120 . .
C2S_5 C1S_5 P4_5 120.2(9) . .
C6S_5 C1S_5 P4_5 119.5(10) . .
C1S_5 C2S_5 C3S_5 120 . .
C1S_5 C2S_5 H2S_5 120 . .
C3S_5 C2S_5 H2S_5 120 . .
C4S_5 C3S_5 C2S_5 120 . .
C4S_5 C3S_5 H3S_5 120 . .
C2S_5 C3S_5 H3S_5 120 . .
C5S_5 C4S_5 C3S_5 120 . .
C5S_5 C4S_5 H4S_5 120 . .
C3S_5 C4S_5 H4S_5 120 . .
C4S_5 C5S_5 C6S_5 120 . .
C4S_5 C5S_5 H5S_5 120 . .
C6S_5 C5S_5 H5S_5 120 . .
C5S_5 C6S_5 C1S_5 120 . .
C5S_5 C6S_5 H6S_5 120 . .
C1S_5 C6S_5 H6S_5 120 . .
Cl2_7 C1_7 Cl3_7 116.2(10) . .
Cl2_7 C1_7 Cl1_7 110.4(9) . .
Cl3_7 C1_7 Cl1_7 112.3(9) . .
Cl2_7 C1_7 H1_7 105.7 . .
Cl3_7 C1_7 H1_7 105.7 . .
Cl1_7 C1_7 H1_7 105.7 . .
Cl3_8 C1_8 Cl2_8 117.9(17) . .
Cl3_8 C1_8 Cl1_8 111.4(14) . .
Cl2_8 C1_8 Cl1_8 116.6(16) . .
Cl3_8 C1_8 H1_8 102.7 . .
Cl2_8 C1_8 H1_8 102.7 . .
Cl1_8 C1_8 H1_8 102.7 . .
Cl1_9 C1_9 Cl2_9 110.2(13) . .
Cl1_9 C1_9 Cl3_9 110.3(14) . .
Cl2_9 C1_9 Cl3_9 116.9(15) . .
Cl1_9 C1_9 H1_9 106.2 . .
Cl2_9 C1_9 H1_9 106.4 . .
Cl3_9 C1_9 H1_9 106.1 . .
Cl1_10 C1_10 Cl2_10 114.7(16) . .
Cl1_10 C1_10 Cl3_10 110.2(15) . .
Cl2_10 C1_10 Cl3_10 114.7(15) . .
Cl1_10 C1_10 H1_10 105.4 . .
Cl2_10 C1_10 H1_10 105.4 . .
Cl3_10 C1_10 H1_10 105.5 . .
Cl2_11 C1_11 Cl3_11 107.6(12) . .
Cl2_11 C1_11 Cl1_11 111.1(13) . .
Cl3_11 C1_11 Cl1_11 111.7(17) . .
Cl2_11 C1_11 H1_11 108.8 . .
Cl3_11 C1_11 H1_11 108.8 . .
Cl1_11 C1_11 H1_11 108.7 . .
Cl3_12 C1_12 Cl1_12 113.1(12) . .
Cl3_12 C1_12 Cl2_12 113.5(12) . .
Cl1_12 C1_12 Cl2_12 108.3(12) . .
Cl3_12 C1_12 H1_12 107.2 . .
Cl1_12 C1_12 H1_12 107.1 . .
Cl2_12 C1_12 H1_12 107.2 . .
Cl2_13 C1_13 Cl3_13 112.7(12) . .
Cl2_13 C1_13 Cl1_13 116.8(12) . .
Cl3_13 C1_13 Cl1_13 112.5(12) . .
Cl2_13 C1_13 H1_13 104.4 . .
Cl3_13 C1_13 H1_13 104.4 . .
Cl1_13 C1_13 H1_13 104.4 . .
Cl2_14 C1_14 Cl1_14 106.4(11) . .
Cl2_14 C1_14 Cl3_14 108.4(12) . .
Cl1_14 C1_14 Cl3_14 112.8(12) . .
Cl2_14 C1_14 H1_14 109.8 . .
Cl1_14 C1_14 H1_14 109.8 . .
Cl3_14 C1_14 H1_14 109.7 . .
Cl3_15 C1_15 Cl1_15 116(2) . .
Cl3_15 C1_15 Cl2_15 113(2) . .
Cl1_15 C1_15 Cl2_15 114(2) . .
Cl3_15 C1_15 H1_15 104.3 . .
Cl1_15 C1_15 H1_15 104.2 . .
Cl2_15 C1_15 H1_15 104.3 . .
C1_15 Cl3_15 Cl3_25 123(3) . .
Cl1_15 C1_15 Cl2_15 109(2) . .
Cl1_15 C1_15 Cl3_15 117(2) . .
Cl2_15 C1_15 Cl3_15 109(2) . .
Cl1_15 C1_15 H1A_15 106.9 . .
Cl2_15 C1_15 H1A_15 107 . .
Cl3_15 C1_15 H1A_15 106.8 . .
Cl2_16 C1_16 Cl1_16 114.1(17) . .
Cl2_16 C1_16 Cl3_16 111.1(16) . .
Cl1_16 C1_16 Cl3_16 112.9(17) . .
Cl2_16 C1_16 H1_16 106 . .
Cl1_16 C1_16 H1_16 106 . .
Cl3_16 C1_16 H1_16 106 . .
Cl2_17 C1_17 Cl1_17 114.9(19) . .
Cl2_17 C1_17 Cl3_17 110.8(17) . .
Cl1_17 C1_17 Cl3_17 114.1(18) . .
Cl2_17 C1_17 H1_17 105.3 . .
Cl1_17 C1_17 H1_17 105.3 . .
Cl3_17 C1_17 H1_17 105.3 . .
Cl1_17 C1_17 Cl2_17 113(2) . .
Cl1_17 C1_17 Cl3_17 113(2) . .
Cl2_17 C1_17 Cl3_17 112(2) . .
Cl1_17 C1_17 H1A_17 106 . .
Cl2_17 C1_17 H1A_17 106 . .
Cl3_17 C1_17 H1A_17 106 . .
C1_18 Cl1_18 C42_2 161(2) . .
Cl1_18 C1_18 Cl3_18 112.4(13) . .
Cl1_18 C1_18 Cl2_18 111.5(14) . .
Cl3_18 C1_18 Cl2_18 115.6(13) . .
C1_19 Cl3_19 Cl3A_22 153.6(14) . .
Cl1_19 C1_19 Cl3_19 111.3(11) . .
Cl1_19 C1_19 Cl2_19 114.9(14) . .
Cl3_19 C1_19 Cl2_19 103.4(10) . .
Cl1_19 C1_19 H1_19 109 . .
Cl3_19 C1_19 H1_19 109 . .
Cl2_19 C1_19 H1_19 109 . .
Cl1_20 C1_20 Cl3_20 111(2) . .
Cl1_20 C1_20 Cl2_20 114(2) . .
Cl3_20 C1_20 Cl2_20 120(2) . .
Cl1_20 C1_20 H1_20 103 . .
Cl3_20 C1_20 H1_20 103 . .
Cl2_20 C1_20 H1_20 103 . .
Cl2_20 C1_20 Cl1_20 110(2) . .
Cl2_20 C1_20 H1A_20 105.6 . .
Cl1_20 C1_20 H1A_20 105.8 . .
Cl2_20 C1_20 Cl1_20 115(3) . .
Cl2_20 C1_20 H1B_20 103.7 . .
Cl1_20 C1_20 H1B_20 103.4 . .
Cl1_21 C1_21 Cl3_21 111.3(16) . .
Cl1_21 C1_21 Cl2_21 107.4(17) . .
Cl3_21 C1_21 Cl2_21 112(2) . .
Cl1_21 C1_21 H1_21 108.7 . .
Cl3_21 C1_21 H1_21 108.7 . .
Cl2_21 C1_21 H1_21 108.6 . .
C1A_22 Cl3A_22 Cl3_19 164(3) . .
Cl1A_22 C1A_22 Cl2A_22 113(2) . .
Cl1A_22 C1A_22 Cl3A_22 113(2) . .
Cl2A_22 C1A_22 Cl3A_22 106(2) . .
Cl1A_22 C1A_22 H1A_22 108.3 . .
Cl2A_22 C1A_22 H1A_22 108.3 . .
Cl3A_22 C1A_22 H1A_22 108.2 . .
Cl2B_22 C1B_22 Cl1B_22 100.8(17) . .
Cl2B_22 C1B_22 Cl3B_22 120(2) . .
Cl1B_22 C1B_22 Cl3B_22 116.4(19) . .
Cl2B_22 C1B_22 H1B_22 106.2 . .
Cl1B_22 C1B_22 H1B_22 106.2 . .
Cl3B_22 C1B_22 H1B_22 106.2 . .
Cl3_23 C1_23 Cl1_23 109.8(16) . .
Cl3_23 C1_23 Cl2_23 109.1(16) . .
Cl1_23 C1_23 Cl2_23 108.8(17) . .
Cl3_23 C1_23 H1_23 109.7 . .
Cl1_23 C1_23 H1_23 109.8 . .
Cl2_23 C1_23 H1_23 109.7 . .
Cl1_24 C1_24 Cl2_24 116(2) . .
Cl1_24 C1_24 Cl3_24 108(2) . .
Cl2_24 C1_24 Cl3_24 111(2) . .
Cl1_24 C1_24 H1_24 107.1 . .
Cl2_24 C1_24 H1_24 107.2 . .
Cl3_24 C1_24 H1_24 107.2 . .
C1_25 Cl2_25 Cl2_33 101.5(11) . .
C1_25 Cl3_25 Cl3_15 155.7(14) . .
Cl2_25 C1_25 Cl1_25 111.7(16) . .
Cl2_25 C1_25 Cl3_25 106.5(15) . .
Cl1_25 C1_25 Cl3_25 111.6(16) . .
Cl2_25 C1_25 H1_25 108.9 . .
Cl1_25 C1_25 H1_25 108.9 . .
Cl3_25 C1_25 H1_25 109 . .
Cl1_28 C1_28 Cl3_28 108(2) . .
Cl1_28 C1_28 Cl2_28 113(2) . .
Cl3_28 C1_28 Cl2_28 108(2) . .
Cl1_28 C1_28 H1_28 109.5 . .
Cl3_28 C1_28 H1_28 109.5 . .
Cl2_28 C1_28 H1_28 109.2 . .
Cl3_29 C1_29 Cl2_29 112(2) . .
Cl3_29 C1_29 Cl1_29 114(2) . .
Cl2_29 C1_29 Cl1_29 113(2) . .
Cl3_29 C1_29 H1_29 105.7 . .
Cl2_29 C1_29 H1_29 105.8 . .
Cl1_29 C1_29 H1_29 105.7 . .
Cl2_30 C1_30 Cl1_30 100.9(17) . .
Cl2_30 C1_30 Cl3_30 112(2) . .
Cl1_30 C1_30 Cl3_30 114(2) . .
Cl2_30 C1_30 H1_30 109.9 . .
Cl1_30 C1_30 H1_30 109.7 . .
Cl3_30 C1_30 H1_30 109.8 . .
Cl2_31 C1_31 Cl3_31 111(2) . .
Cl2_31 C1_31 Cl1_31 109(2) . .
Cl3_31 C1_31 Cl1_31 112(2) . .
Cl2_31 C1_31 H1_31 108.1 . .
Cl3_31 C1_31 H1_31 108.3 . .
Cl1_31 C1_31 H1_31 108.3 . .
Cl1_31 C1_31 Cl2_31 114(3) . .
Cl1_31 C1_31 Cl3_31 112(2) . .
Cl2_31 C1_31 Cl3_31 110(2) . .
Cl1_31 C1_31 H1A_31 107.2 . .
Cl2_31 C1_31 H1A_31 107 . .
Cl3_31 C1_31 H1A_31 106.8 . .
Cl1_32 C1_32 Cl2_32 114(2) . .
Cl1_32 C1_32 Cl3_32 110(2) . .
Cl2_32 C1_32 Cl3_32 114(3) . .
C13_2 Cl1_32 C12_2 83(4) . .
C13_2 Cl1_32 C1_32 98(5) . .
C12_2 Cl1_32 C1_32 38(3) . .
C13_2 Cl1_32 C14_2 24(3) . .
C12_2 Cl1_32 C14_2 87(3) . .
C1_32 Cl1_32 C14_2 113(3) . .
C1_32 Cl2_32 C12_2 31(2) . .
C1_32 Cl2_32 C11_2 64(3) . .
C12_2 Cl2_32 C11_2 37.8(11) . .
C1_32 Cl3_32 C12_2 34(2) . .
C1_32 Cl3_32 C11_2 66(3) . .
C12_2 Cl3_32 C11_2 39.7(15) . .
C12_2 C1_32 Cl1_32 42(4) . .
C12_2 C1_32 Cl3_32 83(4) . .
Cl1_32 C1_32 Cl3_32 110(2) . .
C12_2 C1_32 Cl2_32 92(5) . .
Cl1_32 C1_32 Cl2_32 112(2) . .
Cl3_32 C1_32 Cl2_32 108(2) . .
C1_33 Cl2_33 Cl2_25 138.1(15) . .
C12_4 Cl3_33 C1_33 128(6) 2_665 .
C12_4 Cl3_33 C11_4 45(6) 2_665 2_665
C1_33 Cl3_33 C11_4 84(10) . 2_665
Cl3_33 C1_33 Cl2_33 117(2) . .
Cl3_33 C1_33 Cl1_33 112(2) . .
Cl2_33 C1_33 Cl1_33 111.9(19) . .
Cl3_33 C1_33 H1_33 104.8 . .
Cl2_33 C1_33 H1_33 104.9 . .
Cl1_33 C1_33 H1_33 104.9 . .
Cl2_34 C1_34 Cl1_34 119(2) . .
Cl2_34 C1_34 Cl3_34 114(2) . .
Cl1_34 C1_34 Cl3_34 120(2) . .
Cl2_34 C1_34 H1_34 98.6 . .
Cl1_34 C1_34 H1_34 98.7 . .
Cl3_34 C1_34 H1_34 98.6 . .
Cl3_35 C1_35 Cl2_35 114.5(15) . .
Cl3_35 C1_35 Cl1_35 109.9(14) . .
Cl2_35 C1_35 Cl1_35 110.8(15) . .
Cl3_35 C1_35 H1_35 107.1 . .
Cl2_35 C1_35 H1_35 107 . .
Cl1_35 C1_35 H1_35 107.1 . .
Cl2_36 C1_36 Cl3_36 114(2) . .
Cl2_36 C1_36 Cl1_36 110(2) . .
Cl3_36 C1_36 Cl1_36 114(2) . .
Cl3_37 C1_37 Cl1_37 109(2) . .
Cl3_37 C1_37 Cl2_37 110(2) . .
Cl1_37 C1_37 Cl2_37 116(3) . .

loop_
_geom_bond_atom_site_label_1
_geom_bond_atom_site_label_2
_geom_bond_distance
_geom_bond_site_symmetry_2
N1_1 C04_1 1.32(3) .
N1_1 C01_1 1.39(3) .
C01_1 C25_1 1.34(3) .
C01_1 C02_1 1.44(4) .
C02_1 C03_1 1.31(3) .
C02_1 H02_1 0.95 .
C03_1 C04_1 1.43(3) .
C03_1 H03_1 0.95 .
C04_1 C05_1 1.44(3) .
C05_1 C06_1 1.46(2) .
C05_1 C61_1 1.50(3) .
N2_1 C24_1 1.27(3) .
N2_1 C21_1 1.35(3) .
C21_1 C45_1 1.28(3) .
C21_1 C22_1 1.45(3) .
C22_1 C23_1 1.29(3) .
C22_1 H22_1 0.95 .
C23_1 C24_1 1.50(3) .
C23_1 H23_1 0.95 .
C24_1 C25_1 1.60(3) .
C25_1 C26_1 1.47(3) .
N3_1 C41_1 1.48(3) .
N3_1 C44_1 1.53(3) .
C41_1 C42_1 1.43(3) .
C41_1 C65_1 1.52(3) .
C42_1 C43_1 1.37(3) .
C42_1 H42_1 0.95 .
C43_1 C44_1 1.47(3) .
C43_1 H43_1 0.95 .
C44_1 C45_1 1.33(3) .
C45_1 C46_1 1.55(3) .
N4_1 C61_1 1.36(3) .
N4_1 C64_1 1.47(3) .
C61_1 C62_1 1.45(3) .
C62_1 C63_1 1.47(4) .
C62_1 H62_1 0.95 .
C63_1 C64_1 1.43(3) .
C63_1 H63_1 0.95 .
C64_1 C65_1 1.26(3) .
C65_1 C66_1 1.49(2) .
C06_1 C07_1 1.39 .
C06_1 C10_1 1.39 .
C07_1 C08_1 1.39 .
C07_1 H07_1 0.95 .
C08_1 N5_1 1.39 .
C08_1 H08_1 0.95 .
N5_1 C09_1 1.39 .
N5_1 C11_1 1.42(3) .
C09_1 C10_1 1.39 .
C09_1 H09_1 0.95 .
C10_1 H10_1 0.95 .
C11_1 H11A_1 0.98 .
C11_1 H11B_1 0.98 .
C11_1 H11C_1 0.98 .
C26_1 C27_1 1.39 .
C26_1 C30_1 1.39 .
C27_1 C28_1 1.39 .
C27_1 H27_1 0.95 .
C28_1 N6_1 1.39 .
C28_1 H28_1 0.95 .
N6_1 C29_1 1.39 .
N6_1 C31_1 1.39(2) .
C29_1 C30_1 1.39 .
C29_1 H29_1 0.95 .
C30_1 H30_1 0.95 .
C31_1 H31A_1 0.98 .
C31_1 H31B_1 0.98 .
C31_1 H31C_1 0.98 .
C46_1 C47_1 1.39 .
C46_1 C50_1 1.39 .
C47_1 C48_1 1.39 .
C47_1 H47_1 0.95 .
C48_1 N7_1 1.39 .
C48_1 H48_1 0.95 .
N7_1 C49_1 1.39 .
N7_1 C51_1 1.49(2) .
C49_1 C50_1 1.39 .
C49_1 H49_1 0.95 .
C50_1 H50_1 0.95 .
C51_1 H51A_1 0.98 .
C51_1 H51B_1 0.98 .
C51_1 H51C_1 0.98 .
C66_1 C67_1 1.39 .
C66_1 C70_1 1.39 .
C67_1 C68_1 1.39 .
C67_1 H67_1 0.95 .
C68_1 N8_1 1.39 .
C68_1 H68_1 0.95 .
N8_1 C69_1 1.39 .
N8_1 C71_1 1.53(3) .
C69_1 C70_1 1.39 .
C69_1 H69_1 0.95 .
C70_1 H70_1 0.95 .
C71_1 H71A_1 0.98 .
C71_1 H71B_1 0.98 .
C71_1 H71C_1 0.98 .
P1_2 O12_2 1.465(18) .
P1_2 O13_2 1.594(18) .
P1_2 O11_2 1.60(2) .
P1_2 C16_2 1.700(13) .
O11_2 C1_2 1.33(3) .
O13_2 C93_2 1.46(3) .
C1_2 C2_2 1.38(4) .
C1_2 C6_2 1.60(3) .
C2_2 C3_2 1.30(4) .
C2_2 H2_2 0.95 .
C3_2 O23_2 1.34(4) .
C3_2 C4_2 1.66(4) .
C4_2 C37_2 1.35(3) .
C4_2 C5_2 1.51(4) .
C5_2 C6_2 1.34(4) .
C5_2 H5_2 0.95 .
C6_2 C7_2 1.65(3) .
C7_2 C94_2 1.49(3) .
C7_2 C8_2 1.53(3) .
C7_2 H7_2 1 .
C8_2 C9_2 1.65(3) .
C8_2 H8A_2 0.99 .
C8_2 H8B_2 0.99 .
C9_2 C10_2 1.37(5) .
C9_2 C10_2 1.44(3) .
C10_2 C11_2 1.39 .
C10_2 C15_2 1.39 .
C11_2 C12_2 1.39 .
C11_2 H11_2 0.95 .
C12_2 C13_2 1.39 .
C12_2 H12_2 0.95 .
C13_2 C14_2 1.39 .
C13_2 H13_2 0.95 .
C14_2 C15_2 1.39 .
C14_2 H14_2 0.95 .
C15_2 H15_2 0.95 .
C10_2 C11_2 1.39 .
C10_2 C15_2 1.39 .
C11_2 C12_2 1.39 .
C11_2 Cl3_32 2.14(9) .
C11_2 Cl2_32 2.21(7) .
C12_2 C1_32 1.06(7) .
C12_2 Cl1_32 1.16(7) .
C12_2 C13_2 1.39 .
C12_2 Cl3_32 1.90(8) .
C12_2 Cl2_32 2.05(7) .
C13_2 Cl1_32 0.92(7) .
C13_2 C14_2 1.39 .
C14_2 C15_2 1.39 .
C14_2 Cl1_32 2.18(6) .
C16_2 C17_2 1.39 .
C16_2 C21_2 1.39 .
C17_2 C18_2 1.39 .
C17_2 H17_2 0.95 .
C18_2 C19_2 1.39 .
C18_2 H18_2 0.95 .
C19_2 C20_2 1.39 .
C19_2 H19_2 0.95 .
C20_2 C21_2 1.39 .
C20_2 H20_2 0.95 .
C21_2 H21_2 0.95 .
P2_2 O22_2 1.468(18) .
P2_2 O23_2 1.545(17) .
P2_2 O21_2 1.636(17) .
P2_2 C46_2 1.758(12) .
O21_2 C31_2 1.43(3) .
C31_2 C36_2 1.34(4) .
C31_2 C32_2 1.41(3) .
C32_2 C33_2 1.40(4) .
C32_2 H32_2 0.95 .
C33_2 O33_2 1.32(3) .
C33_2 C34_2 1.41(4) .
C34_2 C67_2 1.37(4) .
C34_2 C35_2 1.39(4) .
C35_2 C36_2 1.45(4) .
C35_2 H35_2 0.95 .
C36_2 C37_2 1.59(3) .
C37_2 C38_2 1.44(3) .
C37_2 H37_2 1 .
C38_2 C39_2 1.49(4) .
C38_2 H38A_2 0.99 .
C38_2 H38B_2 0.99 .
C39_2 C40_2 1.49(4) .
C39_2 C40_2 1.55(8) .
C40_2 C41_2 1.39 .
C40_2 C45_2 1.39 .
C41_2 C42_2 1.39 .
C41_2 H41_2 0.95 .
C42_2 C43_2 1.39 .
C42_2 H42_2 0.95 .
C43_2 C44_2 1.39 .
C43_2 H43_2 0.95 .
C44_2 C45_2 1.39 .
C44_2 H44_2 0.95 .
C45_2 H45_2 0.95 .
C40_2 C41_2 1.39 .
C40_2 C45_2 1.39 .
C41_2 C42_2 1.39 .
C41_2 H41A_2 0.95 .
C42_2 C43_2 1.39 .
C42_2 Cl1_18 2.08(7) .
C42_2 H42A_2 0.95 .
C43_2 C44_2 1.39 .
C43_2 H43A_2 0.95 .
C44_2 C45_2 1.39 .
C44_2 C71_2 2.02(6) .
C44_2 H44A_2 0.95 .
C45_2 H45A_2 0.95 .
C46_2 C47_2 1.39 .
C46_2 C51_2 1.39 .
C47_2 C48_2 1.39 .
C47_2 H47_2 0.95 .
C48_2 C49_2 1.39 .
C48_2 H48_2 0.95 .
C49_2 C50_2 1.39 .
C49_2 H49_2 0.95 .
C50_2 C51_2 1.39 .
C50_2 H50_2 0.95 .
C51_2 H51_2 0.95 .
P3_2 O32_2 1.421(15) .
P3_2 O33_2 1.58(2) .
P3_2 O31_2 1.677(18) .
P3_2 C76_2 1.783(12) .
O31_2 C61_2 1.38(3) .
C61_2 C66_2 1.44(4) .
C61_2 C62_2 1.58(4) .
C62_2 C63_2 1.31(4) .
C62_2 H62_2 0.95 .
C63_2 C64_2 1.35(3) .
C63_2 O43_2 1.57(3) .
C64_2 C65_2 1.34(3) .
C64_2 C97_2 1.60(3) .
C65_2 C66_2 1.45(3) .
C65_2 H65_2 0.95 .
C66_2 C67_2 1.50(4) .
C67_2 C68_2 1.68(4) .
C67_2 H67_2 1 .
C68_2 C69_2 1.59(5) .
C68_2 H68A_2 0.99 .
C68_2 H68B_2 0.99 .
C69_2 C70_2 1.62(5) .
C70_2 C71_2 1.39 .
C70_2 C75_2 1.39 .
C71_2 C72_2 1.39 .
C71_2 H71_2 0.95 .
C72_2 C73_2 1.39 .
C72_2 H72_2 0.95 .
C73_2 C74_2 1.39 .
C73_2 H73_2 0.95 .
C74_2 C75_2 1.39 .
C74_2 H74_2 0.95 .
C75_2 H75_2 0.95 .
C76_2 C77_2 1.39 .
C76_2 C81_2 1.39 .
C77_2 C78_2 1.39 .
C77_2 H77_2 0.95 .
C78_2 C79_2 1.39 .
C78_2 H78_2 0.95 .
C79_2 C80_2 1.39 .
C79_2 H79_2 0.95 .
C80_2 C81_2 1.39 .
C80_2 H80_2 0.95 .
C81_2 H81_2 0.95 .
P4_2 O42_2 1.475(16) .
P4_2 O41_2 1.618(17) .
P4_2 O43_2 1.622(16) .
P4_2 C1S_2 1.747(13) .
O41_2 C91_2 1.44(3) .
C91_2 C92_2 1.25(3) .
C91_2 C96_2 1.30(3) .
C92_2 C93_2 1.46(3) .
C92_2 H92_2 0.95 .
C93_2 C94_2 1.40(3) .
C94_2 C95_2 1.38(3) .
C95_2 C96_2 1.52(3) .
C95_2 H95_2 0.95 .
C96_2 C97_2 1.56(3) .
C97_2 C98_2 1.46(3) .
C97_2 H97_2 1 .
C98_2 C99_2 1.44(3) .
C98_2 H98A_2 0.99 .
C98_2 H98B_2 0.99 .
C99_2 C01_2 1.59(3) .
C99_2 H99A_2 0.99 .
C99_2 H99B_2 0.99 .
C01_2 C02_2 1.39 .
C01_2 C06_2 1.39 .
C02_2 C03_2 1.39 .
C02_2 H02_2 0.95 .
C03_2 C04_2 1.39 .
C03_2 H03_2 0.95 .
C04_2 C05_2 1.39 .
C04_2 H04_2 0.95 .
C05_2 C06_2 1.39 .
C05_2 H05_2 0.95 .
C06_2 H06_2 0.95 .
C1S_2 C2S_2 1.39 .
C1S_2 C6S_2 1.39 .
C2S_2 C3S_2 1.39 .
C2S_2 H2S_2 0.95 .
C3S_2 C4S_2 1.39 .
C3S_2 H3S_2 0.95 .
C4S_2 C5S_2 1.39 .
C4S_2 H4S_2 0.95 .
C5S_2 C6S_2 1.39 .
C5S_2 H5S_2 0.95 .
C6S_2 H6S_2 0.95 .
P1_3 O12_3 1.48(2) .
P1_3 O11_3 1.569(18) .
P1_3 O13_3 1.645(16) .
P1_3 C16_3 1.759(14) .
O11_3 C1_3 1.41(3) .
O13_3 C93_3 1.27(3) .
C1_3 C2_3 1.31(3) .
C1_3 C6_3 1.45(3) .
C2_3 C3_3 1.20(3) .
C2_3 H2_3 0.95 .
C3_3 C4_3 1.45(3) .
C3_3 O23_3 1.51(3) .
C4_3 C37_3 1.51(3) .
C4_3 C5_3 1.52(3) .
C5_3 C6_3 1.26(3) .
C5_3 H5_3 0.95 .
C6_3 C7_3 1.56(3) .
C7_3 C94_3 1.48(3) .
C7_3 C8_3 1.47(3) .
C7_3 H7_3 1 .
C8_3 C9_3 1.57(3) .
C8_3 H8A_3 0.99 .
C8_3 H8B_3 0.99 .
C9_3 C10_3 1.58(2) .
C9_3 H9A_3 0.99 .
C9_3 H9B_3 0.99 .
C10_3 C11_3 1.39 .
C10_3 C15_3 1.39 .
C11_3 C12_3 1.39 .
C11_3 H11_3 0.95 .
C12_3 C13_3 1.39 .
C12_3 H12_3 0.95 .
C13_3 C14_3 1.39 .
C13_3 H13_3 0.95 .
C14_3 C15_3 1.39 .
C14_3 H14_3 0.95 .
C15_3 H15_3 0.95 .
C16_3 C17_3 1.39 .
C16_3 C21_3 1.39 .
C17_3 C18_3 1.39 .
C17_3 H17_3 0.95 .
C18_3 C19_3 1.39 .
C18_3 H18_3 0.95 .
C19_3 C20_3 1.39 .
C19_3 H19_3 0.95 .
C20_3 C21_3 1.39 .
C20_3 H20_3 0.95 .
C21_3 H21_3 0.95 .
P2_3 O22_3 1.479(15) .
P2_3 O23_3 1.589(17) .
P2_3 O21_3 1.62(2) .
P2_3 C46_3 1.720(13) .
O21_3 C31_3 1.37(4) .
C31_3 C32_3 1.22(4) .
C31_3 C36_3 1.48(4) .
C32_3 C33_3 1.54(4) .
C32_3 H32_3 0.95 .
C33_3 O33_3 1.48(3) .
C33_3 C34_3 1.51(4) .
C34_3 C35_3 1.31(4) .
C34_3 C67_3 1.36(4) .
C35_3 C36_3 1.28(3) .
C35_3 H35_3 0.95 .
C36_3 C37_3 1.49(4) .
C37_3 C38_3 1.64(3) .
C37_3 H37_3 1 .
C38_3 C39_3 1.63(4) .
C38_3 H38A_3 0.99 .
C38_3 H38B_3 0.99 .
C39_3 C40_3 1.61(4) .
C39_3 H39A_3 0.99 .
C39_3 H39B_3 0.99 .
C40_3 C41_3 1.39 .
C40_3 C45_3 1.39 .
C41_3 C42_3 1.39 .
C41_3 H41_3 0.95 .
C42_3 C43_3 1.39 .
C42_3 H42_3 0.95 .
C43_3 C44_3 1.39 .
C43_3 H43_3 0.95 .
C44_3 C45_3 1.39 .
C44_3 H44_3 0.95 .
C45_3 H45_3 0.95 .
C46_3 C47_3 1.39 .
C46_3 C51_3 1.39 .
C47_3 C48_3 1.39 .
C47_3 H47_3 0.95 .
C48_3 C49_3 1.39 .
C48_3 H48_3 0.95 .
C49_3 C50_3 1.39 .
C49_3 H49_3 0.95 .
C50_3 C51_3 1.39 .
C50_3 H50_3 0.95 .
C51_3 H51_3 0.95 .
P3_3 O32_3 1.489(19) .
P3_3 O33_3 1.643(19) .
P3_3 O31_3 1.670(19) .
P3_3 C76_3 1.764(16) .
O31_3 C61_3 1.34(3) .
C61_3 C66_3 1.40(4) .
C61_3 C62_3 1.43(4) .
C62_3 C63_3 1.32(4) .
C62_3 H62_3 0.95 .
C63_3 O43_3 1.41(3) .
C63_3 C64_3 1.41(4) .
C64_3 C65_3 1.48(3) .
C64_3 C97_3 1.61(3) .
C65_3 C66_3 1.39(3) .
C65_3 H65_3 0.95 .
C66_3 C67_3 1.52(4) .
C67_3 C68_3 1.57(4) .
C67_3 H67_3 1 .
C68_3 C69_3 1.40(4) .
C68_3 H68A_3 0.99 .
C68_3 H68B_3 0.99 .
C69_3 C70_3 1.52(4) .
C69_3 H69A_3 0.99 .
C69_3 H69B_3 0.99 .
C70_3 C71_3 1.39 .
C70_3 C75_3 1.39 .
C71_3 C72_3 1.39 .
C71_3 H71_3 0.95 .
C72_3 C73_3 1.39 .
C72_3 H72_3 0.95 .
C73_3 C74_3 1.39 .
C73_3 H73_3 0.95 .
C74_3 C75_3 1.39 .
C74_3 H74_3 0.95 .
C75_3 H75_3 0.95 .
C76_3 C77_3 1.39 .
C76_3 C81_3 1.39 .
C77_3 C78_3 1.39 .
C77_3 H77_3 0.95 .
C78_3 C79_3 1.39 .
C78_3 H78_3 0.95 .
C79_3 C80_3 1.39 .
C79_3 H79_3 0.95 .
C80_3 C81_3 1.39 .
C80_3 H80_3 0.95 .
C81_3 H81_3 0.95 .
P4_3 O42_3 1.50(2) .
P4_3 O43_3 1.634(15) .
P4_3 O41_3 1.651(18) .
P4_3 C1S_3 1.811(17) .
O41_3 C91_3 1.34(3) .
C91_3 C92_3 1.38(3) .
C91_3 C96_3 1.47(4) .
C92_3 C93_3 1.51(4) .
C92_3 H92_3 0.95 .
C93_3 C94_3 1.39(3) .
C94_3 C95_3 1.47(3) .
C95_3 C96_3 1.42(4) .
C95_3 H95_3 0.95 .
C96_3 C97_3 1.43(3) .
C1S_3 C2S_3 1.39 .
C1S_3 C6S_3 1.39 .
C2S_3 C3S_3 1.39 .
C2S_3 H2S_3 0.95 .
C3S_3 C4S_3 1.39 .
C3S_3 H3S_3 0.95 .
C4S_3 C5S_3 1.39 .
C4S_3 H4S_3 0.95 .
C5S_3 C6S_3 1.39 .
C5S_3 H5S_3 0.95 .
C6S_3 H6S_3 0.95 .
C97_3 C98_3 1.46(3) .
C97_3 H97_3 1 .
C98_3 C99_3 1.58(4) .
C98_3 H98A_3 0.99 .
C98_3 H98B_3 0.99 .
C99_3 C01_3 1.57(3) .
C01_3 C02_3 1.39 .
C01_3 C06_3 1.39 .
C02_3 C03_3 1.39 .
C02_3 H02_3 0.95 .
C03_3 C04_3 1.39 .
C03_3 H03_3 0.95 .
C04_3 C05_3 1.39 .
C04_3 H04_3 0.95 .
C05_3 C06_3 1.39 .
C05_3 H05_3 0.95 .
C06_3 H06_3 0.95 .
P1_4 O12_4 1.490(15) .
P1_4 O11_4 1.586(19) .
P1_4 O13_4 1.588(18) .
P1_4 C16_4 1.797(12) .
O11_4 C1_4 1.47(3) .
O13_4 C93_4 1.51(3) .
C1_4 C6_4 1.30(4) .
C1_4 C2_4 1.42(4) .
C2_4 C3_4 1.55(4) .
C2_4 H2_4 0.95 .
C3_4 O23_4 1.29(3) .
C3_4 C4_4 1.50(4) .
C4_4 C5_4 1.27(4) .
C4_4 C37_4 1.58(4) .
C5_4 C6_4 1.39(4) .
C5_4 H5_4 0.95 .
C6_4 C7_4 1.61(4) .
C7_4 C94_4 1.38(4) .
C7_4 C8_4 1.56(4) .
C8_4 C9_4 1.41(4) .
C8_4 H8A_4 0.99 .
C8_4 H8B_4 0.99 .
C9_4 C10_4 1.49(4) .
C9_4 C10_4 1.56(5) .
C10_4 C11_4 1.39 .
C10_4 C15_4 1.39 .
C11_4 C12_4 1.39 .
C12_4 C13_4 1.39 .
C13_4 C14_4 1.39 .
C14_4 C15_4 1.39 .
C10_4 C15_4 1.3567 .
C10_4 C11_4 1.7039 .
C11_4 C12_4 1.234 .
C11_4 Cl3_33 1.73(4) 2_664
C12_4 Cl3_33 1.11(3) 2_664
C12_4 C13_4 1.3254 .
C13_4 C14_4 1.3838 .
C14_4 C15_4 1.3506 .
C16_4 C17_4 1.39 .
C16_4 C21_4 1.39 .
C17_4 C18_4 1.39 .
C17_4 H17_4 0.95 .
C18_4 C19_4 1.39 .
C18_4 H18_4 0.95 .
C19_4 C20_4 1.39 .
C19_4 H19_4 0.95 .
C20_4 C21_4 1.39 .
C20_4 H20_4 0.95 .
C21_4 H21_4 0.95 .
P2_4 O22_4 1.472(18) .
P2_4 O21_4 1.585(19) .
P2_4 O23_4 1.630(16) .
P2_4 C46_4 1.745(13) .
O21_4 C31_4 1.25(3) .
C31_4 C32_4 1.46(3) .
C31_4 C36_4 1.47(4) .
C32_4 C33_4 1.28(3) .
C32_4 H32_4 0.95 .
C33_4 C34_4 1.32(3) .
C33_4 O33_4 1.44(3) .
C34_4 C35_4 1.31(4) .
C34_4 C67_4 1.54(3) .
C35_4 C36_4 1.44(4) .
C35_4 H35_4 0.95 .
C36_4 C37_4 1.52(4) .
C37_4 C38_4 1.59(4) .
C37_4 H37_4 1 .
C38_4 C39_4 1.66(4) .
C38_4 H38A_4 0.99 .
C38_4 H38B_4 0.99 .
C39_4 C40_4 1.42(3) .
C39_4 H39A_4 0.99 .
C39_4 H39B_4 0.99 .
C40_4 C41_4 1.39 .
C40_4 C45_4 1.39 .
C41_4 C42_4 1.39 .
C41_4 H41_4 0.95 .
C42_4 C43_4 1.39 .
C42_4 H42_4 0.95 .
C43_4 C44_4 1.39 .
C43_4 H43_4 0.95 .
C44_4 C45_4 1.39 .
C44_4 H44_4 0.95 .
C45_4 H45_4 0.95 .
C46_4 C47_4 1.39 .
C46_4 C51_4 1.39 .
C47_4 C48_4 1.39 .
C47_4 H47_4 0.95 .
C48_4 C49_4 1.39 .
C48_4 H48_4 0.95 .
C49_4 C50_4 1.39 .
C49_4 H49_4 0.95 .
C50_4 C51_4 1.39 .
C50_4 H50_4 0.95 .
C51_4 H51_4 0.95 .
P3_4 O33_4 1.512(17) .
P3_4 O32_4 1.54(2) .
P3_4 O31_4 1.609(18) .
P3_4 C76_4 1.739(16) .
O31_4 C61_4 1.53(3) .
C61_4 C62_4 1.29(4) .
C61_4 C66_4 1.42(4) .
C62_4 C63_4 1.36(4) .
C62_4 H62_4 0.95 .
C63_4 O43_4 1.34(3) .
C63_4 C64_4 1.58(4) .
C64_4 C65_4 1.32(3) .
C64_4 C97_4 1.45(4) .
C65_4 C66_4 1.32(3) .
C65_4 H65_4 0.95 .
C66_4 C67_4 1.58(3) .
C67_4 C68_4 1.48(3) .
C67_4 H67_4 1 .
C68_4 C69_4 1.52(3) .
C68_4 H68A_4 0.99 .
C68_4 H68B_4 0.99 .
C69_4 C70_4 1.66(3) .
C69_4 H69A_4 0.99 .
C69_4 H69B_4 0.99 .
C70_4 C71_4 1.39 .
C70_4 C75_4 1.39 .
C71_4 C72_4 1.39 .
C71_4 H71_4 0.95 .
C72_4 C73_4 1.39 .
C72_4 H72_4 0.95 .
C73_4 C74_4 1.39 .
C73_4 H73_4 0.95 .
C74_4 C75_4 1.39 .
C74_4 H74_4 0.95 .
C75_4 H75_4 0.95 .
C76_4 C77_4 1.39 .
C76_4 C81_4 1.39 .
C77_4 C78_4 1.39 .
C77_4 H77_4 0.95 .
C78_4 C79_4 1.39 .
C78_4 H78_4 0.95 .
C79_4 C80_4 1.39 .
C79_4 H79_4 0.95 .
C80_4 C81_4 1.39 .
C80_4 H80_4 0.95 .
C81_4 H81_4 0.95 .
P4_4 O42_4 1.458(19) .
P4_4 O43_4 1.60(2) .
P4_4 O41_4 1.696(19) .
P4_4 C1S_4 1.795(18) .
O41_4 C91_4 1.43(3) .
C91_4 C96_4 1.31(3) .
C91_4 C92_4 1.38(4) .
C92_4 C93_4 1.39(4) .
C92_4 H92_4 0.95 .
C93_4 C94_4 1.28(4) .
C94_4 C95_4 1.57(3) .
C95_4 C96_4 1.24(4) .
C95_4 H95_4 0.95 .
C96_4 C97_4 1.69(4) .
C97_4 C98_4 1.57(4) .
C97_4 H97_4 1 .
C98_4 C99_4 1.61(3) .
C98_4 H98A_4 0.99 .
C98_4 H98B_4 0.99 .
C99_4 C01_4 1.62(3) .
C99_4 H99A_4 0.99 .
C99_4 H99B_4 0.99 .
C01_4 C02_4 1.39 .
C01_4 C06_4 1.39 .
C02_4 C03_4 1.39 .
C02_4 H02_4 0.95 .
C03_4 C04_4 1.39 .
C03_4 H03_4 0.95 .
C04_4 C05_4 1.39 .
C04_4 H04_4 0.95 .
C05_4 C06_4 1.39 .
C05_4 H05_4 0.95 .
C06_4 H06_4 0.95 .
C1S_4 C2S_4 1.39 .
C1S_4 C6S_4 1.39 .
C2S_4 C3S_4 1.39 .
C2S_4 H2S_4 0.95 .
C3S_4 C4S_4 1.39 .
C3S_4 H3S_4 0.95 .
C4S_4 C5S_4 1.39 .
C4S_4 H4S_4 0.95 .
C5S_4 C6S_4 1.39 .
C5S_4 H5S_4 0.95 .
C6S_4 H6S_4 0.95 .
P1_5 O12_5 1.451(18) .
P1_5 O13_5 1.52(2) .
P1_5 O11_5 1.577(16) .
P1_5 C16_5 1.780(18) .
O11_5 C1_5 1.51(3) .
O13_5 C93_5 1.45(3) .
C1_5 C6_5 1.37(4) .
C1_5 C2_5 1.45(4) .
C2_5 C3_5 1.41(4) .
C2_5 H2_5 0.95 .
C3_5 O23_5 1.46(3) .
C3_5 C4_5 1.48(4) .
C4_5 C5_5 1.44(4) .
C4_5 C37_5 1.56(3) .
C5_5 C6_5 1.31(4) .
C5_5 H5_5 0.95 .
C6_5 C7_5 1.39(4) .
C7_5 C94_5 1.54(3) .
C7_5 C8_5 1.78(3) .
C7_5 H7_5 1 .
C8_5 C9_5 1.50(3) .
C8_5 H8A_5 0.99 .
C8_5 H8B_5 0.99 .
C9_5 C10_5 1.40(3) .
C9_5 C10_5 1.62(3) .
C10_5 C11_5 1.39 .
C10_5 C15_5 1.39 .
C11_5 C12_5 1.39 .
C11_5 H11_5 0.95 .
C12_5 C13_5 1.39 .
C12_5 H12_5 0.95 .
C13_5 C14_5 1.39 .
C13_5 H13_5 0.95 .
C14_5 C15_5 1.39 .
C14_5 H14_5 0.95 .
C15_5 H15_5 0.95 .
C10_5 C11_5 1.39 .
C10_5 C15_5 1.39 .
C11_5 C12_5 1.39 .
C11_5 H11A_5 0.95 .
C12_5 C13_5 1.39 .
C12_5 H12A_5 0.95 .
C13_5 C14_5 1.39 .
C13_5 H13A_5 0.95 .
C14_5 C15_5 1.39 .
C14_5 H14A_5 0.95 .
C15_5 H15A_5 0.95 .
C16_5 C17_5 1.39 .
C16_5 C21_5 1.39 .
C17_5 C18_5 1.39 .
C17_5 H17_5 0.95 .
C18_5 C19_5 1.39 .
C18_5 H18_5 0.95 .
C19_5 C20_5 1.39 .
C19_5 H19_5 0.95 .
C20_5 C21_5 1.39 .
C20_5 H20_5 0.95 .
C21_5 H21_5 0.95 .
P2_5 O22_5 1.421(17) .
P2_5 O23_5 1.53(2) .
P2_5 O21_5 1.580(17) .
P2_5 C46_5 1.797(16) .
O21_5 C31_5 1.40(3) .
C31_5 C32_5 1.29(3) .
C31_5 C36_5 1.32(3) .
C32_5 C33_5 1.46(3) .
C32_5 H32_5 0.95 .
C33_5 C34_5 1.30(3) .
C33_5 O33_5 1.46(3) .
C34_5 C35_5 1.51(4) .
C34_5 C67_5 1.61(3) .
C35_5 C36_5 1.55(3) .
C35_5 H35_5 0.95 .
C36_5 C37_5 1.67(3) .
C37_5 C38_5 1.45(3) .
C37_5 H37_5 1 .
C38_5 C39_5 1.61(3) .
C38_5 H38A_5 0.99 .
C38_5 H38B_5 0.99 .
C39_5 C40_5 1.56(3) .
C39_5 H39A_5 0.99 .
C39_5 H39B_5 0.99 .
C40_5 C41_5 1.39 .
C40_5 C45_5 1.39 .
C41_5 C42_5 1.39 .
C41_5 H41_5 0.95 .
C42_5 C43_5 1.39 .
C42_5 H42_5 0.95 .
C43_5 C44_5 1.39 .
C43_5 H43_5 0.95 .
C44_5 C45_5 1.39 .
C44_5 H44_5 0.95 .
C45_5 H45_5 0.95 .
C46_5 C47_5 1.39 .
C46_5 C51_5 1.39 .
C47_5 C48_5 1.39 .
C47_5 H47_5 0.95 .
C48_5 C49_5 1.39 .
C48_5 H48_5 0.95 .
C49_5 C50_5 1.39 .
C49_5 H49_5 0.95 .
C50_5 C51_5 1.39 .
C50_5 H50_5 0.95 .
C51_5 H51_5 0.95 .
P3_5 O32_5 1.487(19) .
P3_5 O31_5 1.584(16) .
P3_5 O33_5 1.616(15) .
P3_5 C76_5 1.760(16) .
O31_5 C61_5 1.36(3) .
C61_5 C66_5 1.36(3) .
C61_5 C62_5 1.47(3) .
C62_5 C63_5 1.50(4) .
C62_5 H62_5 0.95 .
C63_5 C64_5 1.39(3) .
C63_5 O43_5 1.48(3) .
C64_5 C97_5 1.41(4) .
C64_5 C65_5 1.48(3) .
C65_5 C66_5 1.29(3) .
C65_5 H65_5 0.95 .
C66_5 C67_5 1.62(3) .
C67_5 C68_5 1.46(4) .
C67_5 H67_5 1 .
C68_5 C69_5 1.37(4) .
C68_5 H68A_5 0.99 .
C68_5 H68B_5 0.99 .
C69_5 C70_5 1.53(5) .
C69_5 H69A_5 0.99 .
C69_5 H69B_5 0.99 .
C70_5 C71_5 1.39 .
C70_5 C75_5 1.39 .
C71_5 C72_5 1.39 .
C71_5 H71_5 0.95 .
C72_5 C73_5 1.39 .
C72_5 H72_5 0.95 .
C73_5 C74_5 1.39 .
C73_5 H73_5 0.95 .
C74_5 C75_5 1.39 .
C74_5 H74_5 0.95 .
C75_5 H75_5 0.95 .
C76_5 C77_5 1.39 .
C76_5 C81_5 1.39 .
C77_5 C78_5 1.39 .
C77_5 H77_5 0.95 .
C78_5 C79_5 1.39 .
C78_5 H78_5 0.95 .
C79_5 C80_5 1.39 .
C79_5 H79_5 0.95 .
C80_5 C81_5 1.39 .
C80_5 H80_5 0.95 .
C81_5 H81_5 0.95 .
P4_5 O41_5 1.501(18) .
P4_5 O42_5 1.524(15) .
P4_5 O43_5 1.589(15) .
P4_5 C1S_5 1.757(14) .
O41_5 C91_5 1.58(3) .
C91_5 C92_5 1.34(4) .
C91_5 C96_5 1.39(4) .
C92_5 C93_5 1.42(3) .
C92_5 H92_5 0.95 .
C93_5 C94_5 1.39(3) .
C94_5 C95_5 1.45(4) .
C95_5 C96_5 1.23(3) .
C95_5 H95_5 0.95 .
C96_5 C97_5 1.53(3) .
C97_5 C98_5 1.50(3) .
C97_5 H97_5 1 .
C98_5 C99_5 1.47(3) .
C98_5 H98A_5 0.99 .
C98_5 H98B_5 0.99 .
C99_5 C01_5 1.53(3) .
C99_5 H99A_5 0.99 .
C99_5 H99B_5 0.99 .
C01_5 C02_5 1.39 .
C01_5 C06_5 1.39 .
C02_5 C03_5 1.39 .
C02_5 H02_5 0.95 .
C03_5 C04_5 1.39 .
C03_5 H03_5 0.95 .
C04_5 C05_5 1.39 .
C04_5 H04_5 0.95 .
C05_5 C06_5 1.39 .
C05_5 H05_5 0.95 .
C06_5 H06_5 0.95 .
C1S_5 C2S_5 1.39 .
C1S_5 C6S_5 1.39 .
C2S_5 C3S_5 1.39 .
C2S_5 H2S_5 0.95 .
C3S_5 C4S_5 1.39 .
C3S_5 H3S_5 0.95 .
C4S_5 C5S_5 1.39 .
C4S_5 H4S_5 0.95 .
C5S_5 C6S_5 1.39 .
C5S_5 H5S_5 0.95 .
C6S_5 H6S_5 0.95 .
Cl1_7 C1_7 1.741(15) .
Cl2_7 C1_7 1.719(15) .
Cl3_7 C1_7 1.723(13) .
C1_7 H1_7 1 .
Cl1_8 C1_8 1.718(18) .
Cl2_8 C1_8 1.706(18) .
Cl3_8 C1_8 1.694(18) .
C1_8 H1_8 1 .
Cl1_9 C1_9 1.707(16) .
Cl2_9 C1_9 1.715(16) .
Cl3_9 C1_9 1.720(16) .
C1_9 H1_9 1 .
Cl1_10 C1_10 1.707(19) .
Cl2_10 C1_10 1.718(19) .
Cl3_10 C1_10 1.725(19) .
C1_10 H1_10 1 .
Cl1_11 C1_11 1.731(17) .
Cl2_11 C1_11 1.711(16) .
Cl3_11 C1_11 1.720(18) .
C1_11 H1_11 1 .
Cl1_12 C1_12 1.744(17) .
Cl2_12 C1_12 1.756(18) .
Cl3_12 C1_12 1.742(16) .
C1_12 H1_12 1 .
Cl1_13 C1_13 1.735(17) .
Cl2_13 C1_13 1.681(16) .
Cl3_13 C1_13 1.734(17) .
C1_13 H1_13 1 .
Cl1_14 C1_14 1.730(16) .
Cl2_14 C1_14 1.695(16) .
Cl3_14 C1_14 1.732(15) .
C1_14 H1_14 1 .
Cl1_15 C1_15 1.71(2) .
Cl2_15 C1_15 1.71(2) .
Cl3_15 C1_15 1.70(2) .
C1_15 H1_15 1 .
Cl1_15 C1_15 1.71(2) .
Cl2_15 C1_15 1.71(2) .
Cl3_15 C1_15 1.71(2) .
Cl3_15 Cl3_25 2.38(4) .
C1_15 H1A_15 1 .
Cl1_16 C1_16 1.700(18) .
Cl2_16 C1_16 1.691(18) .
Cl3_16 C1_16 1.711(18) .
C1_16 H1_16 1 .
Cl1_17 C1_17 1.710(19) .
Cl2_17 C1_17 1.704(19) .
Cl3_17 C1_17 1.715(19) .
C1_17 H1_17 1 .
Cl1_17 C1_17 1.707(19) .
Cl2_17 C1_17 1.707(19) .
Cl3_17 C1_17 1.713(19) .
C1_17 H1A_17 1 .
Cl1_18 C1_18 1.703(17) .
Cl2_18 C1_18 1.717(17) .
Cl3_18 C1_18 1.714(17) .
Cl1_19 C1_19 1.717(16) .
Cl2_19 C1_19 1.781(17) .
Cl3_19 C1_19 1.760(16) .
Cl3_19 Cl3A_22 2.14(3) .
C1_19 H1_19 1 .
Cl1_20 C1_20 1.71(2) .
Cl2_20 C1_20 1.72(2) .
Cl3_20 C1_20 1.71(2) .
C1_20 H1_20 1 .
Cl1_20 C1_20 1.71(2) .
Cl2_20 C1_20 1.708(19) .
C1_20 H1A_20 1 .
Cl1_20 C1_20 1.71(2) .
Cl2_20 C1_20 1.71(2) .
C1_20 H1B_20 1 .
Cl1_21 C1_21 1.719(19) .
Cl2_21 C1_21 1.750(19) .
Cl3_21 C1_21 1.727(19) .
C1_21 H1_21 1 .
Cl1A_22 C1A_22 1.71(2) .
Cl2A_22 C1A_22 1.72(2) .
Cl3A_22 C1A_22 1.72(2) .
C1A_22 H1A_22 1 .
Cl1B_22 C1B_22 1.72(2) .
Cl2B_22 C1B_22 1.71(2) .
Cl3B_22 C1B_22 1.733(19) .
C1B_22 H1B_22 1 .
Cl1_23 C1_23 1.730(18) .
Cl2_23 C1_23 1.740(18) .
Cl3_23 C1_23 1.711(18) .
C1_23 H1_23 1 .
Cl1_24 C1_24 1.71(2) .
Cl2_24 C1_24 1.71(2) .
Cl3_24 C1_24 1.71(2) .
C1_24 H1_24 1 .
Cl1_25 C1_25 1.730(18) .
Cl2_25 C1_25 1.698(18) .
Cl2_25 Cl2_33 2.39(2) .
Cl3_25 C1_25 1.760(18) .
C1_25 H1_25 1 .
Cl1_28 C1_28 1.70(2) .
Cl2_28 C1_28 1.71(2) .
Cl3_28 C1_28 1.70(2) .
C1_28 H1_28 1 .
Cl1_29 C1_29 1.710(19) .
Cl2_29 C1_29 1.71(2) .
Cl3_29 C1_29 1.702(19) .
C1_29 H1_29 1 .
Cl1_30 C1_30 1.71(2) .
Cl2_30 C1_30 1.70(2) .
Cl3_30 C1_30 1.72(2) .
C1_30 H1_30 1 .
Cl1_31 C1_31 1.71(2) .
Cl2_31 C1_31 1.71(2) .
Cl3_31 C1_31 1.71(2) .
C1_31 H1_31 1 .
Cl1_31 C1_31 1.70(2) .
Cl2_31 C1_31 1.70(2) .
Cl3_31 C1_31 1.71(2) .
C1_31 H1A_31 1 .
Cl1_32 C1_32 1.71(2) .
Cl2_32 C1_32 1.71(2) .
Cl3_32 C1_32 1.71(2) .
Cl1_32 C1_32 1.71(2) .
Cl2_32 C1_32 1.71(2) .
Cl3_32 C1_32 1.71(2) .
Cl1_33 C1_33 1.713(19) .
Cl2_33 C1_33 1.713(19) .
Cl3_33 C12_4 1.1(3) 2_665
Cl3_33 C1_33 1.703(19) .
Cl3_33 C11_4 1.73(15) 2_665
C1_33 H1_33 1 .
Cl1_34 C1_34 1.691(19) .
Cl2_34 C1_34 1.688(19) .
Cl3_34 C1_34 1.696(19) .
C1_34 H1_34 1 .
Cl1_35 C1_35 1.719(18) .
Cl2_35 C1_35 1.707(18) .
Cl3_35 C1_35 1.692(18) .
C1_35 H1_35 1 .
Cl1_36 C1_36 1.71(2) .
Cl2_36 C1_36 1.70(2) .
Cl3_36 C1_36 1.71(2) .
Cl1_37 C1_37 1.71(2) .
Cl2_37 C1_37 1.71(2) .
Cl3_37 C1_37 1.71(2) .
